data_4341117
loop_
_publ_author_name
'Yang, Xiang-Yuan'
'Li, Yongxin'
'Pullarkat, Sumod A.'

_publ_section_title
;
 A one-pot diastereoselective self assembly of C-stereogenic copper(i)
 diphosphine clusters.
;
_journal_issue 19
_journal_name_full 'Inorganic chemistry'
_journal_page_first 10232
_journal_page_last 10239
_journal_paper_doi 10.1021/ic501233w
_journal_volume 53
_journal_year 2014
_chemical_absolute_configuration ad
_chemical_formula_sum 'C144.62 H115.25 Cl7.25 Cu6 F6 O6 P6'
_chemical_formula_weight 2887.18
_space_group_crystal_system trigonal
_space_group_IT_number 146
_space_group_name_Hall 'R 3'
_space_group_name_H-M_alt 'R 3'
_symmetry_space_group_name_Hall 'R 3'
_symmetry_space_group_name_H-M 'R 3 :H'
_atom_sites_solution_hydrogens geom
_cell_angle_alpha 90
_cell_angle_beta 90
_cell_angle_gamma 120
_cell_formula_units_Z 12
_cell_length_a 33.8786(6)
_cell_length_b 33.8786(6)
_cell_length_c 42.7681(9)
_cell_measurement_reflns_used 9918
_cell_measurement_temperature 103.(2)
_cell_measurement_theta_max 20.8498
_cell_measurement_theta_min 2.3571
_cell_volume 42511.0(14)
_computing_cell_refinement 'SAINT V8.32B (Bruker AXS Inc., 2013)'
_computing_data_collection 'Bruker APEX2'
_computing_data_reduction 'SAINT V8.32B (Bruker AXS Inc., 2013)'
_computing_molecular_graphics 'Bruker SHELXTL'
_computing_publication_material 'Bruker SHELXTL'
_computing_structure_refinement 'SHELXL-2013 (Sheldrick, 2013)'
_computing_structure_solution 'SHELXS-97 (Sheldrick 2008)'
_diffrn_ambient_temperature 103.(2)
_diffrn_detector_area_resol_mean 8.3333
_diffrn_measured_fraction_theta_full 0.997
_diffrn_measured_fraction_theta_max 0.997
_diffrn_measurement_device_type 'Bruker APEX-II CCD'
_diffrn_measurement_method '\f and \w scans'
_diffrn_radiation_monochromator graphite
_diffrn_radiation_type MoK\a
_diffrn_radiation_wavelength 0.71073
_diffrn_reflns_av_R_equivalents 0.0676
_diffrn_reflns_limit_h_max 41
_diffrn_reflns_limit_h_min -40
_diffrn_reflns_limit_k_max 42
_diffrn_reflns_limit_k_min -42
_diffrn_reflns_limit_l_max 53
_diffrn_reflns_limit_l_min -53
_diffrn_reflns_number 95011
_diffrn_reflns_theta_full 26.44
_diffrn_reflns_theta_max 26.44
_diffrn_reflns_theta_min 1.47
_exptl_absorpt_coefficient_mu 1.149
_exptl_absorpt_correction_T_max 0.70
_exptl_absorpt_correction_T_min 0.61
_exptl_absorpt_correction_type multi-scan
_exptl_absorpt_process_details 'SADABS V2012/1 (Bruker AXS Inc.)'
_exptl_crystal_colour colourless
_exptl_crystal_density_diffrn 1.353
_exptl_crystal_density_method 'not measured'
_exptl_crystal_description block
_exptl_crystal_F_000 17667
_exptl_crystal_size_max 0.400
_exptl_crystal_size_mid 0.380
_exptl_crystal_size_min 0.340
_refine_diff_density_max 0.943
_refine_diff_density_min -1.270
_refine_ls_abs_structure_details
;
Flack x determined using 9608 quotients [(I+)-(I-)]/[(I+)+(I-)]
(Parsons and Flack (2004), Acta Cryst. A60, s61).
;
_refine_ls_abs_structure_Flack 0.050(5)
_refine_ls_extinction_method none
_refine_ls_goodness_of_fit_ref 1.031
_refine_ls_hydrogen_treatment constr
_refine_ls_matrix_type fullcycle
_refine_ls_number_parameters 3501
_refine_ls_number_reflns 38828
_refine_ls_number_restraints 14440
_refine_ls_restrained_S_all 0.894
_refine_ls_R_factor_all 0.1256
_refine_ls_R_factor_gt 0.0720
_refine_ls_shift/su_max 0.002
_refine_ls_shift/su_mean 0.000
_refine_ls_structure_factor_coef Fsqd
_refine_ls_weighting_details 'w=1/[\s^2^(Fo^2^)+(0.1437P)^2^] where P=(Fo^2^+2Fc^2^)/3'
_refine_ls_weighting_scheme calc
_refine_ls_wR_factor_gt 0.1907
_refine_ls_wR_factor_ref 0.2329
_reflns_number_gt 24942
_reflns_number_total 38828
_reflns_threshold_expression 'I > 2\s(I)'
_cod_data_source_file ic501233w_si_004.cif
_cod_data_source_block I
_cod_depositor_comments 'Adding full bibliography for 4341116--4341121.cif.'
_cod_original_cell_volume 42511.0(18)
_cod_database_code 4341117

loop_
_space_group_symop_operation_xyz
'x, y, z'
'-y, x-y, z'
'-x+y, -x, z'
'x+2/3, y+1/3, z+1/3'
'-y+2/3, x-y+1/3, z+1/3'
'-x+y+2/3, -x+1/3, z+1/3'
'x+1/3, y+2/3, z+2/3'
'-y+1/3, x-y+2/3, z+2/3'
'-x+y+1/3, -x+2/3, z+2/3'

loop_
_atom_site_type_symbol
_atom_site_label
_atom_site_fract_x
_atom_site_fract_y
_atom_site_fract_z
_atom_site_U_iso_or_equiv
_atom_site_adp_type
_atom_site_calc_flag
_atom_site_refinement_flags_adp
_atom_site_refinement_flags_occupancy
_atom_site_refinement_flags_posn
_atom_site_occupancy
_atom_site_disorder_assembly
_atom_site_disorder_group
Cu Cu1 0.41112(5) 0.73031(5) 0.66699(4) 0.0414(4) Uani d U . D 1.0 . .
Cu Cu2 0.40384(5) 0.66358(6) 0.71750(4) 0.0469(4) Uani d U . D 1.0 . .
Cu Cu3 0.42375(5) -0.02258(6) 0.06581(4) 0.0428(4) Uani d U . D 1.0 . .
Cu Cu4 0.49236(5) 0.07056(5) 0.03391(4) 0.0405(4) Uani d U . D 1.0 . .
Cu Cu5 0.54230(5) 0.01462(6) 0.00570(4) 0.0423(4) Uani d U . D 1.0 . .
Cu Cu6 0.60546(5) 0.06296(6) 0.06301(4) 0.0398(4) Uani d U . D 1.0 . .
Cu Cu7 0.53846(6) -0.03382(6) 0.10129(4) 0.0485(4) Uani d U . D 1.0 . .
Cu Cu8 0.49378(5) 0.02227(5) 0.12576(4) 0.0398(4) Uani d U . D 1.0 . .
Cl Cl1 0.34699(10) 0.73989(10) 0.66090(7) 0.0386(6) Uani d U . . 1.0 . .
Cl Cl2 0.33128(11) 0.59949(11) 0.72406(8) 0.0451(7) Uani d U . . 1.0 . .
Cl Cl3 0.46614(10) -0.00587(10) 0.01664(7) 0.0384(6) Uani d U . . 1.0 . .
Cl Cl4 0.56941(10) 0.08939(10) 0.02762(8) 0.0393(7) Uani d U . . 1.0 . .
Cl Cl5 0.56493(11) -0.01765(11) 0.04903(7) 0.0419(7) Uani d U . . 1.0 . .
Cl Cl6 0.57106(10) 0.04768(10) 0.11290(7) 0.0363(6) Uani d U . . 1.0 . .
Cl Cl7 0.45962(11) -0.05071(11) 0.10007(8) 0.0447(7) Uani d U . . 1.0 . .
Cl Cl8 0.46581(10) 0.05287(11) 0.08702(7) 0.0382(6) Uani d U . . 1.0 . .
C C181 0.4575(7) 0.8832(9) 0.0264(6) 0.050(5) Uani d U P D 0.5 . .
H H18M 0.4543 0.8801 0.0494 0.06 Uiso calc U P R 0.5 . .
H H18N 0.4732 0.9161 0.0213 0.06 Uiso calc U P R 0.5 . .
Cl Cl9 0.4039(3) 0.8566(3) 0.00957(19) 0.0605(18) Uani d U P D 0.5 . .
Cl Cl10 0.4910(3) 0.8606(3) 0.0137(2) 0.066(2) Uani d U P D 0.5 . .
C C182 0.676(2) 0.337(2) 0.1645(7) 0.077(8) Uani d U P D 0.3333 A -1
H H18C 0.7042 0.3532 0.1772 0.093 Uiso calc U P R 0.3333 A -1
H H18D 0.6558 0.3074 0.1746 0.093 Uiso calc U P R 0.3333 A -1
Cl Cl11 0.6492(4) 0.3692(4) 0.1632(3) 0.070(3) Uani d U P D 0.3333 A -1
Cl Cl12 0.6896(7) 0.3282(8) 0.1273(4) 0.107(5) Uani d U P D 0.3333 A -1
C C1 0.5032(6) 0.8345(5) 0.6563(4) 0.045(3) Uani d U P DG 0.563(15) B 1
C C2 0.5323(7) 0.8703(6) 0.6370(4) 0.052(4) Uani d U P DG 0.563(15) B 1
H H2 0.5362 0.8645 0.6158 0.062 Uiso calc U P R 0.563(15) B 1
C C3 0.5558(7) 0.9145(5) 0.6486(4) 0.058(4) Uani d U P DG 0.563(15) B 1
H H3 0.5757 0.9389 0.6353 0.069 Uiso calc U P R 0.563(15) B 1
C C4 0.5502(7) 0.9230(5) 0.6796(4) 0.059(4) Uani d U P DG 0.563(15) B 1
H H4 0.5662 0.9532 0.6875 0.071 Uiso calc U P R 0.563(15) B 1
C C5 0.5210(7) 0.8872(7) 0.6990(4) 0.055(4) Uani d U P DG 0.563(15) B 1
H H5 0.5172 0.893 0.7202 0.066 Uiso calc U P R 0.563(15) B 1
C C6 0.4975(7) 0.8430(6) 0.6873(4) 0.052(4) Uani d U P DG 0.563(15) B 1
H H6 0.4776 0.8186 0.7006 0.063 Uiso calc U P R 0.563(15) B 1
C C7 0.4646(7) 0.7823(8) 0.6009(4) 0.044(3) Uani d U P DG 0.563(15) B 1
C C8 0.4830(8) 0.7704(9) 0.5761(5) 0.050(4) Uani d U P DG 0.563(15) B 1
H H8 0.5032 0.7591 0.58 0.06 Uiso calc U P R 0.563(15) B 1
C C9 0.4720(8) 0.7750(8) 0.5455(4) 0.052(4) Uani d U P DG 0.563(15) B 1
H H9 0.4845 0.7669 0.5285 0.062 Uiso calc U P R 0.563(15) B 1
C C10 0.4424(7) 0.7915(7) 0.5398(3) 0.056(4) Uani d U P DG 0.563(15) B 1
H H10 0.4349 0.7947 0.5189 0.068 Uiso calc U P R 0.563(15) B 1
C C11 0.4240(7) 0.8034(8) 0.5646(4) 0.060(4) Uani d U P DG 0.563(15) B 1
H H11 0.4039 0.8147 0.5607 0.072 Uiso calc U P R 0.563(15) B 1
C C12 0.4351(7) 0.7988(7) 0.5952(4) 0.054(4) Uani d U P DG 0.563(15) B 1
H H12 0.4225 0.8069 0.6122 0.065 Uiso calc U P R 0.563(15) B 1
C C13 0.5215(10) 0.7630(9) 0.6410(6) 0.040(3) Uani d U P D 0.563(15) B 1
H H13 0.5453 0.7844 0.6261 0.048 Uiso calc U P R 0.563(15) B 1
C C14 0.5013(10) 0.7135(9) 0.6287(9) 0.040(3) Uani d U P D 0.563(15) B 1
H H14A 0.4843 0.692 0.6458 0.048 Uiso calc U P R 0.563(15) B 1
H H14B 0.4794 0.7084 0.6117 0.048 Uiso calc U P R 0.563(15) B 1
C C15 0.5375(10) 0.7035(7) 0.6164(9) 0.037(3) Uani d U P D 0.563(15) B 1
C C16 0.5255(7) 0.6550(5) 0.6117(6) 0.040(3) Uani d U P DG 0.563(15) B 1
C C17 0.5608(6) 0.6484(5) 0.6015(7) 0.042(3) Uani d U P DG 0.563(15) B 1
H H17 0.5903 0.6738 0.5981 0.05 Uiso calc U P R 0.563(15) B 1
C C18 0.5529(6) 0.6045(6) 0.5964(6) 0.045(4) Uani d U P DG 0.563(15) B 1
H H18 0.577 0.6 0.5895 0.054 Uiso calc U P R 0.563(15) B 1
C C19 0.5098(6) 0.5672(5) 0.6014(5) 0.050(4) Uani d U P DG 0.563(15) B 1
C C20 0.4745(5) 0.5738(5) 0.6115(5) 0.051(4) Uani d U P DG 0.563(15) B 1
H H20 0.445 0.5483 0.615 0.061 Uiso calc U P R 0.563(15) B 1
C C21 0.4824(6) 0.6177(6) 0.6167(5) 0.048(4) Uani d U P DG 0.563(15) B 1
H H21 0.4583 0.6222 0.6236 0.058 Uiso calc U P R 0.563(15) B 1
C C22 0.5432(6) 0.7671(6) 0.6726(4) 0.043(3) Uani d U P DG 0.563(15) B 1
C C23 0.5167(5) 0.7465(7) 0.6989(5) 0.045(4) Uani d U P DG 0.563(15) B 1
H H23 0.4844 0.7308 0.6974 0.053 Uiso calc U P R 0.563(15) B 1
C C24 0.5374(6) 0.7490(7) 0.7275(4) 0.056(4) Uani d U P DG 0.563(15) B 1
C C25 0.5847(6) 0.7720(7) 0.7297(4) 0.058(4) Uani d U P DG 0.563(15) B 1
H H25 0.5989 0.7736 0.7492 0.07 Uiso calc U P R 0.563(15) B 1
C C26 0.6112(5) 0.7925(7) 0.7034(4) 0.053(4) Uani d U P DG 0.563(15) B 1
H H26 0.6435 0.8082 0.7049 0.064 Uiso calc U P R 0.563(15) B 1
C C27 0.5905(6) 0.7901(6) 0.6749(4) 0.050(4) Uani d U P DG 0.563(15) B 1
H H27 0.6086 0.8041 0.6569 0.06 Uiso calc U P R 0.563(15) B 1
C C28 0.5073(9) 0.7280(8) 0.7579(6) 0.059(3) Uani d U P D 0.563(15) B 1
H H28 0.5263 0.7242 0.7741 0.071 Uiso calc U P R 0.563(15) B 1
C C29 0.4895(11) 0.7590(10) 0.7716(9) 0.062(4) Uani d U P D 0.563(15) B 1
H H29A 0.4805 0.7715 0.7538 0.075 Uiso calc U P R 0.563(15) B 1
H H29B 0.4616 0.7393 0.7837 0.075 Uiso calc U P R 0.563(15) B 1
C C30 0.5210(11) 0.7983(9) 0.7922(8) 0.065(4) Uani d U P D 0.563(15) B 1
C C31 0.5145(9) 0.8378(6) 0.7954(6) 0.071(4) Uani d U P DG 0.563(15) B 1
C C32 0.5426(8) 0.8715(7) 0.8164(6) 0.077(4) Uani d U P DG 0.563(15) B 1
H H32 0.5647 0.8683 0.828 0.092 Uiso calc U P R 0.563(15) B 1
C C33 0.5383(8) 0.9100(7) 0.8205(6) 0.080(4) Uani d U P DG 0.563(15) B 1
H H33 0.5576 0.933 0.8349 0.096 Uiso calc U P R 0.563(15) B 1
C C34 0.5059(8) 0.9147(7) 0.8035(6) 0.080(4) Uani d U P DG 0.563(15) B 1
C C35 0.4778(8) 0.8810(8) 0.7825(6) 0.079(5) Uani d U P DG 0.563(15) B 1
H H35 0.4557 0.8842 0.7709 0.095 Uiso calc U P R 0.563(15) B 1
C C36 0.4821(9) 0.8426(7) 0.7784(5) 0.076(4) Uani d U P DG 0.563(15) B 1
H H36 0.4628 0.8195 0.7641 0.091 Uiso calc U P R 0.563(15) B 1
C C37 0.4903(6) 0.6437(7) 0.7316(5) 0.051(3) Uani d U P DG 0.563(15) B 1
C C38 0.5371(6) 0.6619(6) 0.7341(5) 0.054(4) Uani d U P DG 0.563(15) B 1
H H38 0.5552 0.6902 0.7444 0.064 Uiso calc U P R 0.563(15) B 1
C C39 0.5575(5) 0.6388(7) 0.7213(6) 0.059(4) Uani d U P DG 0.563(15) B 1
H H39 0.5896 0.6512 0.723 0.071 Uiso calc U P R 0.563(15) B 1
C C40 0.5311(7) 0.5974(7) 0.7061(5) 0.061(4) Uani d U P DG 0.563(15) B 1
H H40 0.545 0.5816 0.6974 0.073 Uiso calc U P R 0.563(15) B 1
C C41 0.4842(6) 0.5792(6) 0.7037(5) 0.063(4) Uani d U P DG 0.563(15) B 1
H H41 0.4662 0.5509 0.6933 0.075 Uiso calc U P R 0.563(15) B 1
C C42 0.4638(5) 0.6023(7) 0.7165(5) 0.060(4) Uani d U P DG 0.563(15) B 1
H H42 0.4318 0.5899 0.7148 0.072 Uiso calc U P R 0.563(15) B 1
C C43 0.4383(7) 0.6437(7) 0.7853(4) 0.060(3) Uani d U P DG 0.563(15) B 1
C C44 0.4622(6) 0.6301(8) 0.8047(4) 0.063(4) Uani d U P DG 0.563(15) B 1
H H44 0.4911 0.6347 0.7985 0.076 Uiso calc U P R 0.563(15) B 1
C C45 0.4438(7) 0.6098(8) 0.8333(4) 0.068(4) Uani d U P DG 0.563(15) B 1
H H45 0.4601 0.6005 0.8466 0.081 Uiso calc U P R 0.563(15) B 1
C C46 0.4015(7) 0.6030(8) 0.8425(4) 0.070(4) Uani d U P DG 0.563(15) B 1
H H46 0.3889 0.5891 0.8621 0.084 Uiso calc U P R 0.563(15) B 1
C C47 0.3776(6) 0.6167(8) 0.8231(5) 0.068(4) Uani d U P DG 0.563(15) B 1
H H47 0.3487 0.6121 0.8294 0.082 Uiso calc U P R 0.563(15) B 1
C C48 0.3960(7) 0.6370(8) 0.7945(4) 0.062(4) Uani d U P DG 0.563(15) B 1
H H48 0.3797 0.6463 0.7812 0.075 Uiso calc U P R 0.563(15) B 1
F F1 0.5000(7) 0.5250(5) 0.5971(4) 0.055(4) Uani d U P D 0.563(15) B 1
F F2 0.5043(8) 0.9524(7) 0.8077(6) 0.092(5) Uani d U P D 0.563(15) B 1
O O1 0.5758(8) 0.7331(8) 0.6113(7) 0.027(5) Uani d U P D 0.563(15) B 1
O O2 0.5534(10) 0.7989(11) 0.8044(9) 0.074(6) Uani d U P D 0.563(15) B 1
P P1 0.4742(5) 0.7760(5) 0.6422(4) 0.039(2) Uani d U P D 0.563(15) B 1
P P2 0.4603(5) 0.6716(5) 0.7472(3) 0.050(2) Uani d U P D 0.563(15) B 1
C C1A 0.5066(8) 0.8327(6) 0.6610(6) 0.049(4) Uani d U P DG 0.437(15) B 2
C C2A 0.5452(8) 0.8688(7) 0.6475(5) 0.049(4) Uani d U P DG 0.437(15) B 2
H H2A 0.5581 0.864 0.6292 0.059 Uiso calc U P R 0.437(15) B 2
C C3A 0.5648(7) 0.9119(7) 0.6609(6) 0.052(5) Uani d U P DG 0.437(15) B 2
H H3A 0.5911 0.9366 0.6517 0.063 Uiso calc U P R 0.437(15) B 2
C C4A 0.5458(9) 0.9189(7) 0.6877(6) 0.058(5) Uani d U P DG 0.437(15) B 2
H H4A 0.5592 0.9484 0.6968 0.07 Uiso calc U P R 0.437(15) B 2
C C5A 0.5073(9) 0.8828(9) 0.7011(6) 0.055(5) Uani d U P DG 0.437(15) B 2
H H5A 0.4944 0.8876 0.7194 0.066 Uiso calc U P R 0.437(15) B 2
C C6A 0.4877(8) 0.8397(8) 0.6877(6) 0.054(4) Uani d U P DG 0.437(15) B 2
H H6A 0.4614 0.815 0.6969 0.065 Uiso calc U P R 0.437(15) B 2
C C7A 0.4697(10) 0.7913(10) 0.6020(5) 0.050(3) Uani d U P DG 0.437(15) B 2
C C8A 0.4820(12) 0.7757(11) 0.5758(6) 0.050(4) Uani d U P DG 0.437(15) B 2
H H8A 0.4969 0.7584 0.5782 0.059 Uiso calc U P R 0.437(15) B 2
C C9A 0.4724(11) 0.7853(11) 0.5461(5) 0.056(4) Uani d U P DG 0.437(15) B 2
H H9A 0.4808 0.7747 0.5281 0.067 Uiso calc U P R 0.437(15) B 2
C C10A 0.4506(10) 0.8106(9) 0.5426(5) 0.060(4) Uani d U P DG 0.437(15) B 2
H H10A 0.4441 0.8172 0.5223 0.072 Uiso calc U P R 0.437(15) B 2
C C11A 0.4384(9) 0.8262(9) 0.5689(6) 0.058(4) Uani d U P DG 0.437(15) B 2
H H11A 0.4235 0.8434 0.5665 0.07 Uiso calc U P R 0.437(15) B 2
C C12A 0.4479(9) 0.8166(9) 0.5986(5) 0.055(4) Uani d U P DG 0.437(15) B 2
H H12A 0.4395 0.8272 0.6165 0.066 Uiso calc U P R 0.437(15) B 2
C C13A 0.5212(12) 0.7619(11) 0.6394(7) 0.040(3) Uani d U P D 0.437(15) B 2
H H13A 0.5436 0.7809 0.6229 0.048 Uiso calc U P R 0.437(15) B 2
C C14A 0.5005(12) 0.7108(11) 0.6318(11) 0.040(4) Uani d U P D 0.437(15) B 2
H H14C 0.4882 0.6925 0.6511 0.047 Uiso calc U P R 0.437(15) B 2
H H14D 0.4751 0.7012 0.6168 0.047 Uiso calc U P R 0.437(15) B 2
C C15A 0.5375(12) 0.7025(8) 0.6178(11) 0.037(3) Uani d U P D 0.437(15) B 2
C C16A 0.5250(9) 0.6538(6) 0.6155(7) 0.040(3) Uani d U P DG 0.437(15) B 2
C C17A 0.5549(8) 0.6426(7) 0.6011(9) 0.042(4) Uani d U P DG 0.437(15) B 2
H H17A 0.5831 0.6659 0.593 0.05 Uiso calc U P R 0.437(15) B 2
C C18A 0.5434(8) 0.5972(8) 0.5984(8) 0.045(4) Uani d U P DG 0.437(15) B 2
H H18A 0.5638 0.5895 0.5885 0.054 Uiso calc U P R 0.437(15) B 2
C C19A 0.5020(8) 0.5630(6) 0.6101(6) 0.054(4) Uani d U P DG 0.437(15) B 2
C C20A 0.4722(7) 0.5742(7) 0.6245(6) 0.054(4) Uani d U P DG 0.437(15) B 2
H H20A 0.4439 0.5508 0.6325 0.064 Uiso calc U P R 0.437(15) B 2
C C21A 0.4837(8) 0.6196(8) 0.6272(6) 0.050(4) Uani d U P DG 0.437(15) B 2
H H21A 0.4633 0.6273 0.6371 0.06 Uiso calc U P R 0.437(15) B 2
C C22A 0.5444(8) 0.7715(8) 0.6709(5) 0.042(4) Uani d U P DG 0.437(15) B 2
C C23A 0.5179(6) 0.7472(8) 0.6964(7) 0.045(4) Uani d U P DG 0.437(15) B 2
H H23A 0.4866 0.7253 0.6936 0.055 Uiso calc U P R 0.437(15) B 2
C C24A 0.5373(8) 0.7547(9) 0.7260(6) 0.055(4) Uani d U P DG 0.437(15) B 2
C C25A 0.5831(8) 0.7867(8) 0.7302(5) 0.060(5) Uani d U P DG 0.437(15) B 2
H H25A 0.5963 0.7918 0.7504 0.072 Uiso calc U P R 0.437(15) B 2
C C26A 0.6095(7) 0.8110(8) 0.7047(6) 0.057(5) Uani d U P DG 0.437(15) B 2
H H26A 0.6408 0.8329 0.7075 0.069 Uiso calc U P R 0.437(15) B 2
C C27A 0.5902(8) 0.8035(8) 0.6751(5) 0.048(4) Uani d U P DG 0.437(15) B 2
H H27A 0.6083 0.8201 0.6577 0.057 Uiso calc U P R 0.437(15) B 2
C C28A 0.5089(11) 0.7253(9) 0.7545(8) 0.059(4) Uani d U P D 0.437(15) B 2
H H28A 0.5301 0.7212 0.7686 0.071 Uiso calc U P R 0.437(15) B 2
C C29A 0.4899(12) 0.7525(12) 0.7731(11) 0.061(4) Uani d U P D 0.437(15) B 2
H H29C 0.4766 0.7646 0.758 0.073 Uiso calc U P R 0.437(15) B 2
H H29D 0.465 0.7308 0.7869 0.073 Uiso calc U P R 0.437(15) B 2
C C30A 0.5245(13) 0.7915(12) 0.7929(10) 0.065(4) Uani d U P D 0.437(15) B 2
C C31A 0.5169(11) 0.8297(9) 0.8000(7) 0.070(4) Uani d U P DG 0.437(15) B 2
C C32A 0.5443(10) 0.8608(10) 0.8227(7) 0.078(5) Uani d U P DG 0.437(15) B 2
H H32A 0.567 0.857 0.833 0.094 Uiso calc U P R 0.437(15) B 2
C C33A 0.5384(11) 0.8974(9) 0.8303(7) 0.082(5) Uani d U P DG 0.437(15) B 2
H H33A 0.5571 0.9187 0.8458 0.099 Uiso calc U P R 0.437(15) B 2
C C34A 0.5052(11) 0.9030(9) 0.8153(8) 0.084(5) Uani d U P DG 0.437(15) B 2
C C35A 0.4778(10) 0.8719(10) 0.7926(7) 0.079(5) Uani d U P DG 0.437(15) B 2
H H35A 0.455 0.8758 0.7823 0.095 Uiso calc U P R 0.437(15) B 2
C C36A 0.4836(11) 0.8353(9) 0.7850(7) 0.074(5) Uani d U P DG 0.437(15) B 2
H H36A 0.4649 0.8141 0.7695 0.088 Uiso calc U P R 0.437(15) B 2
C C37A 0.4856(8) 0.6354(9) 0.7299(7) 0.054(3) Uani d U P DG 0.437(15) B 2
C C38A 0.5302(8) 0.6460(9) 0.7355(6) 0.056(4) Uani d U P DG 0.437(15) B 2
H H38A 0.5485 0.6692 0.75 0.067 Uiso calc U P R 0.437(15) B 2
C C39A 0.5482(7) 0.6226(10) 0.7198(7) 0.059(4) Uani d U P DG 0.437(15) B 2
H H39A 0.5787 0.6298 0.7236 0.071 Uiso calc U P R 0.437(15) B 2
C C40A 0.5215(9) 0.5886(9) 0.6985(7) 0.061(5) Uani d U P DG 0.437(15) B 2
H H40A 0.5337 0.5726 0.6877 0.074 Uiso calc U P R 0.437(15) B 2
C C41A 0.4768(8) 0.5780(9) 0.6929(6) 0.062(4) Uani d U P DG 0.437(15) B 2
H H41A 0.4586 0.5547 0.6783 0.074 Uiso calc U P R 0.437(15) B 2
C C42A 0.4589(7) 0.6014(10) 0.7086(7) 0.059(4) Uani d U P DG 0.437(15) B 2
H H42A 0.4283 0.5941 0.7048 0.071 Uiso calc U P R 0.437(15) B 2
C C43A 0.4435(8) 0.6529(6) 0.7868(4) 0.060(4) Uani d U P DG 0.437(15) B 2
C C44A 0.4717(7) 0.6476(9) 0.8079(6) 0.064(4) Uani d U P DG 0.437(15) B 2
H H44A 0.5003 0.6516 0.8012 0.077 Uiso calc U P R 0.437(15) B 2
C C45A 0.4582(9) 0.6364(11) 0.8389(5) 0.069(5) Uani d U P DG 0.437(15) B 2
H H45A 0.4775 0.6328 0.8533 0.083 Uiso calc U P R 0.437(15) B 2
C C46A 0.4165(9) 0.6305(10) 0.8488(5) 0.071(5) Uani d U P DG 0.437(15) B 2
H H46A 0.4073 0.6229 0.8699 0.086 Uiso calc U P R 0.437(15) B 2
C C47A 0.3883(8) 0.6359(10) 0.8276(6) 0.068(5) Uani d U P DG 0.437(15) B 2
H H47A 0.3598 0.6318 0.8344 0.081 Uiso calc U P R 0.437(15) B 2
C C48A 0.4018(8) 0.6471(9) 0.7967(5) 0.064(4) Uani d U P DG 0.437(15) B 2
H H48A 0.3826 0.6507 0.7823 0.077 Uiso calc U P R 0.437(15) B 2
F F1A 0.4925(11) 0.5210(7) 0.6098(7) 0.076(6) Uani d U P D 0.437(15) B 2
F F2A 0.5043(11) 0.9402(9) 0.8241(8) 0.102(6) Uani d U P D 0.437(15) B 2
O O1A 0.5706(12) 0.7325(12) 0.6056(11) 0.039(8) Uani d U P D 0.437(15) B 2
O O2A 0.5592(13) 0.7914(15) 0.7998(11) 0.070(7) Uani d U P D 0.437(15) B 2
P P1A 0.4748(6) 0.7766(6) 0.6424(5) 0.041(3) Uani d U P D 0.437(15) B 2
P P2A 0.4609(6) 0.6684(7) 0.7454(4) 0.053(3) Uani d U P D 0.437(15) B 2
C C49 0.3129(8) -0.0495(7) 0.0838(6) 0.046(3) Uani d U P DG 0.544(11) C 1
C C50 0.2732(9) -0.0859(6) 0.0957(6) 0.051(4) Uani d U P DG 0.544(11) C 1
H H50 0.2641 -0.1161 0.0895 0.061 Uiso calc U P R 0.544(11) C 1
C C51 0.2468(8) -0.0779(6) 0.1169(6) 0.053(4) Uani d U P DG 0.544(11) C 1
H H51 0.2196 -0.1027 0.125 0.063 Uiso calc U P R 0.544(11) C 1
C C52 0.2601(8) -0.0336(7) 0.1260(6) 0.048(4) Uani d U P DG 0.544(11) C 1
H H52 0.242 -0.0282 0.1404 0.058 Uiso calc U P R 0.544(11) C 1
C C53 0.2998(8) 0.0027(6) 0.1140(6) 0.049(4) Uani d U P DG 0.544(11) C 1
H H53 0.3089 0.033 0.1203 0.059 Uiso calc U P R 0.544(11) C 1
C C54 0.3262(7) -0.0052(6) 0.0929(6) 0.048(4) Uani d U P DG 0.544(11) C 1
H H54 0.3534 0.0196 0.0847 0.057 Uiso calc U P R 0.544(11) C 1
C C55 0.3239(8) -0.1199(5) 0.0538(6) 0.054(4) Uani d U P DG 0.544(11) C 1
C C56 0.2925(8) -0.1473(7) 0.0313(5) 0.061(4) Uani d U P DG 0.544(11) C 1
H H56 0.2804 -0.1345 0.0171 0.073 Uiso calc U P R 0.544(11) C 1
C C57 0.2789(8) -0.1933(6) 0.0296(6) 0.064(5) Uani d U P DG 0.544(11) C 1
H H57 0.2575 -0.212 0.0142 0.077 Uiso calc U P R 0.544(11) C 1
C C58 0.2967(9) -0.2120(6) 0.0503(6) 0.068(5) Uani d U P DG 0.544(11) C 1
H H58 0.2874 -0.2434 0.0492 0.082 Uiso calc U P R 0.544(11) C 1
C C59 0.3281(10) -0.1846(7) 0.0728(6) 0.070(4) Uani d U P DG 0.544(11) C 1
H H59 0.3403 -0.1973 0.087 0.084 Uiso calc U P R 0.544(11) C 1
C C60 0.3417(9) -0.1385(7) 0.0746(6) 0.064(4) Uani d U P DG 0.544(11) C 1
H H60 0.3632 -0.1198 0.09 0.077 Uiso calc U P R 0.544(11) C 1
C C61 0.3320(11) -0.0428(9) 0.0185(5) 0.043(3) Uani d U P D 0.544(11) C 1
H H61 0.2989 -0.0651 0.0155 0.052 Uiso calc U P R 0.544(11) C 1
C C62 0.3596(9) -0.0501(10) -0.0087(5) 0.043(4) Uani d U P D 0.544(11) C 1
H H62A 0.3894 -0.0218 -0.0111 0.052 Uiso calc U P R 0.544(11) C 1
H H62B 0.3656 -0.0747 -0.0024 0.052 Uiso calc U P R 0.544(11) C 1
C C63 0.3356(8) -0.0622(10) -0.0403(5) 0.047(4) Uani d U P D 0.544(11) C 1
C C64 0.3646(6) -0.0523(7) -0.0683(4) 0.049(4) Uani d U P DG 0.544(11) C 1
C C65 0.3445(6) -0.0798(7) -0.0943(4) 0.055(4) Uani d U P DG 0.544(11) C 1
H H65 0.3134 -0.1032 -0.0936 0.067 Uiso calc U P R 0.544(11) C 1
C C66 0.3699(7) -0.0731(7) -0.1213(4) 0.064(4) Uani d U P DG 0.544(11) C 1
H H66 0.3562 -0.0919 -0.139 0.076 Uiso calc U P R 0.544(11) C 1
C C67 0.4154(7) -0.0389(8) -0.1223(4) 0.063(4) Uani d U P DG 0.544(11) C 1
C C68 0.4355(5) -0.0115(7) -0.0963(4) 0.058(4) Uani d U P DG 0.544(11) C 1
H H68 0.4665 0.0119 -0.097 0.069 Uiso calc U P R 0.544(11) C 1
C C69 0.4101(6) -0.0182(6) -0.0693(4) 0.049(4) Uani d U P DG 0.544(11) C 1
H H69 0.4238 0.0006 -0.0515 0.059 Uiso calc U P R 0.544(11) C 1
C C70 0.3390(11) 0.0045(8) 0.0141(9) 0.040(3) Uani d U P D 0.544(11) C 1
C C71 0.3790(13) 0.0438(9) 0.0248(14) 0.040(4) Uani d U P D 0.544(11) C 1
H H71 0.4004 0.04 0.0369 0.048 Uiso calc U P R 0.544(11) C 1
C C72 0.3875(9) 0.0863(8) 0.0185(10) 0.038(3) Uani d U P D 0.544(11) C 1
C C73 0.3562(9) 0.0922(9) 0.0010(8) 0.042(4) Uani d U P D 0.544(11) C 1
H H73 0.364 0.1213 -0.0071 0.05 Uiso calc U P R 0.544(11) C 1
C C74 0.3134(10) 0.0547(9) -0.0045(8) 0.043(4) Uani d U P D 0.544(11) C 1
H H74 0.2884 0.0586 -0.0102 0.052 Uiso calc U P R 0.544(11) C 1
C C75 0.3081(12) 0.0119(9) -0.0014(12) 0.043(4) Uani d U P D 0.544(11) C 1
H H75 0.282 -0.0133 -0.0103 0.051 Uiso calc U P R 0.544(11) C 1
C C76 0.4301(8) 0.1274(10) 0.0319(6) 0.039(3) Uani d U P D 0.544(11) C 1
H H76 0.4316 0.156 0.0243 0.046 Uiso calc U P R 0.544(11) C 1
C C77 0.4289(12) 0.1265(15) 0.0672(6) 0.040(4) Uani d U P D 0.544(11) C 1
H H77E 0.4597 0.1485 0.0751 0.048 Uiso calc U P R 0.544(11) C 1
H H77F 0.4217 0.0958 0.0743 0.048 Uiso calc U P R 0.544(11) C 1
C C78 0.3945(10) 0.1378(10) 0.0822(5) 0.040(3) Uani d U P D 0.544(11) C 1
C C79 0.3780(7) 0.1225(7) 0.1135(4) 0.043(3) Uani d U P DG 0.544(11) C 1
C C80 0.3416(8) 0.1274(8) 0.1236(4) 0.049(4) Uani d U P DG 0.544(11) C 1
H H80 0.3289 0.1403 0.11 0.059 Uiso calc U P R 0.544(11) C 1
C C81 0.3239(7) 0.1133(8) 0.1534(5) 0.050(4) Uani d U P DG 0.544(11) C 1
H H81 0.299 0.1166 0.1603 0.06 Uiso calc U P R 0.544(11) C 1
C C82 0.3424(7) 0.0943(7) 0.1732(4) 0.052(4) Uani d U P DG 0.544(11) C 1
C C83 0.3788(7) 0.0894(7) 0.1632(4) 0.049(4) Uani d U P DG 0.544(11) C 1
H H83 0.3915 0.0764 0.1767 0.059 Uiso calc U P R 0.544(11) C 1
C C84 0.3966(6) 0.1035(7) 0.1333(5) 0.045(4) Uani d U P DG 0.544(11) C 1
H H84 0.4214 0.1002 0.1265 0.054 Uiso calc U P R 0.544(11) C 1
C C185 0.4784(8) 0.1285(9) -0.0258(4) 0.045(3) Uani d U P DG 0.544(11) C 1
C C186 0.4554(8) 0.1478(9) -0.0404(5) 0.050(4) Uani d U P DG 0.544(11) C 1
H H186 0.4386 0.1578 -0.0282 0.06 Uiso calc U P R 0.544(11) C 1
C C187 0.4571(9) 0.1525(9) -0.0727(5) 0.056(4) Uani d U P DG 0.544(11) C 1
H H187 0.4414 0.1657 -0.0827 0.067 Uiso calc U P R 0.544(11) C 1
C C188 0.4818(9) 0.1379(8) -0.0904(4) 0.060(4) Uani d U P DG 0.544(11) C 1
H H188 0.4829 0.1411 -0.1125 0.072 Uiso calc U P R 0.544(11) C 1
C C189 0.5047(8) 0.1185(7) -0.0759(5) 0.056(4) Uani d U P DG 0.544(11) C 1
H H189 0.5216 0.1085 -0.088 0.068 Uiso calc U P R 0.544(11) C 1
C C190 0.5030(7) 0.1138(7) -0.0435(5) 0.052(4) Uani d U P DG 0.544(11) C 1
H H190 0.5187 0.1006 -0.0336 0.063 Uiso calc U P R 0.544(11) C 1
C C191 0.5290(9) 0.1812(7) 0.0282(7) 0.042(3) Uani d U P DG 0.544(11) C 1
C C192 0.5374(7) 0.2213(8) 0.0135(5) 0.045(4) Uani d U P DG 0.544(11) C 1
H H192 0.5184 0.2203 -0.0032 0.055 Uiso calc U P R 0.544(11) C 1
C C193 0.5737(7) 0.2629(7) 0.0232(6) 0.048(4) Uani d U P DG 0.544(11) C 1
H H193 0.5794 0.2902 0.0131 0.058 Uiso calc U P R 0.544(11) C 1
C C194 0.6015(7) 0.2643(8) 0.0476(6) 0.052(5) Uani d U P DG 0.544(11) C 1
H H194 0.6262 0.2927 0.0542 0.063 Uiso calc U P R 0.544(11) C 1
C C195 0.5930(10) 0.2243(10) 0.0623(7) 0.053(4) Uani d U P DG 0.544(11) C 1
H H195 0.612 0.2253 0.0789 0.064 Uiso calc U P R 0.544(11) C 1
C C196 0.5568(11) 0.1827(8) 0.0526(8) 0.050(4) Uani d U P DG 0.544(11) C 1
H H196 0.5511 0.1554 0.0626 0.06 Uiso calc U P R 0.544(11) C 1
F F3 0.4377(8) -0.0349(10) -0.1481(5) 0.085(6) Uani d U P D 0.544(11) C 1
F F4 0.3235(9) 0.0801(7) 0.2006(5) 0.064(5) Uani d U P D 0.544(11) C 1
O O3 0.2950(7) -0.0797(10) -0.0424(6) 0.059(6) Uani d U P D 0.544(11) C 1
O O4 0.3830(13) 0.1607(13) 0.0663(6) 0.042(5) Uani d U P D 0.544(11) C 1
P P3 0.3500(4) -0.0564(6) 0.0556(5) 0.048(3) Uani d U P D 0.544(11) C 1
P P4 0.4810(7) 0.1251(6) 0.0169(4) 0.038(2) Uani d U P D 0.544(11) C 1
C C85 0.5797(7) 0.0471(5) -0.0708(4) 0.042(3) Uani d U P DG 0.544(11) C 1
C C86 0.6087(7) 0.0930(6) -0.0644(4) 0.048(4) Uani d U P DG 0.544(11) C 1
H H86 0.6219 0.1023 -0.0442 0.058 Uiso calc U P R 0.544(11) C 1
C C87 0.6183(7) 0.1254(5) -0.0876(4) 0.047(4) Uani d U P DG 0.544(11) C 1
H H87 0.6381 0.1568 -0.0833 0.056 Uiso calc U P R 0.544(11) C 1
C C88 0.5990(7) 0.1118(5) -0.1171(4) 0.045(4) Uani d U P DG 0.544(11) C 1
H H88 0.6056 0.1339 -0.1329 0.054 Uiso calc U P R 0.544(11) C 1
C C89 0.5701(7) 0.0658(6) -0.1234(4) 0.048(4) Uani d U P DG 0.544(11) C 1
H H89 0.5569 0.0565 -0.1436 0.058 Uiso calc U P R 0.544(11) C 1
C C90 0.5604(7) 0.0335(5) -0.1003(4) 0.045(4) Uani d U P DG 0.544(11) C 1
H H90 0.5406 0.0021 -0.1046 0.054 Uiso calc U P R 0.544(11) C 1
C C91 0.5271(6) -0.0493(6) -0.0576(5) 0.051(4) Uani d U P DG 0.544(11) C 1
C C92 0.4814(6) -0.0642(7) -0.0521(5) 0.056(4) Uani d U P DG 0.544(11) C 1
H H92 0.4729 -0.0481 -0.0379 0.068 Uiso calc U P R 0.544(11) C 1
C C93 0.4479(5) -0.1026(7) -0.0675(5) 0.066(5) Uani d U P DG 0.544(11) C 1
H H93 0.4166 -0.1127 -0.0637 0.079 Uiso calc U P R 0.544(11) C 1
C C94 0.4602(6) -0.1261(6) -0.0882(5) 0.069(5) Uani d U P DG 0.544(11) C 1
H H94 0.4374 -0.1523 -0.0987 0.083 Uiso calc U P R 0.544(11) C 1
C C95 0.5060(7) -0.1112(7) -0.0937(5) 0.067(5) Uani d U P DG 0.544(11) C 1
H H95 0.5144 -0.1273 -0.1079 0.081 Uiso calc U P R 0.544(11) C 1
C C96 0.5395(5) -0.0728(7) -0.0784(5) 0.062(4) Uani d U P DG 0.544(11) C 1
H H96 0.5707 -0.0627 -0.0821 0.075 Uiso calc U P R 0.544(11) C 1
C C97 0.6204(7) 0.0009(7) -0.0400(7) 0.039(3) Uani d U P D 0.544(11) C 1
H H97 0.6246 -0.0077 -0.0617 0.047 Uiso calc U P R 0.544(11) C 1
C C98 0.6107(10) -0.0397(9) -0.0177(8) 0.045(4) Uani d U P D 0.544(11) C 1
H H98A 0.6269 -0.0275 0.0024 0.054 Uiso calc U P R 0.544(11) C 1
H H98B 0.5777 -0.0577 -0.0132 0.054 Uiso calc U P R 0.544(11) C 1
C C99 0.6265(13) -0.0702(11) -0.0323(6) 0.051(4) Uani d U P D 0.544(11) C 1
C C100 0.6268(9) -0.1037(7) -0.0094(4) 0.060(4) Uani d U P DG 0.544(11) C 1
C C101 0.6219(9) -0.1008(7) 0.0227(5) 0.065(4) Uani d U P DG 0.544(11) C 1
H H101 0.6152 -0.0787 0.0308 0.078 Uiso calc U P R 0.544(11) C 1
C C102 0.6270(9) -0.1301(8) 0.0428(4) 0.072(4) Uani d U P DG 0.544(11) C 1
H H102 0.6236 -0.1281 0.0647 0.086 Uiso calc U P R 0.544(11) C 1
C C103 0.6368(9) -0.1624(7) 0.0310(5) 0.071(4) Uani d U P DG 0.544(11) C 1
C C104 0.6417(8) -0.1653(7) -0.0011(5) 0.067(4) Uani d U P DG 0.544(11) C 1
H H104 0.6485 -0.1874 -0.0092 0.081 Uiso calc U P R 0.544(11) C 1
C C105 0.6367(8) -0.1360(7) -0.0213(4) 0.064(4) Uani d U P DG 0.544(11) C 1
H H105 0.64 -0.138 -0.0432 0.077 Uiso calc U P R 0.544(11) C 1
C C106 0.6645(7) 0.0430(8) -0.0303(7) 0.035(3) Uani d U P D 0.544(11) C 1
C C107 0.6664(8) 0.0726(10) -0.0079(8) 0.034(4) Uani d U P D 0.544(11) C 1
H H107 0.6387 0.0679 0.0009 0.041 Uiso calc U P R 0.544(11) C 1
C C108 0.7078(8) 0.1100(9) 0.0029(7) 0.034(3) Uani d U P D 0.544(11) C 1
C C109 0.7476(8) 0.1157(10) -0.0110(7) 0.033(4) Uani d U P D 0.544(11) C 1
H H109 0.776 0.1406 -0.0046 0.039 Uiso calc U P R 0.544(11) C 1
C C110 0.7472(8) 0.0882(9) -0.0324(6) 0.038(4) Uani d U P D 0.544(11) C 1
H H110 0.7752 0.0922 -0.0402 0.046 Uiso calc U P R 0.544(11) C 1
C C111 0.7056(7) 0.0525(9) -0.0439(7) 0.035(4) Uani d U P D 0.544(11) C 1
H H111 0.7057 0.0348 -0.0612 0.042 Uiso calc U P R 0.544(11) C 1
C C112 0.7079(10) 0.1427(8) 0.0261(5) 0.037(3) Uani d U P D 0.544(11) C 1
H H112 0.74 0.1668 0.0306 0.044 Uiso calc U P R 0.544(11) C 1
C C113 0.6808(11) 0.1656(12) 0.0117(7) 0.039(3) Uani d U P D 0.544(11) C 1
H H13P 0.6515 0.1414 0.003 0.047 Uiso calc U P R 0.544(11) C 1
H H13Q 0.6738 0.1811 0.0286 0.047 Uiso calc U P R 0.544(11) C 1
C C114 0.7065(9) 0.1990(10) -0.0133(7) 0.041(3) Uani d U P D 0.544(11) C 1
C C115 0.6803(6) 0.2121(7) -0.0344(5) 0.045(3) Uani d U P DG 0.544(11) C 1
C C116 0.7024(5) 0.2381(8) -0.0606(5) 0.050(4) Uani d U P DG 0.544(11) C 1
H H116 0.7333 0.2469 -0.0645 0.06 Uiso calc U P R 0.544(11) C 1
C C117 0.6792(6) 0.2511(8) -0.0812(4) 0.055(4) Uani d U P DG 0.544(11) C 1
H H117 0.6944 0.2689 -0.0991 0.066 Uiso calc U P R 0.544(11) C 1
C C118 0.6340(6) 0.2382(7) -0.0756(4) 0.061(4) Uani d U P DG 0.544(11) C 1
C C119 0.6118(5) 0.2123(7) -0.0494(5) 0.056(4) Uani d U P DG 0.544(11) C 1
H H119 0.5809 0.2035 -0.0456 0.067 Uiso calc U P R 0.544(11) C 1
C C120 0.6350(6) 0.1992(7) -0.0288(4) 0.047(4) Uani d U P DG 0.544(11) C 1
H H120 0.6198 0.1815 -0.0109 0.056 Uiso calc U P R 0.544(11) C 1
C C121 0.6940(7) 0.1653(6) 0.0870(6) 0.039(3) Uani d U P DG 0.544(11) C 1
C C122 0.7368(6) 0.2043(6) 0.0857(5) 0.044(4) Uani d U P DG 0.544(11) C 1
H H122 0.7607 0.204 0.0742 0.053 Uiso calc U P R 0.544(11) C 1
C C123 0.7446(6) 0.2436(6) 0.1012(5) 0.044(4) Uani d U P DG 0.544(11) C 1
H H123 0.7738 0.2702 0.1003 0.053 Uiso calc U P R 0.544(11) C 1
C C124 0.7096(8) 0.2439(6) 0.1180(5) 0.048(4) Uani d U P DG 0.544(11) C 1
H H124 0.7149 0.2708 0.1286 0.058 Uiso calc U P R 0.544(11) C 1
C C125 0.6669(7) 0.2049(8) 0.1193(7) 0.048(4) Uani d U P DG 0.544(11) C 1
H H125 0.643 0.2052 0.1308 0.057 Uiso calc U P R 0.544(11) C 1
C C126 0.6591(7) 0.1656(7) 0.1038(8) 0.041(4) Uani d U P DG 0.544(11) C 1
H H126 0.6299 0.139 0.1047 0.049 Uiso calc U P R 0.544(11) C 1
C C127 0.7144(9) 0.0896(8) 0.0755(7) 0.046(3) Uani d U P D 0.544(11) C 1
C C128 0.7536(8) 0.1125(9) 0.0943(6) 0.052(4) Uani d U P D 0.544(11) C 1
H H128 0.7627 0.1419 0.1025 0.063 Uiso calc U P R 0.544(11) C 1
C C129 0.7784(9) 0.0911(9) 0.1005(7) 0.060(4) Uani d U P D 0.544(11) C 1
H H129 0.8069 0.1074 0.111 0.072 Uiso calc U P R 0.544(11) C 1
C C130 0.7625(9) 0.0463(9) 0.0917(8) 0.063(4) Uani d U P D 0.544(11) C 1
H H130 0.7766 0.03 0.0995 0.075 Uiso calc U P R 0.544(11) C 1
C C131 0.7252(9) 0.0251(9) 0.0711(8) 0.062(4) Uani d U P D 0.544(11) C 1
H H131 0.7177 -0.0029 0.0612 0.075 Uiso calc U P R 0.544(11) C 1
C C132 0.6993(9) 0.0466(8) 0.0655(7) 0.053(4) Uani d U P D 0.544(11) C 1
H H132 0.6712 0.0307 0.0546 0.063 Uiso calc U P R 0.544(11) C 1
F F5 0.6430(8) -0.1886(7) 0.0514(5) 0.089(5) Uani d U P D 0.544(11) C 1
F F6 0.6098(8) 0.2486(7) -0.0950(5) 0.074(5) Uani d U P D 0.544(11) C 1
O O5 0.6391(14) -0.0672(13) -0.0584(5) 0.057(6) Uani d U P D 0.544(11) C 1
O O6 0.7464(8) 0.2105(15) -0.0198(8) 0.041(5) Uani d U P D 0.544(11) C 1
P P5 0.5685(4) 0.0064(4) -0.0399(3) 0.044(2) Uani d U P D 0.544(11) C 1
P P6 0.6790(4) 0.1140(5) 0.0631(4) 0.036(2) Uani d U P D 0.544(11) C 1
C C133 0.6039(8) -0.0412(9) 0.1570(6) 0.052(4) Uani d U P D 0.544(11) C 1
C C134 0.6142(10) -0.0456(11) 0.1877(7) 0.059(5) Uani d U P D 0.544(11) C 1
H H134 0.5906 -0.0683 0.2002 0.07 Uiso calc U P R 0.544(11) C 1
C C135 0.6573(9) -0.0188(10) 0.2016(7) 0.059(5) Uani d U P D 0.544(11) C 1
H H135 0.6631 -0.0241 0.2225 0.071 Uiso calc U P R 0.544(11) C 1
C C136 0.6907(10) 0.0154(10) 0.1838(6) 0.057(4) Uani d U P D 0.544(11) C 1
H H136 0.7199 0.035 0.1925 0.068 Uiso calc U P R 0.544(11) C 1
C C137 0.6815(9) 0.0212(10) 0.1528(6) 0.056(4) Uani d U P D 0.544(11) C 1
H H137 0.7047 0.045 0.1407 0.067 Uiso calc U P R 0.544(11) C 1
C C138 0.6393(8) -0.0069(9) 0.1392(6) 0.055(4) Uani d U P D 0.544(11) C 1
H H138 0.6343 -0.003 0.1178 0.066 Uiso calc U P R 0.544(11) C 1
C C139 0.5556(10) -0.1222(9) 0.1184(7) 0.058(3) Uani d U P D 0.544(11) C 1
C C140 0.5798(10) -0.1404(9) 0.1331(7) 0.061(4) Uani d U P D 0.544(11) C 1
H H140 0.5976 -0.1252 0.151 0.073 Uiso calc U P R 0.544(11) C 1
C C141 0.5789(11) -0.1799(9) 0.1228(8) 0.064(4) Uani d U P D 0.544(11) C 1
H H141 0.5982 -0.1898 0.1316 0.076 Uiso calc U P R 0.544(11) C 1
C C142 0.5483(11) -0.2039(10) 0.0991(8) 0.068(4) Uani d U P D 0.544(11) C 1
H H142 0.5436 -0.233 0.0933 0.082 Uiso calc U P R 0.544(11) C 1
C C143 0.5244(12) -0.1866(12) 0.0835(9) 0.070(4) Uani d U P D 0.544(11) C 1
H H143 0.5033 -0.2041 0.0676 0.084 Uiso calc U P R 0.544(11) C 1
C C144 0.5311(13) -0.1437(11) 0.0913(8) 0.065(4) Uani d U P D 0.544(11) C 1
H H144 0.5192 -0.1293 0.0784 0.077 Uiso calc U P R 0.544(11) C 1
C C145 0.5078(8) -0.1074(9) 0.1669(6) 0.052(4) Uani d U P D 0.544(11) C 1
H H145 0.5163 -0.1287 0.1771 0.063 Uiso calc U P R 0.544(11) C 1
C C146 0.4612(9) -0.1366(12) 0.1490(7) 0.066(5) Uani d U P D 0.544(11) C 1
H H14O 0.4528 -0.1156 0.1388 0.079 Uiso calc U P R 0.544(11) C 1
H H14P 0.4657 -0.1543 0.1324 0.079 Uiso calc U P R 0.544(11) C 1
C C147 0.4216(10) -0.1696(11) 0.1700(7) 0.081(4) Uani d U P D 0.544(11) C 1
C C148 0.3786(7) -0.1727(9) 0.1680(6) 0.088(4) Uani d U P DG 0.544(11) C 1
C C149 0.3745(7) -0.1352(7) 0.1598(7) 0.091(5) Uani d U P DG 0.544(11) C 1
H H149 0.401 -0.1067 0.1556 0.109 Uiso calc U P R 0.544(11) C 1
C C150 0.3316(9) -0.1395(8) 0.1576(8) 0.095(5) Uani d U P DG 0.544(11) C 1
H H150 0.3288 -0.1138 0.1519 0.113 Uiso calc U P R 0.544(11) C 1
C C151 0.2928(7) -0.1812(10) 0.1636(7) 0.103(5) Uani d U P DG 0.544(11) C 1
C C152 0.2969(7) -0.2186(8) 0.1718(8) 0.099(5) Uani d U P DG 0.544(11) C 1
H H152 0.2704 -0.2472 0.1759 0.119 Uiso calc U P R 0.544(11) C 1
C C153 0.3398(9) -0.2144(8) 0.1740(7) 0.094(5) Uani d U P DG 0.544(11) C 1
H H153 0.3426 -0.24 0.1796 0.112 Uiso calc U P R 0.544(11) C 1
C C154 0.5035(11) -0.0780(8) 0.1921(5) 0.048(3) Uani d U P DG 0.544(11) C 1
C C155 0.5135(11) -0.0336(9) 0.1863(5) 0.043(4) Uani d U P DG 0.544(11) C 1
H H155 0.5213 -0.0215 0.1657 0.051 Uiso calc U P R 0.544(11) C 1
C C156 0.5123(12) -0.0069(8) 0.2105(6) 0.041(3) Uani d U P DG 0.544(11) C 1
C C157 0.5010(12) -0.0246(8) 0.2406(5) 0.043(4) Uani d U P DG 0.544(11) C 1
H H157 0.5002 -0.0064 0.2571 0.052 Uiso calc U P R 0.544(11) C 1
C C158 0.4909(13) -0.0691(8) 0.2464(5) 0.049(4) Uani d U P DG 0.544(11) C 1
H H158 0.4832 -0.0812 0.267 0.059 Uiso calc U P R 0.544(11) C 1
C C159 0.4922(12) -0.0958(7) 0.2222(5) 0.050(4) Uani d U P DG 0.544(11) C 1
H H159 0.4853 -0.1261 0.2262 0.061 Uiso calc U P R 0.544(11) C 1
C C160 0.5249(8) 0.0429(8) 0.2037(8) 0.036(3) Uani d U P D 0.544(11) C 1
H H160 0.5206 0.0566 0.2232 0.044 Uiso calc U P R 0.544(11) C 1
C C161 0.5746(8) 0.0708(17) 0.1933(10) 0.036(4) Uani d U P D 0.544(11) C 1
H H61X 0.5796 0.0552 0.1755 0.043 Uiso calc U P R 0.544(11) C 1
H H61Y 0.5805 0.101 0.1859 0.043 Uiso calc U P R 0.544(11) C 1
C C162 0.6083(7) 0.0777(14) 0.2192(7) 0.038(3) Uani d U P D 0.544(11) C 1
C C163 0.6568(5) 0.0975(9) 0.2100(5) 0.041(3) Uani d U P DG 0.544(11) C 1
C C164 0.6721(6) 0.1146(7) 0.1802(5) 0.041(4) Uani d U P DG 0.544(11) C 1
H H164 0.6512 0.1132 0.1648 0.049 Uiso calc U P R 0.544(11) C 1
C C165 0.7180(6) 0.1338(7) 0.1728(4) 0.053(4) Uani d U P DG 0.544(11) C 1
H H165 0.7285 0.1455 0.1524 0.063 Uiso calc U P R 0.544(11) C 1
C C166 0.7487(5) 0.1359(7) 0.1953(5) 0.057(4) Uani d U P DG 0.544(11) C 1
C C167 0.7333(6) 0.1188(9) 0.2251(5) 0.056(4) Uani d U P DG 0.544(11) C 1
H H167 0.7543 0.1202 0.2405 0.068 Uiso calc U P R 0.544(11) C 1
C C168 0.6874(7) 0.0996(10) 0.2325(5) 0.049(4) Uani d U P DG 0.544(11) C 1
H H168 0.6769 0.0879 0.2528 0.059 Uiso calc U P R 0.544(11) C 1
C C169 0.5036(9) 0.1042(5) 0.1741(5) 0.038(3) Uani d U P DG 0.544(11) C 1
C C170 0.5258(10) 0.1312(7) 0.1483(5) 0.041(3) Uani d U P DG 0.544(11) C 1
H H170 0.5303 0.1178 0.1301 0.049 Uiso calc U P R 0.544(11) C 1
C C171 0.5415(7) 0.1777(7) 0.1491(4) 0.042(4) Uani d U P DG 0.544(11) C 1
H H171 0.5567 0.1962 0.1315 0.05 Uiso calc U P R 0.544(11) C 1
C C172 0.5349(6) 0.1972(5) 0.1758(4) 0.042(4) Uani d U P DG 0.544(11) C 1
H H172 0.5456 0.229 0.1763 0.05 Uiso calc U P R 0.544(11) C 1
C C173 0.5127(6) 0.1702(6) 0.2016(4) 0.042(4) Uani d U P DG 0.544(11) C 1
H H173 0.5082 0.1836 0.2198 0.051 Uiso calc U P R 0.544(11) C 1
C C174 0.4970(7) 0.1237(5) 0.2007(4) 0.040(4) Uani d U P DG 0.544(11) C 1
H H174 0.4819 0.1052 0.2184 0.048 Uiso calc U P R 0.544(11) C 1
C C175 0.4306(6) 0.0118(10) 0.1899(6) 0.039(3) Uani d U P DG 0.544(11) C 1
C C176 0.4216(8) 0.0102(12) 0.2217(5) 0.042(4) Uani d U P DG 0.544(11) C 1
H H176 0.446 0.0265 0.236 0.051 Uiso calc U P R 0.544(11) C 1
C C177 0.3771(9) -0.0150(11) 0.2326(5) 0.045(4) Uani d U P DG 0.544(11) C 1
H H177 0.371 -0.016 0.2544 0.054 Uiso calc U P R 0.544(11) C 1
C C178 0.3416(6) -0.0387(7) 0.2116(6) 0.048(4) Uani d U P DG 0.544(11) C 1
H H178 0.3112 -0.0559 0.2191 0.057 Uiso calc U P R 0.544(11) C 1
C C179 0.3505(6) -0.0372(7) 0.1798(6) 0.048(4) Uani d U P DG 0.544(11) C 1
H H179 0.3262 -0.0534 0.1655 0.057 Uiso calc U P R 0.544(11) C 1
C C180 0.3950(7) -0.0119(8) 0.1689(5) 0.046(4) Uani d U P DG 0.544(11) C 1
H H180 0.4012 -0.0109 0.1472 0.055 Uiso calc U P R 0.544(11) C 1
F F7 0.2534(8) -0.1832(11) 0.1634(8) 0.128(7) Uani d U P D 0.544(11) C 1
F F8 0.7917(6) 0.1554(8) 0.1873(6) 0.075(6) Uani d U P D 0.544(11) C 1
O O7 0.4290(10) -0.1970(10) 0.1858(7) 0.092(7) Uani d U P D 0.544(11) C 1
O O8 0.5968(11) 0.0730(14) 0.2463(7) 0.034(6) Uani d U P D 0.544(11) C 1
P P7 0.5497(4) -0.0759(4) 0.1360(3) 0.048(2) Uani d U P D 0.544(11) C 1
P P8 0.4876(7) 0.0437(6) 0.1731(3) 0.035(2) Uani d U P D 0.544(11) C 1
C C49A 0.3128(9) -0.0563(8) 0.0845(7) 0.045(4) Uani d U P DG 0.456(11) C 2
C C50A 0.2706(10) -0.0934(7) 0.0923(8) 0.050(4) Uani d U P DG 0.456(11) C 2
H H50A 0.2613 -0.1224 0.0833 0.06 Uiso calc U P R 0.456(11) C 2
C C51A 0.2422(9) -0.0880(8) 0.1131(8) 0.051(4) Uani d U P DG 0.456(11) C 2
H H51A 0.2135 -0.1134 0.1185 0.061 Uiso calc U P R 0.456(11) C 2
C C52A 0.2560(9) -0.0456(9) 0.1263(7) 0.048(4) Uani d U P DG 0.456(11) C 2
H H52A 0.2366 -0.0419 0.1405 0.058 Uiso calc U P R 0.456(11) C 2
C C53A 0.2981(9) -0.0085(7) 0.1185(6) 0.041(4) Uani d U P DG 0.456(11) C 2
H H53A 0.3075 0.0205 0.1275 0.05 Uiso calc U P R 0.456(11) C 2
C C54A 0.3265(8) -0.0139(7) 0.0976(6) 0.040(4) Uani d U P DG 0.456(11) C 2
H H54A 0.3553 0.0115 0.0923 0.048 Uiso calc U P R 0.456(11) C 2
C C55A 0.3314(7) -0.1227(7) 0.0558(6) 0.056(4) Uani d U P DG 0.456(11) C 2
C C56A 0.3015(10) -0.1531(8) 0.0337(6) 0.066(5) Uani d U P DG 0.456(11) C 2
H H56A 0.2895 -0.1426 0.0178 0.079 Uiso calc U P R 0.456(11) C 2
C C57A 0.2892(10) -0.1989(8) 0.0351(7) 0.070(5) Uani d U P DG 0.456(11) C 2
H H57A 0.2687 -0.2196 0.02 0.084 Uiso calc U P R 0.456(11) C 2
C C58A 0.3067(11) -0.2142(7) 0.0585(7) 0.072(5) Uani d U P DG 0.456(11) C 2
H H58A 0.2983 -0.2455 0.0594 0.086 Uiso calc U P R 0.456(11) C 2
C C59A 0.3366(12) -0.1838(9) 0.0805(7) 0.068(5) Uani d U P DG 0.456(11) C 2
H H59A 0.3486 -0.1943 0.0965 0.082 Uiso calc U P R 0.456(11) C 2
C C60A 0.3489(10) -0.1381(8) 0.0792(7) 0.064(4) Uani d U P DG 0.456(11) C 2
H H60A 0.3693 -0.1173 0.0942 0.076 Uiso calc U P R 0.456(11) C 2
C C61A 0.3297(13) -0.0496(10) 0.0201(6) 0.042(3) Uani d U P D 0.456(11) C 2
H H61A 0.2962 -0.0715 0.0185 0.05 Uiso calc U P R 0.456(11) C 2
C C62A 0.3547(11) -0.0601(13) -0.0073(6) 0.042(4) Uani d U P D 0.456(11) C 2
H H62C 0.3848 -0.0328 -0.0112 0.051 Uiso calc U P R 0.456(11) C 2
H H62D 0.3599 -0.0852 -0.0009 0.051 Uiso calc U P R 0.456(11) C 2
C C63A 0.3267(9) -0.0734(12) -0.0375(6) 0.043(4) Uani d U P D 0.456(11) C 2
C C64A 0.3527(7) -0.0646(9) -0.0673(4) 0.047(4) Uani d U P DG 0.456(11) C 2
C C65A 0.3283(6) -0.0895(9) -0.0932(5) 0.050(4) Uani d U P DG 0.456(11) C 2
H H65A 0.2964 -0.1095 -0.0918 0.06 Uiso calc U P R 0.456(11) C 2
C C66A 0.3508(7) -0.0852(9) -0.1213(4) 0.056(4) Uani d U P DG 0.456(11) C 2
H H66A 0.3341 -0.1022 -0.1391 0.067 Uiso calc U P R 0.456(11) C 2
C C67A 0.3976(7) -0.0559(9) -0.1235(4) 0.057(4) Uani d U P DG 0.456(11) C 2
C C68A 0.4219(6) -0.0310(8) -0.0975(5) 0.058(4) Uani d U P DG 0.456(11) C 2
H H68A 0.4539 -0.011 -0.0989 0.07 Uiso calc U P R 0.456(11) C 2
C C69A 0.3995(7) -0.0353(8) -0.0694(4) 0.052(4) Uani d U P DG 0.456(11) C 2
H H69A 0.4161 -0.0183 -0.0516 0.063 Uiso calc U P R 0.456(11) C 2
C C70A 0.3379(13) -0.0023(9) 0.0149(11) 0.040(3) Uani d U P D 0.456(11) C 2
C C71A 0.3787(15) 0.0376(10) 0.0246(16) 0.039(4) Uani d U P D 0.456(11) C 2
H H71A 0.4017 0.0342 0.0347 0.047 Uiso calc U P R 0.456(11) C 2
C C72A 0.3856(11) 0.0798(10) 0.0199(12) 0.041(3) Uani d U P D 0.456(11) C 2
C C73A 0.3506(11) 0.0847(11) 0.0061(9) 0.042(4) Uani d U P D 0.456(11) C 2
H H73A 0.3513 0.1131 0.0069 0.051 Uiso calc U P R 0.456(11) C 2
C C74A 0.3149(12) 0.0472(10) -0.0087(10) 0.045(4) Uani d U P D 0.456(11) C 2
H H74A 0.2963 0.0511 -0.0236 0.054 Uiso calc U P R 0.456(11) C 2
C C75A 0.3070(15) 0.0042(11) -0.0011(15) 0.043(4) Uani d U P D 0.456(11) C 2
H H75A 0.279 -0.0217 -0.0072 0.051 Uiso calc U P R 0.456(11) C 2
C C76A 0.4283(9) 0.1235(11) 0.0294(7) 0.039(3) Uani d U P D 0.456(11) C 2
H H76A 0.4271 0.1496 0.0195 0.047 Uiso calc U P R 0.456(11) C 2
C C77A 0.4321(14) 0.1311(18) 0.0644(7) 0.039(4) Uani d U P D 0.456(11) C 2
H H77C 0.4632 0.1559 0.0694 0.047 Uiso calc U P R 0.456(11) C 2
H H77D 0.4275 0.1031 0.0749 0.047 Uiso calc U P R 0.456(11) C 2
C C78A 0.3975(12) 0.1435(12) 0.0773(6) 0.038(4) Uani d U P D 0.456(11) C 2
C C79A 0.3816(9) 0.1312(8) 0.1088(4) 0.043(4) Uani d U P DG 0.456(11) C 2
C C80A 0.3436(9) 0.1346(10) 0.1168(5) 0.048(4) Uani d U P DG 0.456(11) C 2
H H80A 0.33 0.1447 0.1017 0.057 Uiso calc U P R 0.456(11) C 2
C C81A 0.3257(8) 0.1234(10) 0.1468(5) 0.051(4) Uani d U P DG 0.456(11) C 2
H H81A 0.2997 0.1257 0.1523 0.062 Uiso calc U P R 0.456(11) C 2
C C82A 0.3456(8) 0.1087(8) 0.1688(4) 0.052(4) Uani d U P DG 0.456(11) C 2
C C83A 0.3836(8) 0.1052(8) 0.1609(5) 0.049(4) Uani d U P DG 0.456(11) C 2
H H83A 0.3972 0.0952 0.1759 0.059 Uiso calc U P R 0.456(11) C 2
C C84A 0.4016(8) 0.1165(8) 0.1309(5) 0.044(4) Uani d U P DG 0.456(11) C 2
H H84A 0.4275 0.1142 0.1254 0.052 Uiso calc U P R 0.456(11) C 2
C C85A 0.4801(10) 0.1286(10) -0.0265(5) 0.046(3) Uani d U P DG 0.456(11) C 2
C C86A 0.4648(11) 0.1536(10) -0.0431(6) 0.050(4) Uani d U P DG 0.456(11) C 2
H H86A 0.4551 0.1717 -0.0323 0.06 Uiso calc U P R 0.456(11) C 2
C C87A 0.4638(11) 0.1522(10) -0.0756(6) 0.057(4) Uani d U P DG 0.456(11) C 2
H H87A 0.4533 0.1693 -0.087 0.068 Uiso calc U P R 0.456(11) C 2
C C88A 0.4780(11) 0.1257(10) -0.0915(5) 0.060(4) Uani d U P DG 0.456(11) C 2
H H88A 0.4773 0.1247 -0.1137 0.072 Uiso calc U P R 0.456(11) C 2
C C89A 0.4933(10) 0.1007(8) -0.0749(6) 0.058(4) Uani d U P DG 0.456(11) C 2
H H89A 0.503 0.0826 -0.0858 0.069 Uiso calc U P R 0.456(11) C 2
C C90A 0.4943(9) 0.1021(9) -0.0424(6) 0.052(4) Uani d U P DG 0.456(11) C 2
H H90A 0.5048 0.085 -0.0311 0.062 Uiso calc U P R 0.456(11) C 2
C C91A 0.5265(11) 0.1818(8) 0.0300(8) 0.043(4) Uani d U P DG 0.456(11) C 2
C C92A 0.5305(9) 0.2219(9) 0.0182(7) 0.048(4) Uani d U P DG 0.456(11) C 2
H H92A 0.5107 0.2207 0.002 0.058 Uiso calc U P R 0.456(11) C 2
C C93A 0.5635(9) 0.2638(8) 0.0300(7) 0.049(5) Uani d U P DG 0.456(11) C 2
H H93A 0.5663 0.2912 0.0219 0.059 Uiso calc U P R 0.456(11) C 2
C C94A 0.5925(9) 0.2655(10) 0.0536(7) 0.050(5) Uani d U P DG 0.456(11) C 2
H H94A 0.6151 0.2941 0.0617 0.06 Uiso calc U P R 0.456(11) C 2
C C95A 0.5885(12) 0.2254(12) 0.0654(8) 0.054(5) Uani d U P DG 0.456(11) C 2
H H95A 0.6083 0.2267 0.0816 0.065 Uiso calc U P R 0.456(11) C 2
C C96A 0.5555(13) 0.1836(10) 0.0536(10) 0.050(4) Uani d U P DG 0.456(11) C 2
H H96A 0.5527 0.1562 0.0617 0.06 Uiso calc U P R 0.456(11) C 2
F F3A 0.4193(9) -0.0543(10) -0.1497(5) 0.070(6) Uani d U P D 0.456(11) C 2
F F4A 0.3293(11) 0.0972(9) 0.1970(6) 0.065(6) Uani d U P D 0.456(11) C 2
O O3A 0.2855(8) -0.0941(10) -0.0355(6) 0.045(6) Uani d U P D 0.456(11) C 2
O O4A 0.3826(16) 0.1610(17) 0.0586(7) 0.041(6) Uani d U P D 0.456(11) C 2
P P3A 0.3507(5) -0.0610(6) 0.0565(5) 0.041(2) Uani d U P D 0.456(11) C 2
P P4A 0.4817(9) 0.1253(7) 0.0161(5) 0.039(3) Uani d U P D 0.456(11) C 2
C C85B 0.5689(9) 0.0356(6) -0.0716(5) 0.043(4) Uani d U P DG 0.456(11) C 2
C C86B 0.5955(8) 0.0822(7) -0.0663(4) 0.044(4) Uani d U P DG 0.456(11) C 2
H H86B 0.6077 0.0931 -0.046 0.053 Uiso calc U P R 0.456(11) C 2
C C87B 0.6042(8) 0.1128(6) -0.0905(5) 0.048(4) Uani d U P DG 0.456(11) C 2
H H87B 0.6224 0.1446 -0.0868 0.058 Uiso calc U P R 0.456(11) C 2
C C88B 0.5863(9) 0.0969(7) -0.1201(5) 0.048(4) Uani d U P DG 0.456(11) C 2
H H88B 0.5923 0.1178 -0.1366 0.058 Uiso calc U P R 0.456(11) C 2
C C89B 0.5597(9) 0.0503(7) -0.1254(4) 0.050(4) Uani d U P DG 0.456(11) C 2
H H89B 0.5475 0.0394 -0.1456 0.06 Uiso calc U P R 0.456(11) C 2
C C90B 0.5510(9) 0.0196(6) -0.1012(5) 0.048(4) Uani d U P DG 0.456(11) C 2
H H90B 0.5328 -0.0122 -0.1048 0.058 Uiso calc U P R 0.456(11) C 2
C C91B 0.5152(7) -0.0583(6) -0.0553(4) 0.054(4) Uani d U P DG 0.456(11) C 2
C C92B 0.4699(8) -0.0721(8) -0.0491(6) 0.059(4) Uani d U P DG 0.456(11) C 2
H H92B 0.4624 -0.0533 -0.0369 0.071 Uiso calc U P R 0.456(11) C 2
C C93B 0.4354(6) -0.1133(8) -0.0607(7) 0.065(5) Uani d U P DG 0.456(11) C 2
H H93B 0.4044 -0.1227 -0.0565 0.078 Uiso calc U P R 0.456(11) C 2
C C94B 0.4463(7) -0.1408(7) -0.0786(6) 0.066(5) Uani d U P DG 0.456(11) C 2
H H94B 0.4228 -0.169 -0.0865 0.079 Uiso calc U P R 0.456(11) C 2
C C95B 0.4917(8) -0.1271(8) -0.0848(6) 0.064(5) Uani d U P DG 0.456(11) C 2
H H95B 0.4992 -0.1459 -0.0969 0.076 Uiso calc U P R 0.456(11) C 2
C C96B 0.5261(6) -0.0858(8) -0.0731(6) 0.062(4) Uani d U P DG 0.456(11) C 2
H H96B 0.5571 -0.0764 -0.0773 0.075 Uiso calc U P R 0.456(11) C 2
C C97A 0.6112(8) -0.0086(8) -0.0404(8) 0.040(3) Uani d U P D 0.456(11) C 2
H H97A 0.6147 -0.0182 -0.0618 0.048 Uiso calc U P R 0.456(11) C 2
C C98A 0.6023(12) -0.0474(11) -0.0167(9) 0.045(4) Uani d U P D 0.456(11) C 2
H H98C 0.6127 -0.0341 0.0044 0.054 Uiso calc U P R 0.456(11) C 2
H H98D 0.5692 -0.0693 -0.0156 0.054 Uiso calc U P R 0.456(11) C 2
C C99A 0.6269(13) -0.0725(11) -0.0261(7) 0.052(4) Uani d U P D 0.456(11) C 2
C C10C 0.6336(9) -0.0985(8) -0.0002(5) 0.061(4) Uani d U P DG 0.456(11) C 2
C C1B 0.6262(11) -0.0945(9) 0.0313(6) 0.067(4) Uani d U P DG 0.456(11) C 2
H H1B 0.6165 -0.0739 0.0377 0.08 Uiso calc U P R 0.456(11) C 2
C C2B 0.6329(11) -0.1207(10) 0.0534(5) 0.072(4) Uani d U P DG 0.456(11) C 2
H H2B 0.6278 -0.118 0.0749 0.087 Uiso calc U P R 0.456(11) C 2
C C3B 0.6470(11) -0.1510(9) 0.0439(6) 0.075(4) Uani d U P DG 0.456(11) C 2
C C4B 0.6545(10) -0.1550(9) 0.0124(6) 0.073(5) Uani d U P DG 0.456(11) C 2
H H4B 0.6642 -0.1756 0.0059 0.088 Uiso calc U P R 0.456(11) C 2
C C5B 0.6478(9) -0.1288(9) -0.0097(5) 0.066(4) Uani d U P DG 0.456(11) C 2
H H5B 0.6529 -0.1315 -0.0312 0.079 Uiso calc U P R 0.456(11) C 2
C C6B 0.6553(8) 0.0344(10) -0.0314(8) 0.035(3) Uani d U P D 0.456(11) C 2
C C7B 0.6594(10) 0.0644(12) -0.0087(10) 0.037(4) Uani d U P D 0.456(11) C 2
H H7B 0.6327 0.0591 0.002 0.044 Uiso calc U P R 0.456(11) C 2
C C8B 0.7016(10) 0.1032(11) -0.0003(8) 0.035(3) Uani d U P D 0.456(11) C 2
C C9B 0.7402(10) 0.1064(12) -0.0153(9) 0.036(4) Uani d U P D 0.456(11) C 2
H H9B 0.7697 0.1295 -0.009 0.043 Uiso calc U P R 0.456(11) C 2
C C10B 0.7366(9) 0.0786(11) -0.0376(8) 0.035(4) Uani d U P D 0.456(11) C 2
H H10B 0.7634 0.0836 -0.0482 0.042 Uiso calc U P R 0.456(11) C 2
C C11B 0.6945(9) 0.0416(11) -0.0464(8) 0.037(4) Uani d U P D 0.456(11) C 2
H H11B 0.6929 0.0216 -0.0626 0.044 Uiso calc U P R 0.456(11) C 2
C C12B 0.7055(12) 0.1353(9) 0.0249(6) 0.038(3) Uani d U P D 0.456(11) C 2
H H12B 0.7388 0.1556 0.0289 0.046 Uiso calc U P R 0.456(11) C 2
C C13B 0.6865(13) 0.1674(14) 0.0144(9) 0.039(4) Uani d U P D 0.456(11) C 2
H H13R 0.6546 0.1482 0.0074 0.047 Uiso calc U P R 0.456(11) C 2
H H13S 0.6864 0.1852 0.0327 0.047 Uiso calc U P R 0.456(11) C 2
C C14B 0.7131(10) 0.1991(12) -0.0109(8) 0.041(4) Uani d U P D 0.456(11) C 2
C C15B 0.6901(8) 0.2169(8) -0.0314(6) 0.046(3) Uani d U P DG 0.456(11) C 2
C C16B 0.7137(7) 0.2416(10) -0.0576(6) 0.050(4) Uani d U P DG 0.456(11) C 2
H H16B 0.7435 0.2467 -0.0618 0.06 Uiso calc U P R 0.456(11) C 2
C C17B 0.6939(8) 0.2591(9) -0.0777(5) 0.054(4) Uani d U P DG 0.456(11) C 2
H H17B 0.7101 0.276 -0.0956 0.065 Uiso calc U P R 0.456(11) C 2
C C18B 0.6505(7) 0.2517(8) -0.0715(5) 0.058(4) Uani d U P DG 0.456(11) C 2
C C19B 0.6268(7) 0.2269(9) -0.0453(6) 0.053(4) Uani d U P DG 0.456(11) C 2
H H19B 0.5971 0.2219 -0.0411 0.064 Uiso calc U P R 0.456(11) C 2
C C20B 0.6466(8) 0.2095(8) -0.0252(5) 0.048(4) Uani d U P DG 0.456(11) C 2
H H20B 0.6305 0.1926 -0.0073 0.057 Uiso calc U P R 0.456(11) C 2
C C21B 0.6959(9) 0.1593(8) 0.0881(7) 0.042(4) Uani d U P DG 0.456(11) C 2
C C22B 0.7404(8) 0.1953(8) 0.0905(6) 0.050(5) Uani d U P DG 0.456(11) C 2
H H22B 0.7644 0.1938 0.0802 0.06 Uiso calc U P R 0.456(11) C 2
C C23B 0.7498(8) 0.2335(7) 0.1081(6) 0.052(5) Uani d U P DG 0.456(11) C 2
H H23B 0.7802 0.2581 0.1098 0.063 Uiso calc U P R 0.456(11) C 2
C C24B 0.7146(10) 0.2358(8) 0.1232(6) 0.050(5) Uani d U P DG 0.456(11) C 2
H H24B 0.721 0.2619 0.1352 0.06 Uiso calc U P R 0.456(11) C 2
C C25B 0.6701(9) 0.1998(10) 0.1208(8) 0.048(4) Uani d U P DG 0.456(11) C 2
H H25B 0.6461 0.2014 0.1311 0.058 Uiso calc U P R 0.456(11) C 2
C C26B 0.6608(8) 0.1616(9) 0.1032(9) 0.043(4) Uani d U P DG 0.456(11) C 2
H H26B 0.6303 0.137 0.1015 0.052 Uiso calc U P R 0.456(11) C 2
C C27B 0.7120(8) 0.0822(8) 0.0747(7) 0.047(3) Uani d U P DG 0.456(11) C 2
C C28B 0.7574(8) 0.1048(6) 0.0839(7) 0.060(4) Uani d U P DG 0.456(11) C 2
H H28B 0.773 0.1368 0.0872 0.072 Uiso calc U P R 0.456(11) C 2
C C29B 0.7801(7) 0.0805(8) 0.0881(7) 0.063(4) Uani d U P DG 0.456(11) C 2
H H29F 0.8112 0.0959 0.0944 0.076 Uiso calc U P R 0.456(11) C 2
C C30B 0.7573(8) 0.0337(8) 0.0833(7) 0.066(5) Uani d U P DG 0.456(11) C 2
H H30B 0.7728 0.0171 0.0862 0.079 Uiso calc U P R 0.456(11) C 2
C C31B 0.7119(8) 0.0111(7) 0.0741(7) 0.065(4) Uani d U P DG 0.456(11) C 2
H H31B 0.6963 -0.0209 0.0708 0.078 Uiso calc U P R 0.456(11) C 2
C C32B 0.6892(7) 0.0354(8) 0.0698(7) 0.059(4) Uani d U P DG 0.456(11) C 2
H H32B 0.6581 0.02 0.0636 0.07 Uiso calc U P R 0.456(11) C 2
F F5A 0.6547(11) -0.1725(10) 0.0669(7) 0.100(7) Uani d U P D 0.456(11) C 2
F F6A 0.6288(8) 0.2652(9) -0.0911(6) 0.071(6) Uani d U P D 0.456(11) C 2
O O5A 0.6442(16) -0.0682(16) -0.0509(7) 0.056(6) Uani d U P D 0.456(11) C 2
O O6A 0.7539(10) 0.2119(17) -0.0150(10) 0.040(6) Uani d U P D 0.456(11) C 2
P P5A 0.5597(5) -0.0028(5) -0.0397(3) 0.037(2) Uani d U P D 0.456(11) C 2
P P6A 0.6793(5) 0.1091(6) 0.0628(5) 0.041(3) Uani d U P D 0.456(11) C 2
C C33B 0.6092(8) -0.0389(9) 0.1584(6) 0.055(4) Uani d U P DG 0.456(11) C 2
C C34B 0.6136(8) -0.0554(8) 0.1872(7) 0.055(5) Uani d U P DG 0.456(11) C 2
H H34B 0.5894 -0.0834 0.195 0.066 Uiso calc U P R 0.456(11) C 2
C C35B 0.6533(10) -0.0310(9) 0.2046(6) 0.059(5) Uani d U P DG 0.456(11) C 2
H H35B 0.6562 -0.0423 0.2242 0.07 Uiso calc U P R 0.456(11) C 2
C C36B 0.6886(8) 0.0099(9) 0.1931(6) 0.060(5) Uani d U P DG 0.456(11) C 2
H H36B 0.7157 0.0266 0.205 0.072 Uiso calc U P R 0.456(11) C 2
C C37B 0.6842(8) 0.0264(8) 0.1644(6) 0.062(5) Uani d U P DG 0.456(11) C 2
H H37B 0.7083 0.0543 0.1565 0.075 Uiso calc U P R 0.456(11) C 2
C C38B 0.6445(9) 0.0020(9) 0.1470(5) 0.057(5) Uani d U P DG 0.456(11) C 2
H H38B 0.6415 0.0132 0.1273 0.068 Uiso calc U P R 0.456(11) C 2
C C39B 0.5628(8) -0.1201(7) 0.1187(5) 0.057(3) Uani d U P DG 0.456(11) C 2
C C40B 0.5938(8) -0.1315(8) 0.1309(6) 0.059(4) Uani d U P DG 0.456(11) C 2
H H40B 0.6141 -0.1136 0.1471 0.071 Uiso calc U P R 0.456(11) C 2
C C41B 0.5952(9) -0.1692(9) 0.1194(7) 0.063(4) Uani d U P DG 0.456(11) C 2
H H41B 0.6164 -0.177 0.1277 0.075 Uiso calc U P R 0.456(11) C 2
C C42B 0.5656(9) -0.1954(8) 0.0957(7) 0.065(5) Uani d U P DG 0.456(11) C 2
H H42B 0.5665 -0.2212 0.0878 0.079 Uiso calc U P R 0.456(11) C 2
C C43B 0.5345(11) -0.1840(11) 0.0835(7) 0.066(4) Uani d U P DG 0.456(11) C 2
H H43B 0.5143 -0.202 0.0673 0.079 Uiso calc U P R 0.456(11) C 2
C C44B 0.5331(10) -0.1464(10) 0.0950(7) 0.062(4) Uani d U P DG 0.456(11) C 2
H H44B 0.5119 -0.1386 0.0867 0.075 Uiso calc U P R 0.456(11) C 2
C C45B 0.5147(10) -0.1058(10) 0.1629(7) 0.052(4) Uani d U P D 0.456(11) C 2
H H45B 0.5239 -0.1269 0.1726 0.062 Uiso calc U P R 0.456(11) C 2
C C46B 0.4685(10) -0.1363(13) 0.1451(8) 0.063(5) Uani d U P D 0.456(11) C 2
H H46B 0.4561 -0.1167 0.1383 0.076 Uiso calc U P R 0.456(11) C 2
H H46C 0.4748 -0.1489 0.1261 0.076 Uiso calc U P R 0.456(11) C 2
C C47B 0.4323(11) -0.1756(11) 0.1646(9) 0.076(4) Uani d U P D 0.456(11) C 2
C C48B 0.3865(7) -0.1848(10) 0.1655(6) 0.085(4) Uani d U P DG 0.456(11) C 2
C C49B 0.3505(9) -0.2280(9) 0.1725(8) 0.091(5) Uani d U P DG 0.456(11) C 2
H H49B 0.3562 -0.2522 0.1769 0.109 Uiso calc U P R 0.456(11) C 2
C C50B 0.3062(8) -0.2357(9) 0.1732(9) 0.093(5) Uani d U P DG 0.456(11) C 2
H H50B 0.2816 -0.2652 0.178 0.112 Uiso calc U P R 0.456(11) C 2
C C51B 0.2978(7) -0.2004(11) 0.1668(9) 0.097(5) Uani d U P DG 0.456(11) C 2
C C52B 0.3338(9) -0.1572(10) 0.1598(9) 0.094(5) Uani d U P DG 0.456(11) C 2
H H52B 0.3281 -0.133 0.1555 0.112 Uiso calc U P R 0.456(11) C 2
C C53B 0.3781(8) -0.1494(8) 0.1591(9) 0.089(5) Uani d U P DG 0.456(11) C 2
H H53B 0.4027 -0.1199 0.1543 0.107 Uiso calc U P R 0.456(11) C 2
C C54B 0.5095(12) -0.0791(10) 0.1890(6) 0.046(4) Uani d U P DG 0.456(11) C 2
C C55B 0.5182(13) -0.0348(10) 0.1843(6) 0.042(4) Uani d U P DG 0.456(11) C 2
H H55B 0.5285 -0.0207 0.1645 0.05 Uiso calc U P R 0.456(11) C 2
C C56B 0.5119(14) -0.0113(9) 0.2086(7) 0.039(3) Uani d U P DG 0.456(11) C 2
C C57B 0.4969(14) -0.0320(9) 0.2376(6) 0.042(4) Uani d U P DG 0.456(11) C 2
H H57B 0.4926 -0.0159 0.2543 0.05 Uiso calc U P R 0.456(11) C 2
C C58B 0.4882(14) -0.0763(9) 0.2423(6) 0.045(4) Uani d U P DG 0.456(11) C 2
H H58B 0.4779 -0.0904 0.2621 0.054 Uiso calc U P R 0.456(11) C 2
C C59B 0.4944(14) -0.0998(8) 0.2180(7) 0.047(4) Uani d U P DG 0.456(11) C 2
H H59B 0.4885 -0.1301 0.2212 0.057 Uiso calc U P R 0.456(11) C 2
C C60B 0.5248(9) 0.0392(10) 0.2030(9) 0.036(3) Uani d U P D 0.456(11) C 2
H H60B 0.5207 0.0519 0.223 0.043 Uiso calc U P R 0.456(11) C 2
C C61B 0.5744(10) 0.068(2) 0.1927(11) 0.036(4) Uani d U P D 0.456(11) C 2
H H61O 0.5797 0.0523 0.175 0.043 Uiso calc U P R 0.456(11) C 2
H H61P 0.5789 0.0975 0.1846 0.043 Uiso calc U P R 0.456(11) C 2
C C62B 0.6104(8) 0.0783(17) 0.2173(8) 0.039(4) Uani d U P D 0.456(11) C 2
C C63B 0.6591(6) 0.1040(11) 0.2081(7) 0.045(4) Uani d U P DG 0.456(11) C 2
C C64B 0.6734(7) 0.1269(9) 0.1797(6) 0.051(5) Uani d U P DG 0.456(11) C 2
H H64B 0.6515 0.1261 0.1654 0.061 Uiso calc U P R 0.456(11) C 2
C C65B 0.7195(8) 0.1510(9) 0.1723(6) 0.056(5) Uani d U P DG 0.456(11) C 2
H H65B 0.7292 0.1666 0.1529 0.067 Uiso calc U P R 0.456(11) C 2
C C66B 0.7514(6) 0.1521(8) 0.1933(6) 0.059(4) Uani d U P DG 0.456(11) C 2
C C67B 0.7372(8) 0.1293(11) 0.2217(6) 0.057(4) Uani d U P DG 0.456(11) C 2
H H67B 0.759 0.1301 0.236 0.068 Uiso calc U P R 0.456(11) C 2
C C68B 0.6911(8) 0.1052(12) 0.2291(6) 0.051(4) Uani d U P DG 0.456(11) C 2
H H68B 0.6814 0.0896 0.2485 0.061 Uiso calc U P R 0.456(11) C 2
C C69B 0.5011(11) 0.1018(7) 0.1745(7) 0.038(3) Uani d U P DG 0.456(11) C 2
C C70B 0.5242(12) 0.1297(9) 0.1492(6) 0.042(4) Uani d U P DG 0.456(11) C 2
H H70B 0.535 0.1186 0.1329 0.05 Uiso calc U P R 0.456(11) C 2
C C71B 0.5312(9) 0.1737(8) 0.1478(5) 0.045(4) Uani d U P DG 0.456(11) C 2
H H71B 0.5469 0.1928 0.1305 0.054 Uiso calc U P R 0.456(11) C 2
C C72B 0.5153(8) 0.1899(6) 0.1717(5) 0.043(4) Uani d U P DG 0.456(11) C 2
H H72B 0.5201 0.2201 0.1707 0.052 Uiso calc U P R 0.456(11) C 2
C C73B 0.4923(8) 0.1621(7) 0.1969(5) 0.042(4) Uani d U P DG 0.456(11) C 2
H H73B 0.4814 0.1732 0.2133 0.05 Uiso calc U P R 0.456(11) C 2
C C74B 0.4852(8) 0.1180(7) 0.1984(5) 0.042(4) Uani d U P DG 0.456(11) C 2
H H74B 0.4695 0.099 0.2156 0.05 Uiso calc U P R 0.456(11) C 2
C C75B 0.4306(7) 0.0137(13) 0.1910(7) 0.039(3) Uani d U P DG 0.456(11) C 2
C C76B 0.4228(9) 0.0098(15) 0.2231(7) 0.042(4) Uani d U P DG 0.456(11) C 2
H H76B 0.4478 0.0208 0.2372 0.05 Uiso calc U P R 0.456(11) C 2
C C77B 0.3786(10) -0.0103(13) 0.2345(6) 0.045(4) Uani d U P DG 0.456(11) C 2
H H77B 0.3732 -0.0129 0.2564 0.054 Uiso calc U P R 0.456(11) C 2
C C78B 0.3420(8) -0.0264(9) 0.2139(7) 0.048(5) Uani d U P DG 0.456(11) C 2
H H78B 0.3118 -0.0401 0.2217 0.058 Uiso calc U P R 0.456(11) C 2
C C79B 0.3498(7) -0.0226(9) 0.1818(7) 0.049(5) Uani d U P DG 0.456(11) C 2
H H79B 0.3248 -0.0336 0.1677 0.058 Uiso calc U P R 0.456(11) C 2
C C80B 0.3941(8) -0.0025(10) 0.1704(6) 0.049(4) Uani d U P DG 0.456(11) C 2
H H80B 0.3994 0.0001 0.1485 0.058 Uiso calc U P R 0.456(11) C 2
F F7A 0.2555(8) -0.2084(12) 0.1673(9) 0.116(7) Uani d U P D 0.456(11) C 2
F F8A 0.7953(7) 0.1766(10) 0.1871(8) 0.087(7) Uani d U P D 0.456(11) C 2
O O7A 0.4462(12) -0.1999(11) 0.1783(8) 0.084(7) Uani d U P D 0.456(11) C 2
O O8A 0.6003(14) 0.0659(16) 0.2443(8) 0.036(8) Uani d U P D 0.456(11) C 2
P P7A 0.5591(6) -0.0708(5) 0.1340(4) 0.049(3) Uani d U P D 0.456(11) C 2
P P8A 0.4872(8) 0.0419(7) 0.1735(4) 0.034(2) Uani d U P D 0.456(11) C 2

loop_
_atom_site_aniso_label
_atom_site_aniso_U_11
_atom_site_aniso_U_22
_atom_site_aniso_U_33
_atom_site_aniso_U_12
_atom_site_aniso_U_13
_atom_site_aniso_U_23
Cu1 0.0370(8) 0.0439(9) 0.0450(9) 0.0215(7) 0.0025(7) 0.0008(7)
Cu2 0.0399(9) 0.0519(9) 0.0446(9) 0.0197(8) -0.0096(7) 0.0012(8)
Cu3 0.0399(8) 0.0485(9) 0.0388(8) 0.0211(7) -0.0026(7) -0.0015(7)
Cu4 0.0382(8) 0.0441(8) 0.0453(9) 0.0251(7) -0.0017(7) 0.0030(7)
Cu5 0.0481(9) 0.0554(9) 0.0350(8) 0.0345(8) -0.0008(7) -0.0025(7)
Cu6 0.0340(8) 0.0544(9) 0.0338(8) 0.0243(7) 0.0025(6) -0.0010(7)
Cu7 0.0687(11) 0.0527(10) 0.0372(9) 0.0403(9) -0.0048(8) 0.0014(7)
Cu8 0.0436(8) 0.0515(9) 0.0286(7) 0.0270(7) 0.0003(6) -0.0028(7)
Cl1 0.0390(15) 0.0434(16) 0.0387(16) 0.0247(13) 0.0020(13) 0.0008(13)
Cl2 0.0442(17) 0.0448(17) 0.0406(17) 0.0178(14) -0.0050(14) 0.0043(14)
Cl3 0.0408(15) 0.0435(16) 0.0339(15) 0.0233(13) 0.0007(12) -0.0024(13)
Cl4 0.0361(15) 0.0447(16) 0.0438(17) 0.0252(13) 0.0008(13) 0.0010(13)
Cl5 0.0534(18) 0.0479(17) 0.0365(16) 0.0343(15) -0.0014(14) -0.0002(13)
Cl6 0.0381(15) 0.0452(16) 0.0306(14) 0.0247(13) 0.0044(12) 0.0000(12)
Cl7 0.0526(18) 0.0443(17) 0.0372(16) 0.0242(15) -0.0023(14) 0.0000(14)
Cl8 0.0417(16) 0.0462(16) 0.0329(15) 0.0265(14) -0.0060(12) -0.0058(13)
C181 0.063(9) 0.043(9) 0.042(9) 0.025(7) -0.005(7) 0.009(8)
Cl9 0.059(4) 0.062(4) 0.067(5) 0.035(4) 0.011(4) -0.005(4)
Cl10 0.070(5) 0.063(5) 0.063(5) 0.032(4) -0.009(4) 0.003(4)
C182 0.084(13) 0.085(13) 0.075(11) 0.052(10) 0.001(9) 0.000(10)
Cl11 0.059(6) 0.066(7) 0.092(8) 0.037(6) 0.006(6) 0.001(6)
Cl12 0.132(13) 0.138(12) 0.073(8) 0.084(11) 0.007(8) -0.003(9)
C1 0.044(5) 0.044(5) 0.052(5) 0.025(4) 0.002(4) -0.001(4)
C2 0.053(6) 0.045(5) 0.054(6) 0.021(5) 0.004(5) 0.001(5)
C3 0.059(7) 0.050(6) 0.056(7) 0.021(5) 0.006(6) -0.003(5)
C4 0.058(7) 0.053(6) 0.055(7) 0.020(5) 0.004(6) -0.004(5)
C5 0.054(7) 0.052(6) 0.057(6) 0.026(5) 0.006(6) -0.007(5)
C6 0.049(6) 0.050(5) 0.055(6) 0.023(5) 0.002(5) -0.004(5)
C7 0.046(5) 0.044(6) 0.046(5) 0.026(4) 0.003(4) 0.003(4)
C8 0.050(6) 0.050(7) 0.047(5) 0.023(5) 0.004(5) 0.000(5)
C9 0.054(6) 0.048(7) 0.049(6) 0.022(5) 0.000(5) 0.002(5)
C10 0.059(6) 0.058(7) 0.051(6) 0.029(6) 0.002(5) 0.005(6)
C11 0.063(6) 0.065(7) 0.056(6) 0.035(6) 0.003(5) 0.006(6)
C12 0.058(6) 0.058(7) 0.054(6) 0.035(5) 0.004(5) 0.004(5)
C13 0.039(5) 0.041(5) 0.042(5) 0.022(4) 0.002(4) -0.003(4)
C14 0.036(5) 0.041(5) 0.041(6) 0.019(4) 0.000(5) -0.003(5)
C15 0.039(5) 0.038(5) 0.035(6) 0.021(4) -0.001(5) -0.002(4)
C16 0.046(5) 0.038(4) 0.039(6) 0.022(4) -0.003(5) 0.000(4)
C17 0.050(6) 0.040(5) 0.040(6) 0.025(4) -0.007(5) -0.001(5)
C18 0.055(6) 0.041(5) 0.043(6) 0.027(5) -0.006(5) -0.001(5)
C19 0.061(6) 0.040(5) 0.045(7) 0.023(4) 0.000(5) 0.003(5)
C20 0.061(6) 0.040(5) 0.044(7) 0.019(4) 0.001(6) -0.004(5)
C21 0.054(6) 0.042(5) 0.042(7) 0.018(4) 0.001(6) -0.006(5)
C22 0.041(5) 0.042(5) 0.047(5) 0.022(4) -0.003(4) -0.004(4)
C23 0.038(5) 0.049(6) 0.047(5) 0.023(5) -0.006(4) -0.001(5)
C24 0.047(5) 0.061(6) 0.050(5) 0.019(4) -0.010(4) 0.002(5)
C25 0.048(5) 0.060(7) 0.057(6) 0.019(5) -0.010(5) -0.001(6)
C26 0.046(6) 0.053(7) 0.060(6) 0.025(5) -0.008(5) -0.001(6)
C27 0.044(5) 0.049(7) 0.056(6) 0.023(5) -0.003(5) -0.003(6)
C28 0.051(5) 0.065(5) 0.051(5) 0.021(4) -0.009(4) 0.003(4)
C29 0.057(6) 0.065(6) 0.055(6) 0.024(5) -0.008(5) 0.004(5)
C30 0.058(6) 0.068(6) 0.059(6) 0.024(5) -0.006(5) 0.002(5)
C31 0.066(6) 0.073(6) 0.068(6) 0.030(5) -0.005(5) 0.000(5)
C32 0.076(6) 0.074(6) 0.076(7) 0.034(5) -0.010(6) 0.000(6)
C33 0.081(6) 0.075(7) 0.081(7) 0.037(5) -0.008(6) 0.001(6)
C34 0.081(6) 0.079(6) 0.079(7) 0.039(5) -0.003(6) 0.002(6)
C35 0.077(7) 0.081(7) 0.077(7) 0.037(5) -0.003(6) 0.001(6)
C36 0.071(6) 0.078(7) 0.074(7) 0.034(5) -0.007(6) 0.002(6)
C37 0.047(5) 0.061(5) 0.049(5) 0.029(4) -0.005(4) 0.010(5)
C38 0.051(6) 0.060(7) 0.055(6) 0.031(5) -0.003(5) 0.005(6)
C39 0.054(6) 0.064(7) 0.060(7) 0.030(5) -0.002(5) 0.002(6)
C40 0.056(6) 0.065(7) 0.061(7) 0.030(5) -0.002(6) -0.002(6)
C41 0.058(6) 0.067(6) 0.063(7) 0.031(5) -0.004(6) 0.003(6)
C42 0.055(6) 0.065(6) 0.059(7) 0.028(5) -0.003(5) 0.002(6)
C43 0.058(5) 0.063(6) 0.053(5) 0.025(4) -0.006(4) 0.006(5)
C44 0.062(6) 0.065(7) 0.057(6) 0.028(5) -0.007(5) 0.007(6)
C45 0.069(6) 0.067(7) 0.057(6) 0.027(6) -0.008(5) 0.009(6)
C46 0.071(6) 0.069(7) 0.061(6) 0.027(6) -0.003(5) 0.008(6)
C47 0.067(6) 0.068(7) 0.061(6) 0.027(6) 0.001(5) 0.006(6)
C48 0.062(6) 0.063(7) 0.059(6) 0.029(5) -0.002(5) 0.007(6)
F1 0.080(9) 0.033(6) 0.046(9) 0.025(6) 0.013(8) 0.008(6)
F2 0.099(10) 0.084(9) 0.098(12) 0.049(8) -0.012(10) -0.001(8)
O1 0.033(6) 0.038(7) 0.018(10) 0.025(5) -0.008(6) 0.001(6)
O2 0.064(9) 0.078(11) 0.069(11) 0.028(7) -0.009(8) 0.001(9)
P1 0.039(3) 0.039(3) 0.042(3) 0.022(3) 0.006(3) 0.004(3)
P2 0.043(3) 0.059(4) 0.048(4) 0.027(3) -0.005(3) 0.006(3)
C1A 0.047(5) 0.046(5) 0.052(5) 0.022(4) 0.002(5) -0.001(4)
C2A 0.049(6) 0.046(6) 0.052(7) 0.023(5) 0.002(6) 0.002(5)
C3A 0.053(7) 0.047(6) 0.053(7) 0.023(5) 0.002(6) -0.001(6)
C4A 0.057(7) 0.052(6) 0.058(7) 0.021(5) 0.004(6) -0.005(6)
C5A 0.053(7) 0.052(6) 0.058(7) 0.024(5) 0.004(6) -0.005(5)
C6A 0.051(7) 0.050(6) 0.055(6) 0.021(5) 0.003(5) -0.005(5)
C7A 0.049(5) 0.050(6) 0.048(5) 0.024(4) 0.002(4) 0.003(4)
C8A 0.050(6) 0.049(7) 0.046(5) 0.022(5) 0.002(5) 0.002(5)
C9A 0.055(6) 0.056(7) 0.049(6) 0.022(5) 0.000(5) 0.004(5)
C10A 0.061(7) 0.059(7) 0.054(6) 0.024(6) 0.000(5) 0.004(6)
C11A 0.059(7) 0.056(7) 0.056(6) 0.026(6) 0.001(5) 0.004(6)
C12A 0.053(6) 0.054(7) 0.054(6) 0.025(5) -0.001(5) 0.001(5)
C13A 0.039(5) 0.041(5) 0.042(5) 0.021(4) 0.001(4) -0.003(4)
C14A 0.038(5) 0.040(5) 0.040(6) 0.019(4) -0.001(5) -0.001(5)
C15A 0.040(5) 0.038(5) 0.035(6) 0.021(4) -0.002(5) -0.001(5)
C16A 0.046(5) 0.037(5) 0.039(6) 0.022(4) -0.003(5) 0.000(4)
C17A 0.048(6) 0.040(5) 0.040(6) 0.024(5) -0.007(5) -0.001(5)
C18A 0.055(6) 0.042(6) 0.043(6) 0.027(5) -0.006(6) -0.001(5)
C19A 0.062(6) 0.045(5) 0.048(7) 0.021(5) 0.000(6) 0.001(5)
C20A 0.061(6) 0.042(5) 0.048(7) 0.019(5) 0.001(6) -0.002(6)
C21A 0.055(6) 0.042(5) 0.045(7) 0.018(5) 0.001(6) -0.001(5)
C22A 0.041(5) 0.042(5) 0.047(5) 0.023(4) -0.003(4) -0.003(4)
C23A 0.039(6) 0.049(6) 0.049(5) 0.023(5) -0.006(5) 0.001(5)
C24A 0.047(5) 0.060(6) 0.050(5) 0.020(5) -0.009(4) 0.002(5)
C25A 0.048(6) 0.062(7) 0.056(6) 0.018(5) -0.009(5) 0.001(6)
C26A 0.050(6) 0.056(7) 0.058(6) 0.020(6) -0.008(5) -0.001(6)
C27A 0.044(6) 0.047(7) 0.053(6) 0.022(5) -0.004(5) -0.003(6)
C28A 0.051(5) 0.065(5) 0.052(5) 0.022(4) -0.010(5) 0.003(4)
C29A 0.056(6) 0.064(6) 0.054(6) 0.024(5) -0.008(5) 0.004(5)
C30A 0.058(6) 0.068(6) 0.059(6) 0.025(5) -0.007(5) 0.000(5)
C31A 0.066(6) 0.072(6) 0.067(6) 0.030(5) -0.004(5) 0.000(5)
C32A 0.076(7) 0.075(7) 0.076(7) 0.032(5) -0.007(6) -0.002(6)
C33A 0.081(7) 0.078(7) 0.080(8) 0.034(5) -0.004(6) -0.004(6)
C34A 0.083(7) 0.082(7) 0.082(7) 0.037(5) -0.002(6) -0.001(6)
C35A 0.078(7) 0.080(7) 0.078(8) 0.038(5) -0.003(6) 0.001(6)
C36A 0.070(6) 0.077(7) 0.070(7) 0.033(5) -0.005(6) 0.001(6)
C37A 0.048(5) 0.062(5) 0.051(6) 0.027(4) -0.004(5) 0.008(5)
C38A 0.051(6) 0.062(7) 0.056(7) 0.029(5) -0.003(5) 0.005(6)
C39A 0.054(6) 0.065(7) 0.061(7) 0.031(5) -0.002(6) 0.003(6)
C40A 0.055(6) 0.066(7) 0.062(7) 0.030(5) -0.001(6) -0.001(6)
C41A 0.057(6) 0.066(7) 0.062(7) 0.030(5) -0.004(6) 0.003(6)
C42A 0.055(6) 0.064(6) 0.057(7) 0.028(5) -0.004(5) 0.003(6)
C43A 0.057(5) 0.064(6) 0.054(5) 0.025(5) -0.006(4) 0.007(5)
C44A 0.064(6) 0.065(7) 0.058(6) 0.029(5) -0.006(5) 0.008(6)
C45A 0.071(7) 0.068(7) 0.059(6) 0.028(6) -0.005(5) 0.009(6)
C46A 0.072(7) 0.069(8) 0.061(7) 0.027(6) -0.002(6) 0.008(6)
C47A 0.068(7) 0.066(8) 0.061(6) 0.027(6) -0.001(5) 0.007(6)
C48A 0.062(6) 0.066(7) 0.059(6) 0.028(5) -0.002(5) 0.005(6)
F1A 0.086(11) 0.048(7) 0.085(14) 0.027(7) 0.016(11) 0.007(8)
F2A 0.108(11) 0.089(9) 0.107(13) 0.047(8) 0.005(11) -0.005(9)
O1A 0.040(9) 0.042(8) 0.032(14) 0.019(7) -0.003(9) 0.000(8)
O2A 0.063(9) 0.075(12) 0.063(13) 0.028(8) -0.013(8) -0.010(10)
P1A 0.040(4) 0.041(4) 0.043(4) 0.022(3) 0.005(3) 0.003(4)
P2A 0.045(4) 0.062(4) 0.048(4) 0.022(3) -0.008(4) 0.007(4)
C49 0.042(5) 0.048(5) 0.045(5) 0.019(4) -0.001(4) -0.005(5)
C50 0.044(6) 0.048(6) 0.052(6) 0.018(5) 0.000(5) -0.008(5)
C51 0.046(6) 0.052(7) 0.052(6) 0.018(5) 0.002(5) -0.008(6)
C52 0.044(6) 0.049(7) 0.046(6) 0.019(5) -0.003(5) -0.004(6)
C53 0.046(6) 0.051(7) 0.043(6) 0.019(5) -0.002(5) -0.006(6)
C54 0.044(6) 0.050(6) 0.042(6) 0.019(5) -0.002(5) -0.005(5)
C55 0.052(6) 0.053(5) 0.057(5) 0.025(4) -0.003(5) -0.001(4)
C56 0.061(7) 0.055(6) 0.068(6) 0.029(5) -0.007(6) -0.001(5)
C57 0.065(7) 0.056(6) 0.071(7) 0.029(5) -0.007(6) 0.000(6)
C58 0.069(7) 0.061(6) 0.072(7) 0.031(5) -0.011(6) 0.005(6)
C59 0.069(7) 0.064(6) 0.073(7) 0.029(5) -0.008(6) 0.003(5)
C60 0.062(7) 0.060(6) 0.064(7) 0.027(5) -0.007(6) 0.003(5)
C61 0.041(5) 0.046(5) 0.044(5) 0.023(4) -0.006(4) -0.008(4)
C62 0.043(6) 0.045(7) 0.045(5) 0.025(5) -0.006(5) -0.009(5)
C63 0.049(6) 0.047(7) 0.047(5) 0.027(5) -0.008(4) -0.008(5)
C64 0.053(6) 0.052(6) 0.050(5) 0.032(5) -0.007(4) -0.003(5)
C65 0.058(7) 0.058(6) 0.051(5) 0.030(5) -0.001(5) -0.003(5)
C66 0.064(7) 0.066(7) 0.055(5) 0.028(6) 0.004(5) -0.002(5)
C67 0.062(7) 0.068(7) 0.055(6) 0.029(6) 0.002(5) 0.002(5)
C68 0.058(6) 0.062(7) 0.057(6) 0.032(6) -0.002(5) 0.005(6)
C69 0.053(6) 0.053(7) 0.052(6) 0.034(5) -0.006(5) 0.003(5)
C70 0.037(5) 0.047(5) 0.040(5) 0.023(4) -0.004(4) -0.008(4)
C71 0.039(5) 0.045(6) 0.040(6) 0.023(4) -0.005(5) -0.007(5)
C72 0.038(5) 0.043(5) 0.041(5) 0.025(4) -0.003(4) -0.008(5)
C73 0.039(5) 0.045(6) 0.046(7) 0.024(5) -0.004(5) -0.004(5)
C74 0.040(5) 0.048(6) 0.048(7) 0.027(5) -0.003(5) -0.007(5)
C75 0.038(5) 0.049(6) 0.043(6) 0.023(5) -0.004(5) -0.007(5)
C76 0.040(4) 0.041(5) 0.045(5) 0.027(4) -0.006(4) -0.007(4)
C77 0.042(5) 0.040(6) 0.042(5) 0.023(5) -0.007(5) -0.009(5)
C78 0.041(5) 0.040(6) 0.040(5) 0.020(5) -0.008(5) -0.010(5)
C79 0.044(5) 0.045(6) 0.041(5) 0.023(5) -0.003(4) -0.006(5)
C80 0.050(6) 0.052(7) 0.047(6) 0.027(5) 0.001(5) -0.002(5)
C81 0.055(6) 0.049(7) 0.048(6) 0.027(5) 0.006(5) -0.005(5)
C82 0.059(6) 0.047(7) 0.046(6) 0.024(5) 0.001(5) -0.007(5)
C83 0.055(6) 0.047(7) 0.043(6) 0.023(5) -0.006(5) -0.006(6)
C84 0.047(6) 0.047(7) 0.043(6) 0.025(5) -0.007(5) -0.004(5)
C185 0.047(5) 0.043(5) 0.045(5) 0.022(4) -0.002(4) -0.005(4)
C186 0.051(6) 0.049(6) 0.049(6) 0.025(5) -0.003(5) -0.001(5)
C187 0.057(6) 0.059(6) 0.052(6) 0.029(5) -0.003(5) 0.000(5)
C188 0.065(6) 0.058(7) 0.054(6) 0.029(5) -0.002(5) -0.004(5)
C189 0.060(6) 0.055(7) 0.053(6) 0.028(6) 0.001(5) -0.006(5)
C190 0.055(6) 0.049(6) 0.054(5) 0.026(5) 0.001(5) -0.003(5)
C191 0.042(5) 0.045(5) 0.049(5) 0.029(4) -0.001(4) -0.004(4)
C192 0.045(6) 0.045(5) 0.053(7) 0.028(5) -0.002(6) 0.000(5)
C193 0.046(7) 0.048(6) 0.052(7) 0.025(5) -0.002(6) 0.000(5)
C194 0.048(7) 0.051(6) 0.053(7) 0.020(5) -0.005(6) -0.002(5)
C195 0.048(6) 0.053(6) 0.055(7) 0.022(5) -0.008(6) -0.001(5)
C196 0.047(6) 0.051(6) 0.051(6) 0.023(5) -0.006(5) -0.001(5)
F3 0.079(11) 0.105(13) 0.061(8) 0.038(9) 0.012(8) 0.004(8)
F4 0.081(9) 0.054(11) 0.049(7) 0.027(9) 0.010(6) -0.007(7)
O3 0.050(8) 0.066(13) 0.060(11) 0.027(7) -0.016(7) -0.014(9)
O4 0.045(8) 0.043(8) 0.039(10) 0.023(7) -0.005(8) -0.013(8)
P3 0.042(3) 0.052(4) 0.044(4) 0.019(3) -0.003(3) -0.004(3)
P4 0.039(3) 0.042(3) 0.041(3) 0.026(3) -0.005(3) -0.004(3)
C85 0.044(6) 0.046(5) 0.039(5) 0.024(5) -0.001(5) 0.000(4)
C86 0.046(7) 0.050(6) 0.047(6) 0.023(5) -0.006(5) -0.001(5)
C87 0.044(7) 0.048(6) 0.050(6) 0.024(5) -0.004(5) -0.001(5)
C88 0.045(7) 0.046(7) 0.049(6) 0.026(5) -0.001(5) 0.001(5)
C89 0.049(7) 0.046(7) 0.047(6) 0.023(6) -0.003(5) 0.003(5)
C90 0.048(7) 0.044(6) 0.044(5) 0.023(5) -0.002(5) -0.002(5)
C91 0.052(6) 0.053(5) 0.046(5) 0.025(4) -0.005(5) -0.003(5)
C92 0.057(6) 0.057(6) 0.052(6) 0.027(5) -0.006(5) 0.003(6)
C93 0.063(7) 0.063(7) 0.059(7) 0.023(5) -0.002(6) 0.000(6)
C94 0.067(7) 0.065(7) 0.062(7) 0.023(5) -0.002(6) -0.004(6)
C95 0.068(7) 0.061(7) 0.062(7) 0.025(5) -0.001(6) -0.006(6)
C96 0.063(7) 0.058(6) 0.059(7) 0.025(5) 0.001(6) -0.005(6)
C97 0.041(5) 0.042(5) 0.036(5) 0.023(4) 0.003(4) -0.001(4)
C98 0.046(6) 0.045(6) 0.049(6) 0.026(5) 0.004(5) 0.002(5)
C99 0.052(6) 0.050(5) 0.058(6) 0.031(5) 0.004(5) -0.001(5)
C100 0.062(6) 0.058(5) 0.066(6) 0.034(5) 0.001(5) 0.000(5)
C101 0.069(7) 0.061(6) 0.068(7) 0.035(5) 0.001(6) 0.000(5)
C102 0.075(7) 0.068(6) 0.073(7) 0.037(5) -0.002(6) 0.003(6)
C103 0.078(7) 0.067(6) 0.073(7) 0.039(5) -0.002(6) 0.003(5)
C104 0.072(7) 0.063(6) 0.072(7) 0.038(5) -0.003(6) 0.002(5)
C105 0.067(7) 0.062(6) 0.070(7) 0.037(5) -0.001(6) 0.000(5)
C106 0.038(5) 0.037(5) 0.036(5) 0.024(4) 0.002(4) -0.001(5)
C107 0.039(6) 0.037(6) 0.032(5) 0.023(5) 0.006(5) 0.002(5)
C108 0.038(5) 0.036(5) 0.031(5) 0.021(4) 0.004(4) 0.004(4)
C109 0.034(6) 0.035(6) 0.032(6) 0.020(5) 0.002(5) 0.002(5)
C110 0.040(6) 0.039(6) 0.037(6) 0.021(5) 0.003(5) -0.001(5)
C111 0.039(6) 0.037(6) 0.036(6) 0.024(5) 0.004(5) -0.003(5)
C112 0.038(5) 0.040(5) 0.037(5) 0.024(4) 0.007(4) 0.000(4)
C113 0.040(6) 0.043(5) 0.041(6) 0.025(5) 0.005(5) -0.002(5)
C114 0.041(6) 0.043(5) 0.042(6) 0.023(5) 0.005(5) -0.004(5)
C115 0.048(6) 0.047(5) 0.048(5) 0.029(5) 0.002(5) -0.001(5)
C116 0.055(7) 0.050(6) 0.051(6) 0.030(5) 0.004(5) 0.002(5)
C117 0.060(7) 0.052(6) 0.055(6) 0.029(5) -0.002(5) 0.006(6)
C118 0.063(7) 0.054(7) 0.064(6) 0.028(5) -0.002(5) 0.007(5)
C119 0.056(7) 0.053(7) 0.062(6) 0.029(5) -0.002(5) 0.005(6)
C120 0.048(6) 0.048(7) 0.050(6) 0.028(5) 0.003(5) 0.002(5)
C121 0.037(5) 0.047(5) 0.041(5) 0.026(4) 0.000(4) 0.001(4)
C122 0.042(6) 0.048(6) 0.046(6) 0.025(4) -0.003(5) 0.001(5)
C123 0.045(6) 0.046(6) 0.043(7) 0.024(5) -0.007(5) 0.002(5)
C124 0.048(6) 0.049(6) 0.047(7) 0.024(5) -0.005(5) -0.002(6)
C125 0.046(6) 0.050(6) 0.046(6) 0.023(5) -0.003(5) -0.003(5)
C126 0.039(5) 0.047(6) 0.041(6) 0.024(4) -0.002(5) 0.000(5)
C127 0.042(5) 0.055(5) 0.050(5) 0.029(4) 0.004(4) 0.008(5)
C128 0.045(6) 0.063(6) 0.056(7) 0.032(5) 0.003(5) 0.004(5)
C129 0.053(6) 0.066(6) 0.071(7) 0.036(5) -0.004(6) 0.000(6)
C130 0.054(6) 0.066(7) 0.076(7) 0.036(5) -0.004(6) -0.001(6)
C131 0.056(6) 0.061(7) 0.075(7) 0.033(5) -0.003(6) 0.003(6)
C132 0.047(6) 0.057(6) 0.061(7) 0.030(5) 0.002(5) 0.006(5)
F5 0.102(10) 0.078(9) 0.087(10) 0.044(8) -0.012(9) 0.012(8)
F6 0.082(11) 0.065(10) 0.079(9) 0.041(9) -0.011(8) 0.010(8)
O5 0.068(11) 0.057(9) 0.054(8) 0.038(8) 0.003(8) -0.002(7)
O6 0.037(8) 0.046(9) 0.040(11) 0.022(7) 0.007(7) 0.005(9)
P5 0.042(4) 0.051(4) 0.034(3) 0.019(3) -0.002(3) -0.003(3)
P6 0.035(3) 0.047(4) 0.034(3) 0.025(3) 0.004(3) 0.000(3)
C133 0.061(5) 0.058(5) 0.053(5) 0.041(4) -0.001(4) 0.002(5)
C134 0.062(6) 0.066(7) 0.057(6) 0.039(5) 0.000(5) 0.001(5)
C135 0.062(6) 0.066(7) 0.056(6) 0.038(5) -0.001(5) 0.002(6)
C136 0.058(6) 0.067(7) 0.053(7) 0.037(5) -0.004(5) 0.001(6)
C137 0.057(6) 0.063(6) 0.053(7) 0.033(5) -0.002(6) 0.000(6)
C138 0.058(6) 0.059(6) 0.055(6) 0.034(5) -0.001(5) 0.000(6)
C139 0.067(6) 0.058(5) 0.059(5) 0.038(4) -0.001(5) 0.002(4)
C140 0.067(7) 0.058(6) 0.065(6) 0.038(5) -0.004(6) 0.005(5)
C141 0.067(7) 0.062(6) 0.070(7) 0.039(5) 0.000(6) 0.003(5)
C142 0.070(7) 0.065(6) 0.073(7) 0.035(6) 0.001(6) 0.001(5)
C143 0.073(7) 0.066(6) 0.073(7) 0.036(5) -0.001(6) -0.002(5)
C144 0.070(7) 0.063(6) 0.065(6) 0.036(5) -0.001(6) 0.000(5)
C145 0.061(6) 0.051(5) 0.047(5) 0.030(4) -0.003(5) 0.006(5)
C146 0.069(6) 0.063(6) 0.059(6) 0.029(5) -0.004(5) 0.003(5)
C147 0.084(6) 0.075(6) 0.071(6) 0.029(5) -0.001(5) 0.003(5)
C148 0.090(6) 0.086(6) 0.079(6) 0.036(5) -0.001(5) 0.001(5)
C149 0.092(7) 0.091(7) 0.081(7) 0.040(5) -0.001(6) 0.000(6)
C150 0.097(7) 0.097(7) 0.085(7) 0.045(5) -0.001(6) -0.002(6)
C151 0.100(7) 0.104(7) 0.093(8) 0.042(5) -0.001(6) -0.001(7)
C152 0.095(6) 0.100(7) 0.091(7) 0.041(5) 0.001(6) -0.001(6)
C153 0.091(6) 0.093(7) 0.085(7) 0.037(5) -0.001(6) 0.000(6)
C154 0.048(6) 0.048(5) 0.043(5) 0.021(4) -0.004(5) 0.006(4)
C155 0.040(6) 0.046(5) 0.039(6) 0.019(4) -0.002(5) 0.006(4)
C156 0.035(5) 0.045(5) 0.040(5) 0.018(4) -0.005(4) 0.005(4)
C157 0.039(6) 0.046(6) 0.042(6) 0.019(5) -0.004(5) 0.008(5)
C158 0.047(6) 0.047(6) 0.044(6) 0.018(5) -0.004(5) 0.010(5)
C159 0.049(6) 0.050(6) 0.045(6) 0.019(5) -0.005(5) 0.008(5)
C160 0.034(4) 0.041(5) 0.033(5) 0.018(4) -0.001(4) 0.006(4)
C161 0.038(5) 0.035(6) 0.036(5) 0.019(4) 0.002(4) 0.007(5)
C162 0.040(5) 0.036(6) 0.040(5) 0.020(4) -0.002(4) 0.004(5)
C163 0.041(5) 0.043(6) 0.045(5) 0.024(4) 0.000(4) 0.003(5)
C164 0.038(5) 0.046(7) 0.047(5) 0.027(5) 0.002(4) 0.002(5)
C165 0.044(5) 0.058(7) 0.056(6) 0.026(5) 0.007(5) 0.000(6)
C166 0.046(5) 0.062(7) 0.064(6) 0.026(5) 0.000(5) 0.005(6)
C167 0.047(5) 0.058(7) 0.063(6) 0.026(5) -0.002(5) 0.003(6)
C168 0.045(5) 0.050(7) 0.055(6) 0.026(5) -0.003(5) 0.004(5)
C169 0.036(5) 0.044(5) 0.035(5) 0.022(4) -0.001(4) -0.001(4)
C170 0.038(6) 0.047(5) 0.039(5) 0.022(5) 0.000(5) 0.000(4)
C171 0.037(7) 0.047(5) 0.040(6) 0.019(5) 0.000(5) 0.005(5)
C172 0.041(7) 0.044(6) 0.043(6) 0.022(5) 0.002(6) 0.005(5)
C173 0.042(7) 0.043(6) 0.039(6) 0.019(5) 0.004(6) 0.000(5)
C174 0.043(7) 0.040(5) 0.037(5) 0.021(5) 0.002(5) 0.000(4)
C175 0.037(4) 0.045(5) 0.037(5) 0.021(4) 0.002(4) 0.000(4)
C176 0.040(5) 0.045(6) 0.039(5) 0.020(5) 0.002(4) -0.002(5)
C177 0.039(5) 0.049(7) 0.046(6) 0.020(5) 0.006(5) -0.001(5)
C178 0.043(5) 0.048(7) 0.053(6) 0.023(5) 0.002(5) -0.004(6)
C179 0.043(5) 0.048(7) 0.054(6) 0.024(5) 0.000(5) -0.007(6)
C180 0.041(5) 0.048(7) 0.045(6) 0.020(5) -0.004(5) -0.002(5)
F7 0.112(9) 0.141(13) 0.124(13) 0.057(9) 0.006(9) 0.005(12)
F8 0.042(6) 0.086(12) 0.091(10) 0.027(7) 0.007(6) 0.005(10)
O7 0.092(11) 0.077(9) 0.083(11) 0.024(8) -0.004(9) 0.015(9)
O8 0.040(8) 0.032(11) 0.038(6) 0.022(7) -0.004(5) 0.001(6)
P7 0.062(5) 0.049(4) 0.041(4) 0.033(3) 0.001(3) 0.005(3)
P8 0.034(3) 0.044(4) 0.028(3) 0.020(3) 0.001(3) -0.001(3)
C49A 0.042(5) 0.045(6) 0.045(5) 0.020(4) 0.000(4) -0.005(5)
C50A 0.044(6) 0.047(6) 0.053(6) 0.018(5) 0.002(5) -0.008(6)
C51A 0.045(6) 0.049(7) 0.051(7) 0.018(5) 0.002(5) -0.007(6)
C52A 0.043(6) 0.049(7) 0.047(6) 0.019(5) -0.001(5) -0.004(6)
C53A 0.042(6) 0.044(7) 0.040(6) 0.022(5) -0.003(5) -0.002(6)
C54A 0.041(6) 0.044(6) 0.038(6) 0.023(5) -0.002(5) -0.001(5)
C55A 0.056(6) 0.051(5) 0.061(6) 0.027(4) -0.003(5) -0.001(5)
C56A 0.065(7) 0.057(6) 0.068(7) 0.025(5) -0.008(6) -0.001(5)
C57A 0.069(7) 0.061(6) 0.072(7) 0.027(5) -0.009(6) 0.002(5)
C58A 0.073(7) 0.063(6) 0.073(7) 0.029(5) -0.009(6) 0.002(6)
C59A 0.069(7) 0.062(6) 0.071(7) 0.031(5) -0.009(6) 0.004(6)
C60A 0.063(7) 0.059(6) 0.065(7) 0.028(5) -0.004(6) 0.003(5)
C61A 0.041(5) 0.044(5) 0.044(5) 0.023(4) -0.006(4) -0.006(4)
C62A 0.042(6) 0.046(7) 0.044(5) 0.025(5) -0.007(5) -0.010(5)
C63A 0.045(6) 0.045(7) 0.046(5) 0.028(5) -0.009(5) -0.008(5)
C64A 0.051(6) 0.049(6) 0.049(5) 0.030(5) -0.006(5) -0.003(5)
C65A 0.051(7) 0.055(7) 0.050(6) 0.030(6) -0.002(5) -0.005(5)
C66A 0.055(7) 0.061(7) 0.052(6) 0.029(6) 0.002(5) -0.003(6)
C67A 0.055(7) 0.063(7) 0.052(5) 0.029(5) 0.002(5) 0.000(5)
C68A 0.057(6) 0.061(7) 0.055(5) 0.029(6) -0.002(5) 0.001(5)
C69A 0.052(6) 0.055(7) 0.052(6) 0.028(6) -0.004(5) 0.001(6)
C70A 0.037(5) 0.046(5) 0.040(5) 0.023(4) -0.004(5) -0.007(5)
C71A 0.039(5) 0.042(6) 0.039(6) 0.022(5) -0.004(5) -0.006(5)
C72A 0.039(5) 0.044(5) 0.042(5) 0.022(4) -0.004(4) -0.008(5)
C73A 0.041(6) 0.044(6) 0.046(7) 0.024(5) -0.004(5) -0.004(5)
C74A 0.042(6) 0.048(6) 0.048(7) 0.025(5) -0.006(6) -0.005(5)
C75A 0.039(6) 0.048(6) 0.043(6) 0.023(5) -0.004(5) -0.006(5)
C76A 0.040(5) 0.041(5) 0.044(5) 0.027(4) -0.006(4) -0.007(4)
C77A 0.041(6) 0.040(6) 0.042(6) 0.024(5) -0.007(5) -0.008(5)
C78A 0.039(5) 0.039(6) 0.039(6) 0.022(5) -0.008(5) -0.007(5)
C79A 0.045(5) 0.043(6) 0.043(5) 0.025(5) -0.003(4) -0.006(5)
C80A 0.050(6) 0.049(7) 0.049(6) 0.029(5) 0.001(5) -0.001(6)
C81A 0.054(6) 0.053(7) 0.050(6) 0.029(5) 0.003(5) -0.005(6)
C82A 0.057(6) 0.051(7) 0.047(6) 0.026(5) 0.001(5) -0.005(6)
C83A 0.055(6) 0.048(7) 0.043(6) 0.026(6) -0.004(5) -0.005(6)
C84A 0.048(6) 0.045(7) 0.043(6) 0.027(5) -0.005(5) -0.007(6)
C85A 0.047(5) 0.045(5) 0.046(5) 0.022(4) -0.002(4) -0.005(4)
C86A 0.051(7) 0.051(6) 0.050(6) 0.028(5) -0.003(5) -0.002(5)
C87A 0.057(7) 0.060(6) 0.053(6) 0.029(5) -0.004(5) -0.001(5)
C88A 0.064(7) 0.058(7) 0.053(6) 0.027(5) -0.001(5) -0.004(5)
C89A 0.060(7) 0.054(7) 0.054(6) 0.025(6) 0.001(5) -0.003(5)
C90A 0.054(6) 0.050(6) 0.054(6) 0.027(5) 0.000(5) -0.003(5)
C91A 0.043(5) 0.045(5) 0.047(5) 0.028(4) 0.000(5) -0.004(4)
C92A 0.050(7) 0.047(5) 0.052(7) 0.026(5) -0.003(6) -0.001(5)
C93A 0.049(7) 0.047(6) 0.050(7) 0.023(5) -0.002(6) 0.001(5)
C94A 0.046(7) 0.050(6) 0.052(7) 0.023(5) -0.004(6) -0.001(5)
C95A 0.049(7) 0.053(6) 0.056(7) 0.023(5) -0.008(6) 0.000(5)
C96A 0.047(6) 0.051(6) 0.052(6) 0.024(5) -0.005(5) -0.001(5)
F3A 0.064(10) 0.081(12) 0.056(8) 0.030(9) 0.012(7) 0.002(8)
F4A 0.079(10) 0.062(12) 0.053(7) 0.035(9) 0.009(7) -0.007(8)
O3A 0.046(8) 0.048(12) 0.042(10) 0.023(7) -0.012(6) -0.012(9)
O4A 0.041(9) 0.047(9) 0.040(10) 0.026(7) -0.005(9) -0.007(9)
P3A 0.043(4) 0.043(4) 0.041(4) 0.025(3) -0.002(3) -0.006(3)
P4A 0.039(4) 0.042(4) 0.043(4) 0.026(3) -0.005(3) -0.005(3)
C85B 0.045(6) 0.046(6) 0.041(5) 0.026(5) 0.000(5) 0.000(4)
C86B 0.045(7) 0.047(6) 0.045(6) 0.026(5) -0.005(6) 0.000(5)
C87B 0.049(7) 0.047(7) 0.050(6) 0.025(6) -0.008(6) -0.001(5)
C88B 0.047(7) 0.048(7) 0.048(6) 0.023(6) -0.005(6) 0.001(5)
C89B 0.048(7) 0.050(7) 0.047(6) 0.021(6) -0.002(6) 0.001(5)
C90B 0.048(7) 0.048(7) 0.044(5) 0.021(6) -0.001(5) -0.001(5)
C91B 0.057(6) 0.055(6) 0.048(6) 0.025(5) -0.002(5) -0.004(5)
C92B 0.060(6) 0.058(7) 0.054(7) 0.026(5) -0.006(6) 0.002(6)
C93B 0.062(7) 0.064(7) 0.058(7) 0.024(5) -0.001(6) -0.003(6)
C94B 0.066(7) 0.063(7) 0.060(7) 0.027(5) 0.000(6) -0.001(6)
C95B 0.065(7) 0.059(7) 0.060(7) 0.026(5) 0.002(6) -0.007(6)
C96B 0.062(7) 0.058(6) 0.058(7) 0.024(5) 0.003(6) -0.006(6)
C97A 0.041(5) 0.044(5) 0.037(5) 0.023(4) 0.003(4) -0.001(5)
C98A 0.045(6) 0.046(6) 0.050(6) 0.027(5) 0.005(5) 0.002(5)
C99A 0.053(6) 0.049(6) 0.060(6) 0.031(5) 0.003(5) -0.001(5)
C10C 0.061(6) 0.059(5) 0.066(6) 0.033(5) 0.000(5) 0.000(5)
C1B 0.069(7) 0.064(6) 0.069(7) 0.034(5) 0.000(6) 0.002(5)
C2B 0.075(7) 0.068(7) 0.074(7) 0.035(5) -0.003(6) 0.003(6)
C3B 0.079(7) 0.068(6) 0.078(7) 0.038(5) -0.003(6) 0.003(6)
C4B 0.077(7) 0.067(7) 0.078(7) 0.038(6) -0.004(6) 0.004(6)
C5B 0.068(7) 0.063(6) 0.071(7) 0.037(5) 0.000(6) 0.000(6)
C6B 0.037(5) 0.039(5) 0.036(5) 0.025(4) 0.002(5) 0.002(5)
C7B 0.038(6) 0.039(6) 0.034(6) 0.020(5) 0.006(5) 0.002(5)
C8B 0.037(5) 0.037(5) 0.034(5) 0.022(4) 0.005(4) 0.005(4)
C9B 0.035(6) 0.039(6) 0.036(6) 0.021(5) 0.003(5) 0.004(5)
C10B 0.036(6) 0.038(6) 0.037(6) 0.023(5) 0.001(5) 0.002(5)
C11B 0.037(6) 0.040(7) 0.036(6) 0.021(5) 0.002(5) -0.001(5)
C12B 0.039(5) 0.042(5) 0.039(5) 0.024(4) 0.005(4) 0.001(4)
C13B 0.041(6) 0.042(5) 0.040(6) 0.025(5) 0.004(5) -0.001(5)
C14B 0.043(6) 0.043(6) 0.042(6) 0.024(5) 0.003(5) -0.002(5)
C15B 0.049(6) 0.047(6) 0.047(5) 0.028(5) 0.000(5) -0.001(5)
C16B 0.052(7) 0.050(6) 0.051(6) 0.027(5) 0.000(5) 0.002(5)
C17B 0.055(7) 0.051(7) 0.055(6) 0.027(5) -0.004(5) 0.004(6)
C18B 0.057(7) 0.056(7) 0.061(6) 0.029(5) -0.006(5) 0.010(6)
C19B 0.052(7) 0.053(7) 0.058(6) 0.030(5) -0.005(5) 0.005(6)
C20B 0.050(6) 0.049(7) 0.049(6) 0.028(5) 0.000(5) 0.004(6)
C21B 0.040(5) 0.047(5) 0.043(5) 0.023(4) 0.001(4) 0.001(5)
C22B 0.045(6) 0.051(6) 0.050(7) 0.021(5) 0.000(5) -0.001(6)
C23B 0.049(6) 0.051(7) 0.051(7) 0.021(5) -0.001(6) -0.003(6)
C24B 0.048(6) 0.051(7) 0.048(7) 0.023(5) -0.004(6) -0.003(6)
C25B 0.047(6) 0.049(6) 0.047(6) 0.023(5) -0.001(5) -0.003(6)
C26B 0.041(6) 0.048(6) 0.042(6) 0.022(5) -0.001(5) -0.001(5)
C27B 0.043(5) 0.055(5) 0.048(6) 0.028(4) 0.004(5) 0.006(5)
C28B 0.051(6) 0.064(6) 0.064(7) 0.029(5) 0.000(6) 0.005(6)
C29B 0.054(6) 0.069(7) 0.070(8) 0.034(5) -0.003(6) 0.001(6)
C30B 0.057(6) 0.069(7) 0.075(8) 0.034(5) -0.003(6) -0.002(6)
C31B 0.057(6) 0.064(7) 0.073(7) 0.031(5) -0.001(6) 0.003(6)
C32B 0.052(6) 0.059(6) 0.064(7) 0.028(5) 0.002(6) 0.003(5)
F5A 0.109(12) 0.092(11) 0.099(11) 0.051(10) -0.015(10) 0.010(9)
F6A 0.066(11) 0.068(12) 0.082(10) 0.036(9) -0.017(9) 0.020(9)
O5A 0.060(11) 0.053(10) 0.063(9) 0.035(9) 0.004(9) -0.002(8)
O6A 0.041(8) 0.042(10) 0.040(12) 0.022(7) 0.005(7) -0.001(9)
P5A 0.042(4) 0.043(4) 0.033(3) 0.028(4) 0.002(3) -0.001(3)
P6A 0.038(4) 0.050(4) 0.038(4) 0.023(3) 0.006(3) 0.003(3)
C33B 0.062(6) 0.061(6) 0.054(6) 0.040(5) -0.002(5) 0.002(5)
C34B 0.061(6) 0.060(7) 0.056(6) 0.040(5) -0.001(5) 0.000(6)
C35B 0.063(6) 0.065(7) 0.056(6) 0.038(6) -0.002(5) 0.000(6)
C36B 0.061(6) 0.066(7) 0.057(7) 0.035(5) -0.004(6) 0.002(6)
C37B 0.061(6) 0.067(7) 0.059(7) 0.033(5) -0.003(6) 0.004(6)
C38B 0.060(6) 0.064(6) 0.055(7) 0.036(5) -0.003(6) 0.003(6)
C39B 0.066(6) 0.056(5) 0.059(5) 0.038(4) -0.001(5) 0.001(4)
C40B 0.065(7) 0.058(6) 0.064(7) 0.039(5) -0.002(6) 0.004(5)
C41B 0.067(7) 0.060(6) 0.070(7) 0.038(6) 0.000(6) 0.003(6)
C42B 0.067(7) 0.064(6) 0.071(7) 0.036(6) 0.002(6) 0.000(6)
C43B 0.068(7) 0.065(6) 0.070(7) 0.037(5) 0.002(6) -0.003(5)
C44B 0.068(7) 0.062(6) 0.064(6) 0.038(5) -0.001(6) -0.001(5)
C45B 0.062(5) 0.052(5) 0.048(5) 0.033(4) -0.005(5) 0.003(4)
C46B 0.068(6) 0.061(6) 0.059(6) 0.031(5) -0.004(5) 0.000(6)
C47B 0.081(6) 0.070(6) 0.070(7) 0.032(5) -0.004(5) 0.004(6)
C48B 0.086(6) 0.085(6) 0.079(6) 0.038(5) -0.002(5) 0.002(6)
C49B 0.090(7) 0.090(7) 0.084(7) 0.040(5) -0.003(6) 0.000(6)
C50B 0.091(7) 0.095(8) 0.086(8) 0.041(6) 0.000(6) -0.001(7)
C51B 0.096(6) 0.098(7) 0.091(7) 0.044(5) 0.000(6) 0.002(6)
C52B 0.095(6) 0.095(7) 0.086(7) 0.044(5) 0.000(6) -0.001(6)
C53B 0.092(6) 0.088(7) 0.081(7) 0.040(5) -0.002(6) 0.001(6)
C54B 0.047(6) 0.047(5) 0.043(5) 0.023(4) -0.005(5) 0.005(4)
C55B 0.040(6) 0.046(5) 0.040(6) 0.022(5) -0.004(5) 0.005(5)
C56B 0.035(5) 0.043(5) 0.041(5) 0.020(4) -0.004(5) 0.006(4)
C57B 0.039(6) 0.045(6) 0.041(6) 0.021(5) -0.004(5) 0.005(5)
C58B 0.047(6) 0.043(6) 0.043(6) 0.020(5) -0.004(6) 0.008(5)
C59B 0.047(6) 0.048(6) 0.044(6) 0.022(5) -0.005(5) 0.005(5)
C60B 0.035(5) 0.041(5) 0.033(5) 0.019(4) -0.001(4) 0.005(4)
C61B 0.038(5) 0.036(6) 0.035(6) 0.019(5) 0.003(5) 0.006(5)
C62B 0.041(5) 0.037(6) 0.040(5) 0.019(5) -0.001(4) 0.004(5)
C63B 0.042(5) 0.046(6) 0.046(5) 0.021(4) 0.001(4) 0.002(5)
C64B 0.044(6) 0.054(7) 0.049(6) 0.021(5) 0.002(5) 0.003(6)
C65B 0.048(5) 0.059(8) 0.057(6) 0.023(5) 0.006(5) 0.004(6)
C66B 0.048(5) 0.062(8) 0.062(6) 0.023(5) 0.002(5) 0.003(6)
C67B 0.047(6) 0.060(8) 0.061(6) 0.025(5) -0.001(5) 0.002(6)
C68B 0.046(5) 0.052(7) 0.055(6) 0.025(5) -0.002(5) 0.001(6)
C69B 0.037(5) 0.043(5) 0.036(5) 0.021(4) -0.001(5) -0.001(4)
C70B 0.039(6) 0.047(5) 0.039(6) 0.021(5) 0.000(5) 0.000(5)
C71B 0.043(7) 0.047(6) 0.042(6) 0.019(5) 0.003(6) 0.003(5)
C72B 0.042(7) 0.044(6) 0.042(6) 0.020(5) 0.000(6) 0.002(5)
C73B 0.042(7) 0.044(6) 0.040(6) 0.022(5) 0.005(6) 0.001(5)
C74B 0.044(7) 0.041(6) 0.040(6) 0.021(5) 0.003(6) -0.001(5)
C75B 0.037(5) 0.045(5) 0.037(5) 0.021(4) 0.002(4) 0.000(5)
C76B 0.040(5) 0.044(6) 0.039(5) 0.020(5) 0.002(5) -0.001(5)
C77B 0.039(5) 0.048(7) 0.045(6) 0.020(5) 0.006(5) -0.002(6)
C78B 0.043(6) 0.049(8) 0.052(6) 0.022(5) 0.001(5) -0.003(6)
C79B 0.043(6) 0.050(8) 0.052(6) 0.023(5) 0.000(5) -0.005(6)
C80B 0.042(5) 0.052(7) 0.046(6) 0.019(5) -0.004(5) -0.003(6)
F7A 0.103(9) 0.120(12) 0.123(13) 0.054(8) 0.008(8) 0.016(11)
F8A 0.053(8) 0.095(14) 0.098(11) 0.026(8) 0.009(7) 0.017(12)
O7A 0.092(12) 0.069(10) 0.083(13) 0.034(9) -0.009(10) 0.008(9)
O8A 0.040(10) 0.030(13) 0.035(7) 0.016(8) -0.002(6) 0.000(7)
P7A 0.068(5) 0.054(4) 0.042(4) 0.045(4) -0.004(4) 0.003(3)
P8A 0.035(4) 0.041(4) 0.029(4) 0.020(3) 0.000(3) 0.001(3)

loop_
_atom_type_symbol
_atom_type_description
_atom_type_scat_dispersion_real
_atom_type_scat_dispersion_imag
_atom_type_scat_source
C C 0.0033 0.0016 'International Tables Vol C Tables 4.2.6.8 and 6.1.1.4'
H H 0.0000 0.0000 'International Tables Vol C Tables 4.2.6.8 and 6.1.1.4'
O O 0.0106 0.0060 'International Tables Vol C Tables 4.2.6.8 and 6.1.1.4'
F F 0.0171 0.0103 'International Tables Vol C Tables 4.2.6.8 and 6.1.1.4'
P P 0.1023 0.0942 'International Tables Vol C Tables 4.2.6.8 and 6.1.1.4'
Cl Cl 0.1484 0.1585 'International Tables Vol C Tables 4.2.6.8 and 6.1.1.4'
Cu Cu 0.3201 1.2651 'International Tables Vol C Tables 4.2.6.8 and 6.1.1.4'

loop_
_geom_angle_atom_site_label_1
_geom_angle_atom_site_label_2
_geom_angle_atom_site_label_3
_geom_angle_site_symmetry_1
_geom_angle_site_symmetry_3
_geom_angle
P1 Cu1 Cl1 . . 119.3(5)
P1A Cu1 Cl1 . . 119.3(6)
P1 Cu1 Cl1 . 3_565 110.5(5)
P1A Cu1 Cl1 . 3_565 110.7(6)
Cl1 Cu1 Cl1 . 3_565 112.78(15)
P1 Cu1 Cl2 . 2_665 124.4(4)
P1A Cu1 Cl2 . 2_665 124.0(6)
Cl1 Cu1 Cl2 . 2_665 87.30(12)
Cl1 Cu1 Cl2 3_565 2_665 99.77(12)
P1 Cu1 Cu2 . . 123.8(5)
P1A Cu1 Cu2 . . 123.7(6)
Cl1 Cu1 Cu2 . . 116.14(10)
Cl1 Cu1 Cu2 3_565 . 51.85(9)
Cl2 Cu1 Cu2 2_665 . 49.91(9)
P2 Cu2 Cl2 . . 119.4(4)
P2A Cu2 Cl2 . . 118.5(6)
P2 Cu2 Cl2 . 2_665 105.8(4)
P2A Cu2 Cl2 . 2_665 109.2(6)
Cl2 Cu2 Cl2 . 2_665 110.33(16)
P2 Cu2 Cl1 . 3_565 130.4(4)
P2A Cu2 Cl1 . 3_565 127.5(5)
Cl2 Cu2 Cl1 . 3_565 88.33(12)
Cl2 Cu2 Cl1 2_665 3_565 100.41(12)
P2 Cu2 Cu1 . . 125.1(4)
P2A Cu2 Cu1 . . 125.8(5)
Cl2 Cu2 Cu1 . . 115.49(10)
Cl2 Cu2 Cu1 2_665 . 52.42(9)
Cl1 Cu2 Cu1 3_565 . 50.02(8)
P3A Cu3 Cl7 . . 121.8(6)
P3 Cu3 Cl7 . . 125.8(5)
P3A Cu3 Cl8 . . 126.7(5)
P3 Cu3 Cl8 . . 122.9(5)
Cl7 Cu3 Cl8 . . 92.50(12)
P3A Cu3 Cl3 . . 109.9(6)
P3 Cu3 Cl3 . . 109.3(5)
Cl7 Cu3 Cl3 . . 105.24(12)
Cl8 Cu3 Cl3 . . 96.38(12)
P4 Cu4 Cl4 . . 111.7(5)
P4A Cu4 Cl4 . . 110.9(6)
P4 Cu4 Cl3 . . 133.1(5)
P4A Cu4 Cl3 . . 132.6(6)
Cl4 Cu4 Cl3 . . 91.10(11)
P4 Cu4 Cl8 . . 108.7(5)
P4A Cu4 Cl8 . . 109.8(6)
Cl4 Cu4 Cl8 . . 113.46(12)
Cl3 Cu4 Cl8 . . 97.55(12)
P5A Cu5 Cl3 . . 119.9(4)
P5 Cu5 Cl3 . . 125.8(3)
P5A Cu5 Cl4 . . 127.9(4)
P5 Cu5 Cl4 . . 120.5(3)
Cl3 Cu5 Cl4 . . 91.03(11)
P5A Cu5 Cl5 . . 111.2(4)
P5 Cu5 Cl5 . . 111.9(4)
Cl3 Cu5 Cl5 . . 104.94(12)
Cl4 Cu5 Cl5 . . 97.72(12)
P6A Cu6 Cl6 . . 115.1(6)
P6 Cu6 Cl6 . . 114.1(5)
P6A Cu6 Cl4 . . 110.2(6)
P6 Cu6 Cl4 . . 107.2(4)
Cl6 Cu6 Cl4 . . 111.52(11)
P6A Cu6 Cl5 . . 127.0(5)
P6 Cu6 Cl5 . . 131.3(4)
Cl6 Cu6 Cl5 . . 92.08(12)
Cl4 Cu6 Cl5 . . 99.07(12)
P7A Cu7 Cl5 . . 122.5(5)
P7 Cu7 Cl5 . . 127.9(4)
P7A Cu7 Cl7 . . 120.1(4)
P7 Cu7 Cl7 . . 112.5(3)
Cl5 Cu7 Cl7 . . 106.14(12)
P7A Cu7 Cl6 . . 114.7(5)
P7 Cu7 Cl6 . . 117.5(4)
Cl5 Cu7 Cl6 . . 91.45(12)
Cl7 Cu7 Cl6 . . 95.29(11)
P8A Cu8 Cl6 . . 111.5(6)
P8 Cu8 Cl6 . . 111.3(5)
P8A Cu8 Cl8 . . 113.1(6)
P8 Cu8 Cl8 . . 111.8(5)
Cl6 Cu8 Cl8 . . 106.66(12)
P8A Cu8 Cl7 . . 131.8(6)
P8 Cu8 Cl7 . . 133.2(5)
Cl6 Cu8 Cl7 . . 98.24(12)
Cl8 Cu8 Cl7 . . 92.18(12)
Cu1 Cl1 Cu1 . 2_665 124.83(14)
Cu1 Cl1 Cu2 . 2_665 92.21(12)
Cu1 Cl1 Cu2 2_665 2_665 78.13(11)
Cu2 Cl2 Cu2 . 3_565 126.84(15)
Cu2 Cl2 Cu1 . 3_565 92.15(12)
Cu2 Cl2 Cu1 3_565 3_565 77.67(11)
Cu5 Cl3 Cu4 . . 89.05(11)
Cu5 Cl3 Cu3 . . 131.86(14)
Cu4 Cl3 Cu3 . . 80.96(10)
Cu4 Cl4 Cu6 . . 121.92(14)
Cu4 Cl4 Cu5 . . 88.37(11)
Cu6 Cl4 Cu5 . . 81.36(10)
Cu7 Cl5 Cu6 . . 87.91(11)
Cu7 Cl5 Cu5 . . 130.35(14)
Cu6 Cl5 Cu5 . . 79.24(10)
Cu6 Cl6 Cu8 . . 128.48(13)
Cu6 Cl6 Cu7 . . 87.65(11)
Cu8 Cl6 Cu7 . . 81.08(11)
Cu3 Cl7 Cu8 . . 87.10(12)
Cu3 Cl7 Cu7 . . 129.57(15)
Cu8 Cl7 Cu7 . . 80.88(11)
Cu8 Cl8 Cu3 . . 87.30(11)
Cu8 Cl8 Cu4 . . 125.68(13)
Cu3 Cl8 Cu4 . . 81.79(10)
Cl9 C181 Cl10 . . 112.7(15)
Cl9 C181 H18M . . 109.0
Cl10 C181 H18M . . 109.0
Cl9 C181 H18N . . 109.0
Cl10 C181 H18N . . 109.0
H18M C181 H18N . . 107.8
Cl12 C182 Cl11 . . 111.(2)
Cl12 C182 H18C . . 109.5
Cl11 C182 H18C . . 109.5
Cl12 C182 H18D . . 109.5
Cl11 C182 H18D . . 109.5
H18C C182 H18D . . 108.1
C2 C1 C6 . . 120.0
C2 C1 P1 . . 120.8(10)
C6 C1 P1 . . 119.1(10)
C3 C2 C1 . . 120.0
C3 C2 H2 . . 120.0
C1 C2 H2 . . 120.0
C2 C3 C4 . . 120.0
C2 C3 H3 . . 120.0
C4 C3 H3 . . 120.0
C5 C4 C3 . . 120.0
C5 C4 H4 . . 120.0
C3 C4 H4 . . 120.0
C4 C5 C6 . . 120.0
C4 C5 H5 . . 120.0
C6 C5 H5 . . 120.0
C5 C6 C1 . . 120.0
C5 C6 H6 . . 120.0
C1 C6 H6 . . 120.0
C8 C7 C12 . . 120.0
C8 C7 P1 . . 125.0(10)
C12 C7 P1 . . 115.0(10)
C7 C8 C9 . . 120.0
C7 C8 H8 . . 120.0
C9 C8 H8 . . 120.0
C10 C9 C8 . . 120.0
C10 C9 H9 . . 120.0
C8 C9 H9 . . 120.0
C9 C10 C11 . . 120.0
C9 C10 H10 . . 120.0
C11 C10 H10 . . 120.0
C10 C11 C12 . . 120.0
C10 C11 H11 . . 120.0
C12 C11 H11 . . 120.0
C11 C12 C7 . . 120.0
C11 C12 H12 . . 120.0
C7 C12 H12 . . 120.0
C22 C13 C14 . . 109.5(18)
C22 C13 P1 . . 113.0(14)
C14 C13 P1 . . 107.4(16)
C22 C13 H13 . . 108.9
C14 C13 H13 . . 108.9
P1 C13 H13 . . 108.9
C15 C14 C13 . . 113.0(18)
C15 C14 H14A . . 109.0
C13 C14 H14A . . 109.0
C15 C14 H14B . . 109.0
C13 C14 H14B . . 109.0
H14A C14 H14B . . 107.8
O1 C15 C16 . . 118.7(19)
O1 C15 C14 . . 122.1(19)
C16 C15 C14 . . 119.2(16)
C17 C16 C21 . . 120.0
C17 C16 C15 . . 115.9(12)
C21 C16 C15 . . 124.1(12)
C16 C17 C18 . . 120.0
C16 C17 H17 . . 120.0
C18 C17 H17 . . 120.0
C19 C18 C17 . . 120.0
C19 C18 H18 . . 120.0
C17 C18 H18 . . 120.0
F1 C19 C18 . . 123.1(13)
F1 C19 C20 . . 116.9(13)
C18 C19 C20 . . 120.0
C19 C20 C21 . . 120.0
C19 C20 H20 . . 120.0
C21 C20 H20 . . 120.0
C20 C21 C16 . . 120.0
C20 C21 H21 . . 120.0
C16 C21 H21 . . 120.0
C23 C22 C27 . . 120.0
C23 C22 C13 . . 120.9(14)
C27 C22 C13 . . 119.0(13)
C22 C23 C24 . . 120.0
C22 C23 H23 . . 120.0
C24 C23 H23 . . 120.0
C25 C24 C23 . . 120.0
C25 C24 C28 . . 119.9(13)
C23 C24 C28 . . 120.0(13)
C26 C25 C24 . . 120.0
C26 C25 H25 . . 120.0
C24 C25 H25 . . 120.0
C27 C26 C25 . . 120.0
C27 C26 H26 . . 120.0
C25 C26 H26 . . 120.0
C26 C27 C22 . . 120.0
C26 C27 H27 . . 120.0
C22 C27 H27 . . 120.0
C29 C28 C24 . . 113.(2)
C29 C28 P2 . . 111.8(18)
C24 C28 P2 . . 106.9(14)
C29 C28 H28 . . 108.4
C24 C28 H28 . . 108.4
P2 C28 H28 . . 108.4
C30 C29 C28 . . 118.(2)
C30 C29 H29A . . 107.7
C28 C29 H29A . . 107.7
C30 C29 H29B . . 107.7
C28 C29 H29B . . 107.7
H29A C29 H29B . . 107.1
O2 C30 C31 . . 120.(2)
O2 C30 C29 . . 120.(2)
C31 C30 C29 . . 120.(2)
C32 C31 C36 . . 120.0
C32 C31 C30 . . 117.0(15)
C36 C31 C30 . . 123.0(15)
C31 C32 C33 . . 120.0
C31 C32 H32 . . 120.0
C33 C32 H32 . . 120.0
C32 C33 C34 . . 120.0
C32 C33 H33 . . 120.0
C34 C33 H33 . . 120.0
F2 C34 C35 . . 122.7(16)
F2 C34 C33 . . 117.3(16)
C35 C34 C33 . . 120.0
C36 C35 C34 . . 120.0
C36 C35 H35 . . 120.0
C34 C35 H35 . . 120.0
C35 C36 C31 . . 120.0
C35 C36 H36 . . 120.0
C31 C36 H36 . . 120.0
C38 C37 C42 . . 120.0
C38 C37 P2 . . 123.4(10)
C42 C37 P2 . . 116.6(10)
C39 C38 C37 . . 120.0
C39 C38 H38 . . 120.0
C37 C38 H38 . . 120.0
C38 C39 C40 . . 120.0
C38 C39 H39 . . 120.0
C40 C39 H39 . . 120.0
C41 C40 C39 . . 120.0
C41 C40 H40 . . 120.0
C39 C40 H40 . . 120.0
C40 C41 C42 . . 120.0
C40 C41 H41 . . 120.0
C42 C41 H41 . . 120.0
C41 C42 C37 . . 120.0
C41 C42 H42 . . 120.0
C37 C42 H42 . . 120.0
C44 C43 C48 . . 120.0
C44 C43 P2 . . 123.0(11)
C48 C43 P2 . . 117.0(11)
C45 C44 C43 . . 120.0
C45 C44 H44 . . 120.0
C43 C44 H44 . . 120.0
C46 C45 C44 . . 120.0
C46 C45 H45 . . 120.0
C44 C45 H45 . . 120.0
C47 C46 C45 . . 120.0
C47 C46 H46 . . 120.0
C45 C46 H46 . . 120.0
C46 C47 C48 . . 120.0
C46 C47 H47 . . 120.0
C48 C47 H47 . . 120.0
C47 C48 C43 . . 120.0
C47 C48 H48 . . 120.0
C43 C48 H48 . . 120.0
C1 P1 C7 . . 103.0(10)
C1 P1 C13 . . 102.1(11)
C7 P1 C13 . . 103.0(10)
C1 P1 Cu1 . . 114.5(9)
C7 P1 Cu1 . . 112.5(10)
C13 P1 Cu1 . . 119.8(13)
C37 P2 C28 . . 102.4(11)
C37 P2 C43 . . 104.2(11)
C28 P2 C43 . . 103.4(12)
C37 P2 Cu2 . . 113.7(9)
C28 P2 Cu2 . . 121.4(13)
C43 P2 Cu2 . . 110.0(9)
C2A C1A C6A . . 120.0
C2A C1A P1A . . 122.7(12)
C6A C1A P1A . . 116.9(12)
C3A C2A C1A . . 120.0
C3A C2A H2A . . 120.0
C1A C2A H2A . . 120.0
C2A C3A C4A . . 120.0
C2A C3A H3A . . 120.0
C4A C3A H3A . . 120.0
C3A C4A C5A . . 120.0
C3A C4A H4A . . 120.0
C5A C4A H4A . . 120.0
C6A C5A C4A . . 120.0
C6A C5A H5A . . 120.0
C4A C5A H5A . . 120.0
C5A C6A C1A . . 120.0
C5A C6A H6A . . 120.0
C1A C6A H6A . . 120.0
C8A C7A C12A . . 120.0
C8A C7A P1A . . 124.9(13)
C12A C7A P1A . . 114.8(14)
C7A C8A C9A . . 120.0
C7A C8A H8A . . 120.0
C9A C8A H8A . . 120.0
C8A C9A C10A . . 120.0
C8A C9A H9A . . 120.0
C10A C9A H9A . . 120.0
C9A C10A C11A . . 120.0
C9A C10A H10A . . 120.0
C11A C10A H10A . . 120.0
C12A C11A C10A . . 120.0
C12A C11A H11A . . 120.0
C10A C11A H11A . . 120.0
C11A C12A C7A . . 120.0
C11A C12A H12A . . 120.0
C7A C12A H12A . . 120.0
C22A C13A C14A . . 109.(2)
C22A C13A P1A . . 107.3(15)
C14A C13A P1A . . 110.(2)
C22A C13A H13A . . 110.2
C14A C13A H13A . . 110.2
P1A C13A H13A . . 110.2
C15A C14A C13A . . 109.(2)
C15A C14A H14C . . 109.8
C13A C14A H14C . . 109.8
C15A C14A H14D . . 109.8
C13A C14A H14D . . 109.8
H14C C14A H14D . . 108.2
O1A C15A C16A . . 123.(3)
O1A C15A C14A . . 121.(3)
C16A C15A C14A . . 115.0(19)
C17A C16A C21A . . 120.0
C17A C16A C15A . . 119.4(15)
C21A C16A C15A . . 120.6(15)
C18A C17A C16A . . 120.0
C18A C17A H17A . . 120.0
C16A C17A H17A . . 120.0
C17A C18A C19A . . 120.0
C17A C18A H18A . . 120.0
C19A C18A H18A . . 120.0
F1A C19A C20A . . 119.3(17)
F1A C19A C18A . . 120.5(18)
C20A C19A C18A . . 120.0
C19A C20A C21A . . 120.0
C19A C20A H20A . . 120.0
C21A C20A H20A . . 120.0
C20A C21A C16A . . 120.0
C20A C21A H21A . . 120.0
C16A C21A H21A . . 120.0
C23A C22A C27A . . 120.0
C23A C22A C13A . . 117.4(17)
C27A C22A C13A . . 122.6(17)
C24A C23A C22A . . 120.0
C24A C23A H23A . . 120.0
C22A C23A H23A . . 120.0
C25A C24A C23A . . 120.0
C25A C24A C28A . . 119.3(16)
C23A C24A C28A . . 120.6(16)
C26A C25A C24A . . 120.0
C26A C25A H25A . . 120.0
C24A C25A H25A . . 120.0
C27A C26A C25A . . 120.0
C27A C26A H26A . . 120.0
C25A C26A H26A . . 120.0
C26A C27A C22A . . 120.0
C26A C27A H27A . . 120.0
C22A C27A H27A . . 120.0
C24A C28A C29A . . 109.(2)
C24A C28A P2A . . 116.4(19)
C29A C28A P2A . . 108.3(19)
C24A C28A H28A . . 107.7
C29A C28A H28A . . 107.7
P2A C28A H28A . . 107.7
C30A C29A C28A . . 115.(2)
C30A C29A H29C . . 108.4
C28A C29A H29C . . 108.4
C30A C29A H29D . . 108.4
C28A C29A H29D . . 108.4
H29C C29A H29D . . 107.5
O2A C30A C31A . . 123.(3)
O2A C30A C29A . . 117.(3)
C31A C30A C29A . . 119.(2)
C32A C31A C36A . . 120.0
C32A C31A C30A . . 117.8(17)
C36A C31A C30A . . 122.2(17)
C33A C32A C31A . . 120.0
C33A C32A H32A . . 120.0
C31A C32A H32A . . 120.0
C32A C33A C34A . . 120.0
C32A C33A H33A . . 120.0
C34A C33A H33A . . 120.0
F2A C34A C33A . . 114.(2)
F2A C34A C35A . . 126.(2)
C33A C34A C35A . . 120.0
C36A C35A C34A . . 120.0
C36A C35A H35A . . 120.0
C34A C35A H35A . . 120.0
C35A C36A C31A . . 120.0
C35A C36A H36A . . 120.0
C31A C36A H36A . . 120.0
C38A C37A C42A . . 120.0
C38A C37A P2A . . 123.5(13)
C42A C37A P2A . . 116.0(13)
C37A C38A C39A . . 120.0
C37A C38A H38A . . 120.0
C39A C38A H38A . . 120.0
C40A C39A C38A . . 120.0
C40A C39A H39A . . 120.0
C38A C39A H39A . . 120.0
C39A C40A C41A . . 120.0
C39A C40A H40A . . 120.0
C41A C40A H40A . . 120.0
C40A C41A C42A . . 120.0
C40A C41A H41A . . 120.0
C42A C41A H41A . . 120.0
C41A C42A C37A . . 120.0
C41A C42A H42A . . 120.0
C37A C42A H42A . . 120.0
C44A C43A C48A . . 120.0
C44A C43A P2A . . 121.0(14)
C48A C43A P2A . . 119.0(14)
C45A C44A C43A . . 120.0
C45A C44A H44A . . 120.0
C43A C44A H44A . . 120.0
C44A C45A C46A . . 120.0
C44A C45A H45A . . 120.0
C46A C45A H45A . . 120.0
C45A C46A C47A . . 120.0
C45A C46A H46A . . 120.0
C47A C46A H46A . . 120.0
C48A C47A C46A . . 120.0
C48A C47A H47A . . 120.0
C46A C47A H47A . . 120.0
C47A C48A C43A . . 120.0
C47A C48A H48A . . 120.0
C43A C48A H48A . . 120.0
C7A P1A C1A . . 102.3(13)
C7A P1A C13A . . 102.4(13)
C1A P1A C13A . . 99.6(14)
C7A P1A Cu1 . . 117.1(14)
C1A P1A Cu1 . . 113.0(11)
C13A P1A Cu1 . . 119.8(16)
C37A P2A C28A . . 106.5(14)
C37A P2A C43A . . 110.6(13)
C28A P2A C43A . . 94.8(12)
C37A P2A Cu2 . . 114.3(11)
C28A P2A Cu2 . . 118.3(16)
C43A P2A Cu2 . . 110.6(11)
C50 C49 C54 . . 120.0
C50 C49 P3 . . 123.4(11)
C54 C49 P3 . . 116.6(11)
C51 C50 C49 . . 120.0
C51 C50 H50 . . 120.0
C49 C50 H50 . . 120.0
C50 C51 C52 . . 120.0
C50 C51 H51 . . 120.0
C52 C51 H51 . . 120.0
C53 C52 C51 . . 120.0
C53 C52 H52 . . 120.0
C51 C52 H52 . . 120.0
C52 C53 C54 . . 120.0
C52 C53 H53 . . 120.0
C54 C53 H53 . . 120.0
C53 C54 C49 . . 120.0
C53 C54 H54 . . 120.0
C49 C54 H54 . . 120.0
C56 C55 C60 . . 120.0
C56 C55 P3 . . 124.0(11)
C60 C55 P3 . . 115.7(11)
C57 C56 C55 . . 120.0
C57 C56 H56 . . 120.0
C55 C56 H56 . . 120.0
C56 C57 C58 . . 120.0
C56 C57 H57 . . 120.0
C58 C57 H57 . . 120.0
C57 C58 C59 . . 120.0
C57 C58 H58 . . 120.0
C59 C58 H58 . . 120.0
C60 C59 C58 . . 120.0
C60 C59 H59 . . 120.0
C58 C59 H59 . . 120.0
C59 C60 C55 . . 120.0
C59 C60 H60 . . 120.0
C55 C60 H60 . . 120.0
C70 C61 C62 . . 106.(2)
C70 C61 P3 . . 118.6(17)
C62 C61 P3 . . 107.3(16)
C70 C61 H61 . . 108.1
C62 C61 H61 . . 108.1
P3 C61 H61 . . 108.1
C63 C62 C61 . . 114.6(18)
C63 C62 H62A . . 108.6
C61 C62 H62A . . 108.6
C63 C62 H62B . . 108.6
C61 C62 H62B . . 108.6
H62A C62 H62B . . 107.6
O3 C63 C64 . . 121.(2)
O3 C63 C62 . . 122.(2)
C64 C63 C62 . . 117.0(18)
C65 C64 C69 . . 120.0
C65 C64 C63 . . 116.7(13)
C69 C64 C63 . . 123.3(13)
C64 C65 C66 . . 120.0
C64 C65 H65 . . 120.0
C66 C65 H65 . . 120.0
C67 C66 C65 . . 120.0
C67 C66 H66 . . 120.0
C65 C66 H66 . . 120.0
F3 C67 C66 . . 117.2(16)
F3 C67 C68 . . 122.8(16)
C66 C67 C68 . . 120.0
C69 C68 C67 . . 120.0
C69 C68 H68 . . 120.0
C67 C68 H68 . . 120.0
C68 C69 C64 . . 120.0
C68 C69 H69 . . 120.0
C64 C69 H69 . . 120.0
C75 C70 C71 . . 116.4(19)
C75 C70 C61 . . 121.9(19)
C71 C70 C61 . . 121.6(19)
C72 C71 C70 . . 122.(2)
C72 C71 H71 . . 119.0
C70 C71 H71 . . 119.0
C71 C72 C73 . . 119.3(19)
C71 C72 C76 . . 119.9(19)
C73 C72 C76 . . 120.8(19)
C74 C73 C72 . . 119.(2)
C74 C73 H73 . . 120.5
C72 C73 H73 . . 120.5
C75 C74 C73 . . 118.(2)
C75 C74 H74 . . 120.9
C73 C74 H74 . . 120.9
C70 C75 C74 . . 122.(2)
C70 C75 H75 . . 118.9
C74 C75 H75 . . 118.9
C77 C76 C72 . . 111.(2)
C77 C76 P4 . . 110.8(17)
C72 C76 P4 . . 107.6(16)
C77 C76 H76 . . 109.2
C72 C76 H76 . . 109.2
P4 C76 H76 . . 109.2
C76 C77 C78 . . 115.3(19)
C76 C77 H77E . . 108.4
C78 C77 H77E . . 108.4
C76 C77 H77F . . 108.4
C78 C77 H77F . . 108.4
H77E C77 H77F . . 107.5
O4 C78 C79 . . 123.4(19)
O4 C78 C77 . . 116.(2)
C79 C78 C77 . . 120.2(18)
C80 C79 C84 . . 120.0
C80 C79 C78 . . 116.8(13)
C84 C79 C78 . . 123.2(13)
C81 C80 C79 . . 120.0
C81 C80 H80 . . 120.0
C79 C80 H80 . . 120.0
C80 C81 C82 . . 120.0
C80 C81 H81 . . 120.0
C82 C81 H81 . . 120.0
F4 C82 C83 . . 122.3(15)
F4 C82 C81 . . 117.6(15)
C83 C82 C81 . . 120.0
C82 C83 C84 . . 120.0
C82 C83 H83 . . 120.0
C84 C83 H83 . . 120.0
C83 C84 C79 . . 120.0
C83 C84 H84 . . 120.0
C79 C84 H84 . . 120.0
C186 C185 C190 . . 120.0
C186 C185 P4 . . 122.1(12)
C190 C185 P4 . . 117.7(12)
C187 C186 C185 . . 120.0
C187 C186 H186 . . 120.0
C185 C186 H186 . . 120.0
C186 C187 C188 . . 120.0
C186 C187 H187 . . 120.0
C188 C187 H187 . . 120.0
C189 C188 C187 . . 120.0
C189 C188 H188 . . 120.0
C187 C188 H188 . . 120.0
C188 C189 C190 . . 120.0
C188 C189 H189 . . 120.0
C190 C189 H189 . . 120.0
C189 C190 C185 . . 120.0
C189 C190 H190 . . 120.0
C185 C190 H190 . . 120.0
C192 C191 C196 . . 120.0
C192 C191 P4 . . 122.3(12)
C196 C191 P4 . . 117.7(12)
C193 C192 C191 . . 120.0
C193 C192 H192 . . 120.0
C191 C192 H192 . . 120.0
C192 C193 C194 . . 120.0
C192 C193 H193 . . 120.0
C194 C193 H193 . . 120.0
C195 C194 C193 . . 120.0
C195 C194 H194 . . 120.0
C193 C194 H194 . . 120.0
C194 C195 C196 . . 120.0
C194 C195 H195 . . 120.0
C196 C195 H195 . . 120.0
C195 C196 C191 . . 120.0
C195 C196 H196 . . 120.0
C191 C196 H196 . . 120.0
C49 P3 C61 . . 101.5(12)
C49 P3 C55 . . 102.2(10)
C61 P3 C55 . . 103.2(11)
C49 P3 Cu3 . . 118.2(12)
C61 P3 Cu3 . . 118.2(13)
C55 P3 Cu3 . . 111.4(10)
C185 P4 C191 . . 103.9(12)
C185 P4 C76 . . 105.2(11)
C191 P4 C76 . . 102.9(13)
C185 P4 Cu4 . . 114.6(10)
C191 P4 Cu4 . . 110.4(11)
C76 P4 Cu4 . . 118.4(13)
C86 C85 C90 . . 120.0
C86 C85 P5 . . 118.3(9)
C90 C85 P5 . . 121.7(9)
C85 C86 C87 . . 120.0
C85 C86 H86 . . 120.0
C87 C86 H86 . . 120.0
C88 C87 C86 . . 120.0
C88 C87 H87 . . 120.0
C86 C87 H87 . . 120.0
C87 C88 C89 . . 120.0
C87 C88 H88 . . 120.0
C89 C88 H88 . . 120.0
C88 C89 C90 . . 120.0
C88 C89 H89 . . 120.0
C90 C89 H89 . . 120.0
C89 C90 C85 . . 120.0
C89 C90 H90 . . 120.0
C85 C90 H90 . . 120.0
C92 C91 C96 . . 120.0
C92 C91 P5 . . 116.1(10)
C96 C91 P5 . . 123.5(10)
C93 C92 C91 . . 120.0
C93 C92 H92 . . 120.0
C91 C92 H92 . . 120.0
C92 C93 C94 . . 120.0
C92 C93 H93 . . 120.0
C94 C93 H93 . . 120.0
C95 C94 C93 . . 120.0
C95 C94 H94 . . 120.0
C93 C94 H94 . . 120.0
C94 C95 C96 . . 120.0
C94 C95 H95 . . 120.0
C96 C95 H95 . . 120.0
C95 C96 C91 . . 120.0
C95 C96 H96 . . 120.0
C91 C96 H96 . . 120.0
C106 C97 C98 . . 109.4(19)
C106 C97 P5 . . 116.1(15)
C98 C97 P5 . . 107.0(15)
C106 C97 H97 . . 108.0
C98 C97 H97 . . 108.0
P5 C97 H97 . . 108.0
C99 C98 C97 . . 110.8(19)
C99 C98 H98A . . 109.5
C97 C98 H98A . . 109.5
C99 C98 H98B . . 109.5
C97 C98 H98B . . 109.5
H98A C98 H98B . . 108.1
O5 C99 C100 . . 123.(2)
O5 C99 C98 . . 125.(2)
C100 C99 C98 . . 112.5(18)
C101 C100 C105 . . 120.0
C101 C100 C99 . . 122.9(14)
C105 C100 C99 . . 116.8(14)
C100 C101 C102 . . 120.0
C100 C101 H101 . . 120.0
C102 C101 H101 . . 120.0
C103 C102 C101 . . 120.0
C103 C102 H102 . . 120.0
C101 C102 H102 . . 120.0
F5 C103 C102 . . 117.6(16)
F5 C103 C104 . . 122.4(16)
C102 C103 C104 . . 120.0
C103 C104 C105 . . 120.0
C103 C104 H104 . . 120.0
C105 C104 H104 . . 120.0
C104 C105 C100 . . 120.0
C104 C105 H105 . . 120.0
C100 C105 H105 . . 120.0
C107 C106 C111 . . 116.8(18)
C107 C106 C97 . . 123.0(17)
C111 C106 C97 . . 120.2(17)
C106 C107 C108 . . 123.1(18)
C106 C107 H107 . . 118.5
C108 C107 H107 . . 118.5
C109 C108 C107 . . 116.3(17)
C109 C108 C112 . . 122.7(19)
C107 C108 C112 . . 120.9(18)
C110 C109 C108 . . 123.(2)
C110 C109 H109 . . 118.7
C108 C109 H109 . . 118.7
C109 C110 C111 . . 120.5(19)
C109 C110 H110 . . 119.8
C111 C110 H110 . . 119.8
C106 C111 C110 . . 120.5(18)
C106 C111 H111 . . 119.8
C110 C111 H111 . . 119.8
C108 C112 C113 . . 109.(2)
C108 C112 P6 . . 111.9(16)
C113 C112 P6 . . 107.7(15)
C108 C112 H112 . . 109.5
C113 C112 H112 . . 109.5
P6 C112 H112 . . 109.5
C114 C113 C112 . . 113.0(18)
C114 C113 H13P . . 109.0
C112 C113 H13P . . 109.0
C114 C113 H13Q . . 109.0
C112 C113 H13Q . . 109.0
H13P C113 H13Q . . 107.8
O6 C114 C113 . . 122.(2)
O6 C114 C115 . . 119.5(19)
C113 C114 C115 . . 117.3(17)
C116 C115 C120 . . 120.0
C116 C115 C114 . . 117.8(13)
C120 C115 C114 . . 122.2(13)
C117 C116 C115 . . 120.0
C117 C116 H116 . . 120.0
C115 C116 H116 . . 120.0
C116 C117 C118 . . 120.0
C116 C117 H117 . . 120.0
C118 C117 H117 . . 120.0
F6 C118 C119 . . 117.4(14)
F6 C118 C117 . . 122.6(14)
C119 C118 C117 . . 120.0
C118 C119 C120 . . 120.0
C118 C119 H119 . . 120.0
C120 C119 H119 . . 120.0
C119 C120 C115 . . 120.0
C119 C120 H120 . . 120.0
C115 C120 H120 . . 120.0
C122 C121 C126 . . 120.0
C122 C121 P6 . . 122.4(10)
C126 C121 P6 . . 117.2(10)
C121 C122 C123 . . 120.0
C121 C122 H122 . . 120.0
C123 C122 H122 . . 120.0
C124 C123 C122 . . 120.0
C124 C123 H123 . . 120.0
C122 C123 H123 . . 120.0
C123 C124 C125 . . 120.0
C123 C124 H124 . . 120.0
C125 C124 H124 . . 120.0
C126 C125 C124 . . 120.0
C126 C125 H125 . . 120.0
C124 C125 H125 . . 120.0
C125 C126 C121 . . 120.0
C125 C126 H126 . . 120.0
C121 C126 H126 . . 120.0
C132 C127 C128 . . 121.4(19)
C132 C127 P6 . . 114.4(16)
C128 C127 P6 . . 124.3(16)
C129 C128 C127 . . 118.(2)
C129 C128 H128 . . 120.9
C127 C128 H128 . . 120.9
C130 C129 C128 . . 121.(2)
C130 C129 H129 . . 119.4
C128 C129 H129 . . 119.4
C129 C130 C131 . . 119.(2)
C129 C130 H130 . . 120.5
C131 C130 H130 . . 120.5
C130 C131 C132 . . 118.(2)
C130 C131 H131 . . 120.8
C132 C131 H131 . . 120.8
C127 C132 C131 . . 120.(2)
C127 C132 H132 . . 119.9
C131 C132 H132 . . 119.9
C85 P5 C97 . . 103.1(11)
C85 P5 C91 . . 104.0(9)
C97 P5 C91 . . 99.7(10)
C85 P5 Cu5 . . 119.4(10)
C97 P5 Cu5 . . 118.2(10)
C91 P5 Cu5 . . 109.8(8)
C127 P6 C121 . . 109.0(11)
C127 P6 C112 . . 100.9(12)
C121 P6 C112 . . 98.8(11)
C127 P6 Cu6 . . 112.5(10)
C121 P6 Cu6 . . 114.1(9)
C112 P6 Cu6 . . 120.0(12)
C134 C133 C138 . . 116.4(19)
C134 C133 P7 . . 128.1(18)
C138 C133 P7 . . 115.5(17)
C133 C134 C135 . . 125.(2)
C133 C134 H134 . . 117.7
C135 C134 H134 . . 117.7
C136 C135 C134 . . 117.(2)
C136 C135 H135 . . 121.4
C134 C135 H135 . . 121.4
C135 C136 C137 . . 120.(2)
C135 C136 H136 . . 120.1
C137 C136 H136 . . 120.1
C138 C137 C136 . . 122.(2)
C138 C137 H137 . . 119.1
C136 C137 H137 . . 119.1
C137 C138 C133 . . 120.(2)
C137 C138 H138 . . 120.0
C133 C138 H138 . . 120.0
C140 C139 C144 . . 118.(2)
C140 C139 P7 . . 121.9(18)
C144 C139 P7 . . 119.6(18)
C141 C140 C139 . . 123.(2)
C141 C140 H140 . . 118.5
C139 C140 H140 . . 118.5
C142 C141 C140 . . 116.(2)
C142 C141 H141 . . 121.8
C140 C141 H141 . . 121.8
C143 C142 C141 . . 122.(2)
C143 C142 H142 . . 119.1
C141 C142 H142 . . 119.1
C142 C143 C144 . . 120.(2)
C142 C143 H143 . . 119.9
C144 C143 H143 . . 119.9
C143 C144 C139 . . 119.(2)
C143 C144 H144 . . 120.6
C139 C144 H144 . . 120.6
C154 C145 C146 . . 111.(2)
C154 C145 P7 . . 115.3(16)
C146 C145 P7 . . 104.8(16)
C154 C145 H145 . . 108.5
C146 C145 H145 . . 108.5
P7 C145 H145 . . 108.5
C147 C146 C145 . . 114.(2)
C147 C146 H14O . . 108.7
C145 C146 H14O . . 108.7
C147 C146 H14P . . 108.7
C145 C146 H14P . . 108.7
H14O C146 H14P . . 107.6
O7 C147 C148 . . 123.(3)
O7 C147 C146 . . 115.(3)
C148 C147 C146 . . 121.(2)
C149 C148 C153 . . 120.0
C149 C148 C147 . . 121.3(18)
C153 C148 C147 . . 118.7(18)
C148 C149 C150 . . 120.0
C148 C149 H149 . . 120.0
C150 C149 H149 . . 120.0
C151 C150 C149 . . 120.0
C151 C150 H150 . . 120.0
C149 C150 H150 . . 120.0
F7 C151 C152 . . 121.(2)
F7 C151 C150 . . 118.(2)
C152 C151 C150 . . 120.0
C151 C152 C153 . . 120.0
C151 C152 H152 . . 120.0
C153 C152 H152 . . 120.0
C152 C153 C148 . . 120.0
C152 C153 H153 . . 120.0
C148 C153 H153 . . 120.0
C155 C154 C159 . . 120.0
C155 C154 C145 . . 121.9(14)
C159 C154 C145 . . 118.0(14)
C154 C155 C156 . . 120.0
C154 C155 H155 . . 120.0
C156 C155 H155 . . 120.0
C157 C156 C155 . . 120.0
C157 C156 C160 . . 120.7(14)
C155 C156 C160 . . 119.3(14)
C156 C157 C158 . . 120.0
C156 C157 H157 . . 120.0
C158 C157 H157 . . 120.0
C159 C158 C157 . . 120.0
C159 C158 H158 . . 120.0
C157 C158 H158 . . 120.0
C158 C159 C154 . . 120.0
C158 C159 H159 . . 120.0
C154 C159 H159 . . 120.0
C161 C160 C156 . . 110.(2)
C161 C160 P8 . . 109.6(17)
C156 C160 P8 . . 109.5(16)
C161 C160 H160 . . 109.1
C156 C160 H160 . . 109.1
P8 C160 H160 . . 109.1
C162 C161 C160 . . 113.1(19)
C162 C161 H61X . . 109.0
C160 C161 H61X . . 109.0
C162 C161 H61Y . . 109.0
C160 C161 H61Y . . 109.0
H61X C161 H61Y . . 107.8
O8 C162 C163 . . 122.(2)
O8 C162 C161 . . 121.(2)
C163 C162 C161 . . 117.0(17)
C164 C163 C168 . . 120.0
C164 C163 C162 . . 121.9(13)
C168 C163 C162 . . 118.0(13)
C165 C164 C163 . . 120.0
C165 C164 H164 . . 120.0
C163 C164 H164 . . 120.0
C166 C165 C164 . . 120.0
C166 C165 H165 . . 120.0
C164 C165 H165 . . 120.0
F8 C166 C167 . . 122.5(15)
F8 C166 C165 . . 117.4(15)
C167 C166 C165 . . 120.0
C166 C167 C168 . . 120.0
C166 C167 H167 . . 120.0
C168 C167 H167 . . 120.0
C167 C168 C163 . . 120.0
C167 C168 H168 . . 120.0
C163 C168 H168 . . 120.0
C170 C169 C174 . . 120.0
C170 C169 P8 . . 118.4(11)
C174 C169 P8 . . 121.5(11)
C171 C170 C169 . . 120.0
C171 C170 H170 . . 120.0
C169 C170 H170 . . 120.0
C170 C171 C172 . . 120.0
C170 C171 H171 . . 120.0
C172 C171 H171 . . 120.0
C173 C172 C171 . . 120.0
C173 C172 H172 . . 120.0
C171 C172 H172 . . 120.0
C172 C173 C174 . . 120.0
C172 C173 H173 . . 120.0
C174 C173 H173 . . 120.0
C173 C174 C169 . . 120.0
C173 C174 H174 . . 120.0
C169 C174 H174 . . 120.0
C176 C175 C180 . . 120.0
C176 C175 P8 . . 123.7(12)
C180 C175 P8 . . 116.3(12)
C177 C176 C175 . . 120.0
C177 C176 H176 . . 120.0
C175 C176 H176 . . 120.0
C178 C177 C176 . . 120.0
C178 C177 H177 . . 120.0
C176 C177 H177 . . 120.0
C177 C178 C179 . . 120.0
C177 C178 H178 . . 120.0
C179 C178 H178 . . 120.0
C180 C179 C178 . . 120.0
C180 C179 H179 . . 120.0
C178 C179 H179 . . 120.0
C179 C180 C175 . . 120.0
C179 C180 H180 . . 120.0
C175 C180 H180 . . 120.0
C145 P7 C139 . . 100.4(13)
C145 P7 C133 . . 104.7(12)
C139 P7 C133 . . 104.2(13)
C145 P7 Cu7 . . 121.6(12)
C139 P7 Cu7 . . 113.5(11)
C133 P7 Cu7 . . 110.6(10)
C175 P8 C160 . . 104.0(12)
C175 P8 C169 . . 106.7(13)
C160 P8 C169 . . 100.2(12)
C175 P8 Cu8 . . 114.6(12)
C160 P8 Cu8 . . 118.3(14)
C169 P8 Cu8 . . 111.6(9)
C50A C49A C54A . . 120.0
C50A C49A P3A . . 122.0(12)
C54A C49A P3A . . 118.0(12)
C51A C50A C49A . . 120.0
C51A C50A H50A . . 120.0
C49A C50A H50A . . 120.0
C50A C51A C52A . . 120.0
C50A C51A H51A . . 120.0
C52A C51A H51A . . 120.0
C53A C52A C51A . . 120.0
C53A C52A H52A . . 120.0
C51A C52A H52A . . 120.0
C52A C53A C54A . . 120.0
C52A C53A H53A . . 120.0
C54A C53A H53A . . 120.0
C53A C54A C49A . . 120.0
C53A C54A H54A . . 120.0
C49A C54A H54A . . 120.0
C56A C55A C60A . . 120.0
C56A C55A P3A . . 124.3(13)
C60A C55A P3A . . 115.7(13)
C57A C56A C55A . . 120.0
C57A C56A H56A . . 120.0
C55A C56A H56A . . 120.0
C58A C57A C56A . . 120.0
C58A C57A H57A . . 120.0
C56A C57A H57A . . 120.0
C59A C58A C57A . . 120.0
C59A C58A H58A . . 120.0
C57A C58A H58A . . 120.0
C58A C59A C60A . . 120.0
C58A C59A H59A . . 120.0
C60A C59A H59A . . 120.0
C59A C60A C55A . . 120.0
C59A C60A H60A . . 120.0
C55A C60A H60A . . 120.0
C70A C61A C62A . . 107.(2)
C70A C61A P3A . . 117.8(19)
C62A C61A P3A . . 106.0(18)
C70A C61A H61A . . 108.6
C62A C61A H61A . . 108.6
P3A C61A H61A . . 108.6
C63A C62A C61A . . 112.(2)
C63A C62A H62C . . 109.3
C61A C62A H62C . . 109.3
C63A C62A H62D . . 109.3
C61A C62A H62D . . 109.3
H62C C62A H62D . . 108.0
O3A C63A C64A . . 125.(2)
O3A C63A C62A . . 118.(2)
C64A C63A C62A . . 116.3(19)
C65A C64A C69A . . 120.0
C65A C64A C63A . . 116.6(14)
C69A C64A C63A . . 123.3(14)
C64A C65A C66A . . 120.0
C64A C65A H65A . . 120.0
C66A C65A H65A . . 120.0
C67A C66A C65A . . 120.0
C67A C66A H66A . . 120.0
C65A C66A H66A . . 120.0
F3A C67A C68A . . 120.1(17)
F3A C67A C66A . . 119.7(17)
C68A C67A C66A . . 120.0
C67A C68A C69A . . 120.0
C67A C68A H68A . . 120.0
C69A C68A H68A . . 120.0
C68A C69A C64A . . 120.0
C68A C69A H69A . . 120.0
C64A C69A H69A . . 120.0
C75A C70A C71A . . 117.(2)
C75A C70A C61A . . 120.(2)
C71A C70A C61A . . 123.(2)
C72A C71A C70A . . 123.(2)
C72A C71A H71A . . 118.7
C70A C71A H71A . . 118.7
C71A C72A C73A . . 119.(2)
C71A C72A C76A . . 125.(2)
C73A C72A C76A . . 116.(2)
C74A C73A C72A . . 119.(2)
C74A C73A H73A . . 120.6
C72A C73A H73A . . 120.6
C75A C74A C73A . . 118.(2)
C75A C74A H74A . . 120.8
C73A C74A H74A . . 120.8
C70A C75A C74A . . 122.(2)
C70A C75A H75A . . 119.0
C74A C75A H75A . . 119.0
C77A C76A C72A . . 113.(2)
C77A C76A P4A . . 107.3(18)
C72A C76A P4A . . 113.(2)
C77A C76A H76A . . 107.9
C72A C76A H76A . . 107.9
P4A C76A H76A . . 107.9
C76A C77A C78A . . 113.(2)
C76A C77A H77C . . 109.0
C78A C77A H77C . . 109.0
C76A C77A H77D . . 109.0
C78A C77A H77D . . 109.0
H77C C77A H77D . . 107.8
O4A C78A C79A . . 124.(2)
O4A C78A C77A . . 117.(2)
C79A C78A C77A . . 119.(2)
C80A C79A C84A . . 120.0
C80A C79A C78A . . 115.9(15)
C84A C79A C78A . . 124.1(15)
C79A C80A C81A . . 120.0
C79A C80A H80A . . 120.0
C81A C80A H80A . . 120.0
C82A C81A C80A . . 120.0
C82A C81A H81A . . 120.0
C80A C81A H81A . . 120.0
F4A C82A C81A . . 121.6(17)
F4A C82A C83A . . 118.4(17)
C81A C82A C83A . . 120.0
C84A C83A C82A . . 120.0
C84A C83A H83A . . 120.0
C82A C83A H83A . . 120.0
C83A C84A C79A . . 120.0
C83A C84A H84A . . 120.0
C79A C84A H84A . . 120.0
C86A C85A C90A . . 120.0
C86A C85A P4A . . 125.3(14)
C90A C85A P4A . . 114.7(14)
C87A C86A C85A . . 120.0
C87A C86A H86A . . 120.0
C85A C86A H86A . . 120.0
C86A C87A C88A . . 120.0
C86A C87A H87A . . 120.0
C88A C87A H87A . . 120.0
C87A C88A C89A . . 120.0
C87A C88A H88A . . 120.0
C89A C88A H88A . . 120.0
C90A C89A C88A . . 120.0
C90A C89A H89A . . 120.0
C88A C89A H89A . . 120.0
C89A C90A C85A . . 120.0
C89A C90A H90A . . 120.0
C85A C90A H90A . . 120.0
C92A C91A C96A . . 120.0
C92A C91A P4A . . 121.7(15)
C96A C91A P4A . . 118.3(15)
C93A C92A C91A . . 120.0
C93A C92A H92A . . 120.0
C91A C92A H92A . . 120.0
C92A C93A C94A . . 120.0
C92A C93A H93A . . 120.0
C94A C93A H93A . . 120.0
C95A C94A C93A . . 120.0
C95A C94A H94A . . 120.0
C93A C94A H94A . . 120.0
C96A C95A C94A . . 120.0
C96A C95A H95A . . 120.0
C94A C95A H95A . . 120.0
C95A C96A C91A . . 120.0
C95A C96A H96A . . 120.0
C91A C96A H96A . . 120.0
C49A P3A C61A . . 100.1(14)
C49A P3A C55A . . 104.0(10)
C61A P3A C55A . . 105.5(12)
C49A P3A Cu3 . . 118.0(13)
C61A P3A Cu3 . . 118.3(15)
C55A P3A Cu3 . . 109.3(10)
C85A P4A C91A . . 106.9(15)
C85A P4A C76A . . 104.3(14)
C91A P4A C76A . . 102.4(15)
C85A P4A Cu4 . . 114.8(12)
C91A P4A Cu4 . . 111.6(13)
C76A P4A Cu4 . . 115.6(16)
C86B C85B C90B . . 120.0
C86B C85B P5A . . 118.3(11)
C90B C85B P5A . . 121.7(11)
C85B C86B C87B . . 120.0
C85B C86B H86B . . 120.0
C87B C86B H86B . . 120.0
C88B C87B C86B . . 120.0
C88B C87B H87B . . 120.0
C86B C87B H87B . . 120.0
C87B C88B C89B . . 120.0
C87B C88B H88B . . 120.0
C89B C88B H88B . . 120.0
C90B C89B C88B . . 120.0
C90B C89B H89B . . 120.0
C88B C89B H89B . . 120.0
C89B C90B C85B . . 120.0
C89B C90B H90B . . 120.0
C85B C90B H90B . . 120.0
C92B C91B C96B . . 120.0
C92B C91B P5A . . 118.3(12)
C96B C91B P5A . . 121.7(12)
C93B C92B C91B . . 120.0
C93B C92B H92B . . 120.0
C91B C92B H92B . . 120.0
C92B C93B C94B . . 120.0
C92B C93B H93B . . 120.0
C94B C93B H93B . . 120.0
C95B C94B C93B . . 120.0
C95B C94B H94B . . 120.0
C93B C94B H94B . . 120.0
C94B C95B C96B . . 120.0
C94B C95B H95B . . 120.0
C96B C95B H95B . . 120.0
C95B C96B C91B . . 120.0
C95B C96B H96B . . 120.0
C91B C96B H96B . . 120.0
C6B C97A C98A . . 109.(2)
C6B C97A P5A . . 115.0(17)
C98A C97A P5A . . 106.5(17)
C6B C97A H97A . . 108.8
C98A C97A H97A . . 108.8
P5A C97A H97A . . 108.8
C99A C98A C97A . . 112.(2)
C99A C98A H98C . . 109.2
C97A C98A H98C . . 109.2
C99A C98A H98D . . 109.2
C97A C98A H98D . . 109.2
H98C C98A H98D . . 107.9
O5A C99A C10C . . 121.(2)
O5A C99A C98A . . 123.(3)
C10C C99A C98A . . 115.(2)
C1B C10C C5B . . 120.0
C1B C10C C99A . . 124.5(16)
C5B C10C C99A . . 115.5(16)
C10C C1B C2B . . 120.0
C10C C1B H1B . . 120.0
C2B C1B H1B . . 120.0
C1B C2B C3B . . 120.0
C1B C2B H2B . . 120.0
C3B C2B H2B . . 120.0
F5A C3B C2B . . 115.(2)
F5A C3B C4B . . 125.(2)
C2B C3B C4B . . 120.0
C3B C4B C5B . . 120.0
C3B C4B H4B . . 120.0
C5B C4B H4B . . 120.0
C4B C5B C10C . . 120.0
C4B C5B H5B . . 120.0
C10C C5B H5B . . 120.0
C7B C6B C11B . . 118.(2)
C7B C6B C97A . . 125.(2)
C11B C6B C97A . . 117.(2)
C6B C7B C8B . . 124.(2)
C6B C7B H7B . . 118.2
C8B C7B H7B . . 118.2
C9B C8B C7B . . 115.(2)
C9B C8B C12B . . 122.(2)
C7B C8B C12B . . 123.(2)
C10B C9B C8B . . 122.(2)
C10B C9B H9B . . 119.0
C8B C9B H9B . . 119.0
C9B C10B C11B . . 122.(2)
C9B C10B H10B . . 119.0
C11B C10B H10B . . 119.0
C6B C11B C10B . . 119.(2)
C6B C11B H11B . . 120.3
C10B C11B H11B . . 120.3
C8B C12B C13B . . 112.(2)
C8B C12B P6A . . 116.(2)
C13B C12B P6A . . 108.4(17)
C8B C12B H12B . . 106.6
C13B C12B H12B . . 106.6
P6A C12B H12B . . 106.6
C14B C13B C12B . . 114.(2)
C14B C13B H13R . . 108.9
C12B C13B H13R . . 108.9
C14B C13B H13S . . 108.9
C12B C13B H13S . . 108.9
H13R C13B H13S . . 107.7
O6A C14B C13B . . 122.(2)
O6A C14B C15B . . 120.(2)
C13B C14B C15B . . 118.(2)
C16B C15B C20B . . 120.0
C16B C15B C14B . . 117.3(15)
C20B C15B C14B . . 122.7(15)
C17B C16B C15B . . 120.0
C17B C16B H16B . . 120.0
C15B C16B H16B . . 120.0
C16B C17B C18B . . 120.0
C16B C17B H17B . . 120.0
C18B C17B H17B . . 120.0
F6A C18B C19B . . 117.6(16)
F6A C18B C17B . . 122.3(16)
C19B C18B C17B . . 120.0
C20B C19B C18B . . 120.0
C20B C19B H19B . . 120.0
C18B C19B H19B . . 120.0
C19B C20B C15B . . 120.0
C19B C20B H20B . . 120.0
C15B C20B H20B . . 120.0
C22B C21B C26B . . 120.0
C22B C21B P6A . . 123.2(13)
C26B C21B P6A . . 116.6(13)
C23B C22B C21B . . 120.0
C23B C22B H22B . . 120.0
C21B C22B H22B . . 120.0
C24B C23B C22B . . 120.0
C24B C23B H23B . . 120.0
C22B C23B H23B . . 120.0
C23B C24B C25B . . 120.0
C23B C24B H24B . . 120.0
C25B C24B H24B . . 120.0
C26B C25B C24B . . 120.0
C26B C25B H25B . . 120.0
C24B C25B H25B . . 120.0
C25B C26B C21B . . 120.0
C25B C26B H26B . . 120.0
C21B C26B H26B . . 120.0
C28B C27B C32B . . 120.0
C28B C27B P6A . . 125.9(13)
C32B C27B P6A . . 113.6(12)
C29B C28B C27B . . 120.0
C29B C28B H28B . . 120.0
C27B C28B H28B . . 120.0
C28B C29B C30B . . 120.0
C28B C29B H29F . . 120.0
C30B C29B H29F . . 120.0
C31B C30B C29B . . 120.0
C31B C30B H30B . . 120.0
C29B C30B H30B . . 120.0
C30B C31B C32B . . 120.0
C30B C31B H31B . . 120.0
C32B C31B H31B . . 120.0
C31B C32B C27B . . 120.0
C31B C32B H32B . . 120.0
C27B C32B H32B . . 120.0
C85B P5A C97A . . 103.5(13)
C85B P5A C91B . . 102.6(9)
C97A P5A C91B . . 102.7(11)
C85B P5A Cu5 . . 116.7(10)
C97A P5A Cu5 . . 115.9(12)
C91B P5A Cu5 . . 113.6(8)
C27B P6A C12B . . 102.7(14)
C27B P6A C21B . . 108.4(14)
C12B P6A C21B . . 102.7(13)
C27B P6A Cu6 . . 113.8(11)
C12B P6A Cu6 . . 116.8(15)
C21B P6A Cu6 . . 111.5(11)
C34B C33B C38B . . 120.0
C34B C33B P7A . . 121.8(14)
C38B C33B P7A . . 118.2(14)
C35B C34B C33B . . 120.0
C35B C34B H34B . . 120.0
C33B C34B H34B . . 120.0
C34B C35B C36B . . 120.0
C34B C35B H35B . . 120.0
C36B C35B H35B . . 120.0
C35B C36B C37B . . 120.0
C35B C36B H36B . . 120.0
C37B C36B H36B . . 120.0
C36B C37B C38B . . 120.0
C36B C37B H37B . . 120.0
C38B C37B H37B . . 120.0
C37B C38B C33B . . 120.0
C37B C38B H38B . . 120.0
C33B C38B H38B . . 120.0
C40B C39B C44B . . 120.0
C40B C39B P7A . . 121.3(14)
C44B C39B P7A . . 118.7(14)
C39B C40B C41B . . 120.0
C39B C40B H40B . . 120.0
C41B C40B H40B . . 120.0
C42B C41B C40B . . 120.0
C42B C41B H41B . . 120.0
C40B C41B H41B . . 120.0
C41B C42B C43B . . 120.0
C41B C42B H42B . . 120.0
C43B C42B H42B . . 120.0
C44B C43B C42B . . 120.0
C44B C43B H43B . . 120.0
C42B C43B H43B . . 120.0
C43B C44B C39B . . 120.0
C43B C44B H44B . . 120.0
C39B C44B H44B . . 120.0
C54B C45B C46B . . 112.(2)
C54B C45B P7A . . 114.5(17)
C46B C45B P7A . . 108.9(19)
C54B C45B H45B . . 107.1
C46B C45B H45B . . 107.1
P7A C45B H45B . . 107.1
C47B C46B C45B . . 114.(2)
C47B C46B H46B . . 108.7
C45B C46B H46B . . 108.7
C47B C46B H46C . . 108.7
C45B C46B H46C . . 108.7
H46B C46B H46C . . 107.6
O7A C47B C48B . . 124.(3)
O7A C47B C46B . . 115.(3)
C48B C47B C46B . . 121.(2)
C49B C48B C53B . . 120.0
C49B C48B C47B . . 122.(2)
C53B C48B C47B . . 118.(2)
C48B C49B C50B . . 120.0
C48B C49B H49B . . 120.0
C50B C49B H49B . . 120.0
C51B C50B C49B . . 120.0
C51B C50B H50B . . 120.0
C49B C50B H50B . . 120.0
F7A C51B C50B . . 119.(2)
F7A C51B C52B . . 121.(2)
C50B C51B C52B . . 120.0
C51B C52B C53B . . 120.0
C51B C52B H52B . . 120.0
C53B C52B H52B . . 120.0
C52B C53B C48B . . 120.0
C52B C53B H53B . . 120.0
C48B C53B H53B . . 120.0
C55B C54B C59B . . 120.0
C55B C54B C45B . . 121.1(16)
C59B C54B C45B . . 118.9(16)
C54B C55B C56B . . 120.0
C54B C55B H55B . . 120.0
C56B C55B H55B . . 120.0
C55B C56B C57B . . 120.0
C55B C56B C60B . . 118.4(16)
C57B C56B C60B . . 121.5(16)
C56B C57B C58B . . 120.0
C56B C57B H57B . . 120.0
C58B C57B H57B . . 120.0
C59B C58B C57B . . 120.0
C59B C58B H58B . . 120.0
C57B C58B H58B . . 120.0
C58B C59B C54B . . 120.0
C58B C59B H59B . . 120.0
C54B C59B H59B . . 120.0
C61B C60B C56B . . 111.(2)
C61B C60B P8A . . 109.8(19)
C56B C60B P8A . . 110.0(19)
C61B C60B H60B . . 108.6
C56B C60B H60B . . 108.6
P8A C60B H60B . . 108.6
C62B C61B C60B . . 116.(2)
C62B C61B H61O . . 108.2
C60B C61B H61O . . 108.2
C62B C61B H61P . . 108.2
C60B C61B H61P . . 108.2
H61O C61B H61P . . 107.3
O8A C62B C63B . . 119.(2)
O8A C62B C61B . . 122.(2)
C63B C62B C61B . . 119.(2)
C64B C63B C68B . . 120.0
C64B C63B C62B . . 122.2(16)
C68B C63B C62B . . 117.8(16)
C63B C64B C65B . . 120.0
C63B C64B H64B . . 120.0
C65B C64B H64B . . 120.0
C66B C65B C64B . . 120.0
C66B C65B H65B . . 120.0
C64B C65B H65B . . 120.0
F8A C66B C67B . . 119.5(18)
F8A C66B C65B . . 120.4(18)
C67B C66B C65B . . 120.0
C66B C67B C68B . . 120.0
C66B C67B H67B . . 120.0
C68B C67B H67B . . 120.0
C67B C68B C63B . . 120.0
C67B C68B H68B . . 120.0
C63B C68B H68B . . 120.0
C70B C69B C74B . . 120.0
C70B C69B P8A . . 118.6(13)
C74B C69B P8A . . 121.1(13)
C71B C70B C69B . . 120.0
C71B C70B H70B . . 120.0
C69B C70B H70B . . 120.0
C70B C71B C72B . . 120.0
C70B C71B H71B . . 120.0
C72B C71B H71B . . 120.0
C73B C72B C71B . . 120.0
C73B C72B H72B . . 120.0
C71B C72B H72B . . 120.0
C72B C73B C74B . . 120.0
C72B C73B H73B . . 120.0
C74B C73B H73B . . 120.0
C73B C74B C69B . . 120.0
C73B C74B H74B . . 120.0
C69B C74B H74B . . 120.0
C76B C75B C80B . . 120.0
C76B C75B P8A . . 123.8(15)
C80B C75B P8A . . 116.1(15)
C77B C76B C75B . . 120.0
C77B C76B H76B . . 120.0
C75B C76B H76B . . 120.0
C76B C77B C78B . . 120.0
C76B C77B H77B . . 120.0
C78B C77B H77B . . 120.0
C77B C78B C79B . . 120.0
C77B C78B H78B . . 120.0
C79B C78B H78B . . 120.0
C80B C79B C78B . . 120.0
C80B C79B H79B . . 120.0
C78B C79B H79B . . 120.0
C79B C80B C75B . . 120.0
C79B C80B H80B . . 120.0
C75B C80B H80B . . 120.0
C33B P7A C45B . . 102.4(13)
C33B P7A C39B . . 106.0(13)
C45B P7A C39B . . 93.2(12)
C33B P7A Cu7 . . 119.5(12)
C45B P7A Cu7 . . 113.6(14)
C39B P7A Cu7 . . 118.1(10)
C75B P8A C60B . . 105.4(14)
C75B P8A C69B . . 101.0(15)
C60B P8A C69B . . 103.8(15)
C75B P8A Cu8 . . 117.7(14)
C60B P8A Cu8 . . 116.7(17)
C69B P8A Cu8 . . 110.3(11)

loop_
_geom_bond_atom_site_label_1
_geom_bond_atom_site_label_2
_geom_bond_site_symmetry_2
_geom_bond_distance
Cu1 P1 . 2.186(12)
Cu1 P1A . 2.199(16)
Cu1 Cl1 . 2.366(3)
Cu1 Cl1 3_565 2.385(3)
Cu1 Cl2 2_665 2.471(4)
Cu1 Cu2 . 3.046(2)
Cu2 P2 . 2.197(12)
Cu2 P2A . 2.207(15)
Cu2 Cl2 . 2.345(4)
Cu2 Cl2 2_665 2.386(4)
Cu2 Cl1 3_565 2.448(3)
Cu3 P3A . 2.180(14)
Cu3 P3 . 2.209(13)
Cu3 Cl7 . 2.385(4)
Cu3 Cl8 . 2.397(3)
Cu3 Cl3 . 2.448(3)
Cu4 P4 . 2.190(13)
Cu4 P4A . 2.194(16)
Cu4 Cl4 . 2.372(3)
Cu4 Cl3 . 2.395(3)
Cu4 Cl8 . 2.406(3)
Cu5 P5A . 2.193(12)
Cu5 P5 . 2.219(12)
Cu5 Cl3 . 2.359(3)
Cu5 Cl4 . 2.411(3)
Cu5 Cl5 . 2.461(3)
Cu6 P6A . 2.189(15)
Cu6 P6 . 2.211(12)
Cu6 Cl6 . 2.361(3)
Cu6 Cl4 . 2.383(3)
Cu6 Cl5 . 2.440(4)
Cu7 P7A . 2.211(13)
Cu7 P7 . 2.219(12)
Cu7 Cl5 . 2.368(3)
Cu7 Cl7 . 2.436(4)
Cu7 Cl6 . 2.458(3)
Cu8 P8A . 2.192(15)
Cu8 P8 . 2.195(13)
Cu8 Cl6 . 2.376(3)
Cu8 Cl8 . 2.388(3)
Cu8 Cl7 . 2.408(3)
Cl1 Cu1 2_665 2.385(3)
Cl1 Cu2 2_665 2.448(3)
Cl2 Cu2 3_565 2.386(4)
Cl2 Cu1 3_565 2.471(4)
C181 Cl9 . 1.73(2)
C181 Cl10 . 1.74(2)
C181 H18M . 0.99
C181 H18N . 0.99
C182 Cl12 . 1.72(2)
C182 Cl11 . 1.73(3)
C182 H18C . 0.99
C182 H18D . 0.99
C1 C2 . 1.39
C1 C6 . 1.39
C1 P1 . 1.820(13)
C2 C3 . 1.39
C2 H2 . 0.95
C3 C4 . 1.39
C3 H3 . 0.95
C4 C5 . 1.39
C4 H4 . 0.95
C5 C6 . 1.39
C5 H5 . 0.95
C6 H6 . 0.95
C7 C8 . 1.39
C7 C12 . 1.39
C7 P1 . 1.828(13)
C8 C9 . 1.39
C8 H8 . 0.95
C9 C10 . 1.39
C9 H9 . 0.95
C10 C11 . 1.39
C10 H10 . 0.95
C11 C12 . 1.39
C11 H11 . 0.95
C12 H12 . 0.95
C13 C22 . 1.513(18)
C13 C14 . 1.55(2)
C13 P1 . 1.861(17)
C13 H13 . 1.0
C14 C15 . 1.52(2)
C14 H14A . 0.99
C14 H14B . 0.99
C15 O1 . 1.20(2)
C15 C16 . 1.496(17)
C16 C17 . 1.39
C16 C21 . 1.39
C17 C18 . 1.39
C17 H17 . 0.95
C18 C19 . 1.39
C18 H18 . 0.95
C19 F1 . 1.310(13)
C19 C20 . 1.39
C20 C21 . 1.39
C20 H20 . 0.95
C21 H21 . 0.95
C22 C23 . 1.39
C22 C27 . 1.39
C23 C24 . 1.39
C23 H23 . 0.95
C24 C25 . 1.39
C24 C28 . 1.58(2)
C25 C26 . 1.39
C25 H25 . 0.95
C26 C27 . 1.39
C26 H26 . 0.95
C27 H27 . 0.95
C28 C29 . 1.56(3)
C28 P2 . 1.83(2)
C28 H28 . 1.0
C29 C30 . 1.51(3)
C29 H29A . 0.99
C29 H29B . 0.99
C30 O2 . 1.21(2)
C30 C31 . 1.47(2)
C31 C32 . 1.39
C31 C36 . 1.39
C32 C33 . 1.39
C32 H32 . 0.95
C33 C34 . 1.39
C33 H33 . 0.95
C34 F2 . 1.319(16)
C34 C35 . 1.39
C35 C36 . 1.39
C35 H35 . 0.95
C36 H36 . 0.95
C37 C38 . 1.39
C37 C42 . 1.39
C37 P2 . 1.822(13)
C38 C39 . 1.39
C38 H38 . 0.95
C39 C40 . 1.39
C39 H39 . 0.95
C40 C41 . 1.39
C40 H40 . 0.95
C41 C42 . 1.39
C41 H41 . 0.95
C42 H42 . 0.95
C43 C44 . 1.39
C43 C48 . 1.39
C43 P2 . 1.844(14)
C44 C45 . 1.39
C44 H44 . 0.95
C45 C46 . 1.39
C45 H45 . 0.95
C46 C47 . 1.39
C46 H46 . 0.95
C47 C48 . 1.39
C47 H47 . 0.95
C48 H48 . 0.95
C1A C2A . 1.39
C1A C6A . 1.39
C1A P1A . 1.834(16)
C2A C3A . 1.39
C2A H2A . 0.95
C3A C4A . 1.39
C3A H3A . 0.95
C4A C5A . 1.39
C4A H4A . 0.95
C5A C6A . 1.39
C5A H5A . 0.95
C6A H6A . 0.95
C7A C8A . 1.39
C7A C12A . 1.39
C7A P1A . 1.826(16)
C8A C9A . 1.39
C8A H8A . 0.95
C9A C10A . 1.39
C9A H9A . 0.95
C10A C11A . 1.39
C10A H10A . 0.95
C11A C12A . 1.39
C11A H11A . 0.95
C12A H12A . 0.95
C13A C22A . 1.51(2)
C13A C14A . 1.54(2)
C13A P1A . 1.88(2)
C13A H13A . 1.0
C14A C15A . 1.54(2)
C14A H14C . 0.99
C14A H14D . 0.99
C15A O1A . 1.19(2)
C15A C16A . 1.490(19)
C16A C17A . 1.39
C16A C21A . 1.39
C17A C18A . 1.39
C17A H17A . 0.95
C18A C19A . 1.39
C18A H18A . 0.95
C19A F1A . 1.290(17)
C19A C20A . 1.39
C20A C21A . 1.39
C20A H20A . 0.95
C21A H21A . 0.95
C22A C23A . 1.39
C22A C27A . 1.39
C23A C24A . 1.39
C23A H23A . 0.95
C24A C25A . 1.39
C24A C28A . 1.56(2)
C25A C26A . 1.39
C25A H25A . 0.95
C26A C27A . 1.39
C26A H26A . 0.95
C27A H27A . 0.95
C28A C29A . 1.58(3)
C28A P2A . 1.84(2)
C28A H28A . 1.0
C29A C30A . 1.51(3)
C29A H29C . 0.99
C29A H29D . 0.99
C30A O2A . 1.22(2)
C30A C31A . 1.47(3)
C31A C32A . 1.39
C31A C36A . 1.39
C32A C33A . 1.39
C32A H32A . 0.95
C33A C34A . 1.39
C33A H33A . 0.95
C34A F2A . 1.328(18)
C34A C35A . 1.39
C35A C36A . 1.39
C35A H35A . 0.95
C36A H36A . 0.95
C37A C38A . 1.39
C37A C42A . 1.39
C37A P2A . 1.823(17)
C38A C39A . 1.39
C38A H38A . 0.95
C39A C40A . 1.39
C39A H39A . 0.95
C40A C41A . 1.39
C40A H40A . 0.95
C41A C42A . 1.39
C41A H41A . 0.95
C42A H42A . 0.95
C43A C44A . 1.39
C43A C48A . 1.39
C43A P2A . 1.859(17)
C44A C45A . 1.39
C44A H44A . 0.95
C45A C46A . 1.39
C45A H45A . 0.95
C46A C47A . 1.39
C46A H46A . 0.95
C47A C48A . 1.39
C47A H47A . 0.95
C48A H48A . 0.95
C49 C50 . 1.39
C49 C54 . 1.39
C49 P3 . 1.837(14)
C50 C51 . 1.39
C50 H50 . 0.95
C51 C52 . 1.39
C51 H51 . 0.95
C52 C53 . 1.39
C52 H52 . 0.95
C53 C54 . 1.39
C53 H53 . 0.95
C54 H54 . 0.95
C55 C56 . 1.39
C55 C60 . 1.39
C55 P3 . 1.875(14)
C56 C57 . 1.39
C56 H56 . 0.95
C57 C58 . 1.39
C57 H57 . 0.95
C58 C59 . 1.39
C58 H58 . 0.95
C59 C60 . 1.39
C59 H59 . 0.95
C60 H60 . 0.95
C61 C70 . 1.51(2)
C61 C62 . 1.59(2)
C61 P3 . 1.840(19)
C61 H61 . 1.0
C62 C63 . 1.52(2)
C62 H62A . 0.99
C62 H62B . 0.99
C63 O3 . 1.20(2)
C63 C64 . 1.48(2)
C64 C65 . 1.39
C64 C69 . 1.39
C65 C66 . 1.39
C65 H65 . 0.95
C66 C67 . 1.39
C66 H66 . 0.95
C67 F3 . 1.305(18)
C67 C68 . 1.39
C68 C69 . 1.39
C68 H68 . 0.95
C69 H69 . 0.95
C70 C75 . 1.36(2)
C70 C71 . 1.42(2)
C71 C72 . 1.35(2)
C71 H71 . 0.95
C72 C73 . 1.39(2)
C72 C76 . 1.53(2)
C73 C74 . 1.39(3)
C73 H73 . 0.95
C74 C75 . 1.38(3)
C74 H74 . 0.95
C75 H75 . 0.95
C76 C77 . 1.51(2)
C76 P4 . 1.877(18)
C76 H76 . 1.0
C77 C78 . 1.54(2)
C77 H77E . 0.99
C77 H77F . 0.99
C78 O4 . 1.23(2)
C78 C79 . 1.45(2)
C79 C80 . 1.39
C79 C84 . 1.39
C80 C81 . 1.39
C80 H80 . 0.95
C81 C82 . 1.39
C81 H81 . 0.95
C82 F4 . 1.308(17)
C82 C83 . 1.39
C83 C84 . 1.39
C83 H83 . 0.95
C84 H84 . 0.95
C185 C186 . 1.39
C185 C190 . 1.39
C185 P4 . 1.835(13)
C186 C187 . 1.39
C186 H186 . 0.95
C187 C188 . 1.39
C187 H187 . 0.95
C188 C189 . 1.39
C188 H188 . 0.95
C189 C190 . 1.39
C189 H189 . 0.95
C190 H190 . 0.95
C191 C192 . 1.39
C191 C196 . 1.39
C191 P4 . 1.845(13)
C192 C193 . 1.39
C192 H192 . 0.95
C193 C194 . 1.39
C193 H193 . 0.95
C194 C195 . 1.39
C194 H194 . 0.95
C195 C196 . 1.39
C195 H195 . 0.95
C196 H196 . 0.95
C85 C86 . 1.39
C85 C90 . 1.39
C85 P5 . 1.806(13)
C86 C87 . 1.39
C86 H86 . 0.95
C87 C88 . 1.39
C87 H87 . 0.95
C88 C89 . 1.39
C88 H88 . 0.95
C89 C90 . 1.39
C89 H89 . 0.95
C90 H90 . 0.95
C91 C92 . 1.39
C91 C96 . 1.39
C91 P5 . 1.857(14)
C92 C93 . 1.39
C92 H92 . 0.95
C93 C94 . 1.39
C93 H93 . 0.95
C94 C95 . 1.39
C94 H94 . 0.95
C95 C96 . 1.39
C95 H95 . 0.95
C96 H96 . 0.95
C97 C106 . 1.52(2)
C97 C98 . 1.57(2)
C97 P5 . 1.857(19)
C97 H97 . 1.0
C98 C99 . 1.52(2)
C98 H98A . 0.99
C98 H98B . 0.99
C99 O5 . 1.18(2)
C99 C100 . 1.50(2)
C100 C101 . 1.39
C100 C105 . 1.39
C101 C102 . 1.39
C101 H101 . 0.95
C102 C103 . 1.39
C102 H102 . 0.95
C103 F5 . 1.332(16)
C103 C104 . 1.39
C104 C105 . 1.39
C104 H104 . 0.95
C105 H105 . 0.95
C106 C107 . 1.37(2)
C106 C111 . 1.39(2)
C107 C108 . 1.42(2)
C107 H107 . 0.95
C108 C109 . 1.39(2)
C108 C112 . 1.49(2)
C109 C110 . 1.30(2)
C109 H109 . 0.95
C110 C111 . 1.41(3)
C110 H110 . 0.95
C111 H111 . 0.95
C112 C113 . 1.59(2)
C112 P6 . 1.861(18)
C112 H112 . 1.0
C113 C114 . 1.48(2)
C113 H13P . 0.99
C113 H13Q . 0.99
C114 O6 . 1.24(2)
C114 C115 . 1.48(2)
C115 C116 . 1.39
C115 C120 . 1.39
C116 C117 . 1.39
C116 H116 . 0.95
C117 C118 . 1.39
C117 H117 . 0.95
C118 F6 . 1.329(16)
C118 C119 . 1.39
C119 C120 . 1.39
C119 H119 . 0.95
C120 H120 . 0.95
C121 C122 . 1.39
C121 C126 . 1.39
C121 P6 . 1.854(13)
C122 C123 . 1.39
C122 H122 . 0.95
C123 C124 . 1.39
C123 H123 . 0.95
C124 C125 . 1.39
C124 H124 . 0.95
C125 C126 . 1.39
C125 H125 . 0.95
C126 H126 . 0.95
C127 C132 . 1.35(2)
C127 C128 . 1.41(2)
C127 P6 . 1.842(18)
C128 C129 . 1.39(2)
C128 H128 . 0.95
C129 C130 . 1.38(2)
C129 H129 . 0.95
C130 C131 . 1.41(2)
C130 H130 . 0.95
C131 C132 . 1.41(2)
C131 H131 . 0.95
C132 H132 . 0.95
C133 C134 . 1.39(2)
C133 C138 . 1.40(2)
C133 P7 . 1.843(19)
C134 C135 . 1.41(2)
C134 H134 . 0.95
C135 C136 . 1.38(2)
C135 H135 . 0.95
C136 C137 . 1.40(2)
C136 H136 . 0.95
C137 C138 . 1.39(2)
C137 H137 . 0.95
C138 H138 . 0.95
C139 C140 . 1.40(2)
C139 C144 . 1.40(2)
C139 P7 . 1.841(19)
C140 C141 . 1.39(2)
C140 H140 . 0.95
C141 C142 . 1.39(2)
C141 H141 . 0.95
C142 C143 . 1.38(2)
C142 H142 . 0.95
C143 C144 . 1.40(2)
C143 H143 . 0.95
C144 H144 . 0.95
C145 C154 . 1.52(2)
C145 C146 . 1.58(3)
C145 P7 . 1.84(2)
C145 H145 . 1.0
C146 C147 . 1.54(3)
C146 H14O . 0.99
C146 H14P . 0.99
C147 O7 . 1.27(3)
C147 C148 . 1.41(3)
C148 C149 . 1.39
C148 C153 . 1.39
C149 C150 . 1.39
C149 H149 . 0.95
C150 C151 . 1.39
C150 H150 . 0.95
C151 F7 . 1.305(18)
C151 C152 . 1.39
C152 C153 . 1.39
C152 H152 . 0.95
C153 H153 . 0.95
C154 C155 . 1.39
C154 C159 . 1.39
C155 C156 . 1.39
C155 H155 . 0.95
C156 C157 . 1.39
C156 C160 . 1.545(18)
C157 C158 . 1.39
C157 H157 . 0.95
C158 C159 . 1.39
C158 H158 . 0.95
C159 H159 . 0.95
C160 C161 . 1.53(2)
C160 P8 . 1.834(18)
C160 H160 . 1.0
C161 C162 . 1.52(2)
C161 H61X . 0.99
C161 H61Y . 0.99
C162 O8 . 1.21(2)
C162 C163 . 1.484(18)
C163 C164 . 1.39
C163 C168 . 1.39
C164 C165 . 1.39
C164 H164 . 0.95
C165 C166 . 1.39
C165 H165 . 0.95
C166 F8 . 1.309(15)
C166 C167 . 1.39
C167 C168 . 1.39
C167 H167 . 0.95
C168 H168 . 0.95
C169 C170 . 1.39
C169 C174 . 1.39
C169 P8 . 1.838(13)
C170 C171 . 1.39
C170 H170 . 0.95
C171 C172 . 1.39
C171 H171 . 0.95
C172 C173 . 1.39
C172 H172 . 0.95
C173 C174 . 1.39
C173 H173 . 0.95
C174 H174 . 0.95
C175 C176 . 1.39
C175 C180 . 1.39
C175 P8 . 1.824(13)
C176 C177 . 1.39
C176 H176 . 0.95
C177 C178 . 1.39
C177 H177 . 0.95
C178 C179 . 1.39
C178 H178 . 0.95
C179 C180 . 1.39
C179 H179 . 0.95
C180 H180 . 0.95
C49A C50A . 1.39
C49A C54A . 1.39
C49A P3A . 1.820(15)
C50A C51A . 1.39
C50A H50A . 0.95
C51A C52A . 1.39
C51A H51A . 0.95
C52A C53A . 1.39
C52A H52A . 0.95
C53A C54A . 1.39
C53A H53A . 0.95
C54A H54A . 0.95
C55A C56A . 1.39
C55A C60A . 1.39
C55A P3A . 1.853(16)
C56A C57A . 1.39
C56A H56A . 0.95
C57A C58A . 1.39
C57A H57A . 0.95
C58A C59A . 1.39
C58A H58A . 0.95
C59A C60A . 1.39
C59A H59A . 0.95
C60A H60A . 0.95
C61A C70A . 1.50(3)
C61A C62A . 1.59(2)
C61A P3A . 1.83(2)
C61A H61A . 1.0
C62A C63A . 1.53(3)
C62A H62C . 0.99
C62A H62D . 0.99
C63A O3A . 1.21(3)
C63A C64A . 1.49(2)
C64A C65A . 1.39
C64A C69A . 1.39
C65A C66A . 1.39
C65A H65A . 0.95
C66A C67A . 1.39
C66A H66A . 0.95
C67A F3A . 1.326(19)
C67A C68A . 1.39
C68A C69A . 1.39
C68A H68A . 0.95
C69A H69A . 0.95
C70A C75A . 1.36(2)
C70A C71A . 1.43(2)
C71A C72A . 1.34(2)
C71A H71A . 0.95
C72A C73A . 1.41(2)
C72A C76A . 1.52(2)
C73A C74A . 1.39(3)
C73A H73A . 0.95
C74A C75A . 1.38(3)
C74A H74A . 0.95
C75A H75A . 0.95
C76A C77A . 1.51(2)
C76A P4A . 1.87(2)
C76A H76A . 1.0
C77A C78A . 1.53(2)
C77A H77C . 0.99
C77A H77D . 0.99
C78A O4A . 1.24(2)
C78A C79A . 1.44(2)
C79A C80A . 1.39
C79A C84A . 1.39
C80A C81A . 1.39
C80A H80A . 0.95
C81A C82A . 1.39
C81A H81A . 0.95
C82A F4A . 1.301(19)
C82A C83A . 1.39
C83A C84A . 1.39
C83A H83A . 0.95
C84A H84A . 0.95
C85A C86A . 1.39
C85A C90A . 1.39
C85A P4A . 1.830(16)
C86A C87A . 1.39
C86A H86A . 0.95
C87A C88A . 1.39
C87A H87A . 0.95
C88A C89A . 1.39
C88A H88A . 0.95
C89A C90A . 1.39
C89A H89A . 0.95
C90A H90A . 0.95
C91A C92A . 1.39
C91A C96A . 1.39
C91A P4A . 1.849(15)
C92A C93A . 1.39
C92A H92A . 0.95
C93A C94A . 1.39
C93A H93A . 0.95
C94A C95A . 1.39
C94A H94A . 0.95
C95A C96A . 1.39
C95A H95A . 0.95
C96A H96A . 0.95
C85B C86B . 1.39
C85B C90B . 1.39
C85B P5A . 1.802(14)
C86B C87B . 1.39
C86B H86B . 0.95
C87B C88B . 1.39
C87B H87B . 0.95
C88B C89B . 1.39
C88B H88B . 0.95
C89B C90B . 1.39
C89B H89B . 0.95
C90B H90B . 0.95
C91B C92B . 1.39
C91B C96B . 1.39
C91B P5A . 1.850(15)
C92B C93B . 1.39
C92B H92B . 0.95
C93B C94B . 1.39
C93B H93B . 0.95
C94B C95B . 1.39
C94B H94B . 0.95
C95B C96B . 1.39
C95B H95B . 0.95
C96B H96B . 0.95
C97A C6B . 1.52(3)
C97A C98A . 1.57(3)
C97A P5A . 1.85(2)
C97A H97A . 1.0
C98A C99A . 1.51(3)
C98A H98C . 0.99
C98A H98D . 0.99
C99A O5A . 1.19(3)
C99A C10C . 1.50(2)
C10C C1B . 1.39
C10C C5B . 1.39
C1B C2B . 1.39
C1B H1B . 0.95
C2B C3B . 1.39
C2B H2B . 0.95
C3B F5A . 1.323(18)
C3B C4B . 1.39
C4B C5B . 1.39
C4B H4B . 0.95
C5B H5B . 0.95
C6B C7B . 1.36(2)
C6B C11B . 1.38(2)
C7B C8B . 1.42(3)
C7B H7B . 0.95
C8B C9B . 1.41(2)
C8B C12B . 1.49(2)
C9B C10B . 1.30(3)
C9B H9B . 0.95
C10B C11B . 1.40(3)
C10B H10B . 0.95
C11B H11B . 0.95
C12B C13B . 1.58(2)
C12B P6A . 1.85(2)
C12B H12B . 1.0
C13B C14B . 1.48(2)
C13B H13R . 0.99
C13B H13S . 0.99
C14B O6A . 1.24(2)
C14B C15B . 1.48(2)
C15B C16B . 1.39
C15B C20B . 1.39
C16B C17B . 1.39
C16B H16B . 0.95
C17B C18B . 1.39
C17B H17B . 0.95
C18B F6A . 1.335(16)
C18B C19B . 1.39
C19B C20B . 1.39
C19B H19B . 0.95
C20B H20B . 0.95
C21B C22B . 1.39
C21B C26B . 1.39
C21B P6A . 1.850(16)
C22B C23B . 1.39
C22B H22B . 0.95
C23B C24B . 1.39
C23B H23B . 0.95
C24B C25B . 1.39
C24B H24B . 0.95
C25B C26B . 1.39
C25B H25B . 0.95
C26B H26B . 0.95
C27B C28B . 1.39
C27B C32B . 1.39
C27B P6A . 1.824(17)
C28B C29B . 1.39
C28B H28B . 0.95
C29B C30B . 1.39
C29B H29F . 0.95
C30B C31B . 1.39
C30B H30B . 0.95
C31B C32B . 1.39
C31B H31B . 0.95
C32B H32B . 0.95
C33B C34B . 1.39
C33B C38B . 1.39
C33B P7A . 1.817(16)
C34B C35B . 1.39
C34B H34B . 0.95
C35B C36B . 1.39
C35B H35B . 0.95
C36B C37B . 1.39
C36B H36B . 0.95
C37B C38B . 1.39
C37B H37B . 0.95
C38B H38B . 0.95
C39B C40B . 1.39
C39B C44B . 1.39
C39B P7A . 1.854(16)
C40B C41B . 1.39
C40B H40B . 0.95
C41B C42B . 1.39
C41B H41B . 0.95
C42B C43B . 1.39
C42B H42B . 0.95
C43B C44B . 1.39
C43B H43B . 0.95
C44B H44B . 0.95
C45B C54B . 1.51(2)
C45B C46B . 1.57(3)
C45B P7A . 1.85(2)
C45B H45B . 1.0
C46B C47B . 1.53(3)
C46B H46B . 0.99
C46B H46C . 0.99
C47B O7A . 1.28(3)
C47B C48B . 1.42(3)
C48B C49B . 1.39
C48B C53B . 1.39
C49B C50B . 1.39
C49B H49B . 0.95
C50B C51B . 1.39
C50B H50B . 0.95
C51B F7A . 1.319(19)
C51B C52B . 1.39
C52B C53B . 1.39
C52B H52B . 0.95
C53B H53B . 0.95
C54B C55B . 1.39
C54B C59B . 1.39
C55B C56B . 1.39
C55B H55B . 0.95
C56B C57B . 1.39
C56B C60B . 1.56(2)
C57B C58B . 1.39
C57B H57B . 0.95
C58B C59B . 1.39
C58B H58B . 0.95
C59B H59B . 0.95
C60B C61B . 1.53(2)
C60B P8A . 1.83(2)
C60B H60B . 1.0
C61B C62B . 1.52(2)
C61B H61O . 0.99
C61B H61P . 0.99
C62B O8A . 1.22(2)
C62B C63B . 1.49(2)
C63B C64B . 1.39
C63B C68B . 1.39
C64B C65B . 1.39
C64B H64B . 0.95
C65B C66B . 1.39
C65B H65B . 0.95
C66B F8A . 1.319(17)
C66B C67B . 1.39
C67B C68B . 1.39
C67B H67B . 0.95
C68B H68B . 0.95
C69B C70B . 1.39
C69B C74B . 1.39
C69B P8A . 1.842(15)
C70B C71B . 1.39
C70B H70B . 0.95
C71B C72B . 1.39
C71B H71B . 0.95
C72B C73B . 1.39
C72B H72B . 0.95
C73B C74B . 1.39
C73B H73B . 0.95
C74B H74B . 0.95
C75B C76B . 1.39
C75B C80B . 1.39
C75B P8A . 1.822(15)
C76B C77B . 1.39
C76B H76B . 0.95
C77B C78B . 1.39
C77B H77B . 0.95
C78B C79B . 1.39
C78B H78B . 0.95
C79B C80B . 1.39
C79B H79B . 0.95
C80B H80B . 0.95

loop_
_platon_squeeze_void_nr
_platon_squeeze_void_average_x
_platon_squeeze_void_average_y
_platon_squeeze_void_average_z
_platon_squeeze_void_volume
_platon_squeeze_void_count_electrons
_platon_squeeze_void_content
1 0.000 0.000 0.297 1259 278 ' '
2 0.000 0.000 0.646 24 9 ' '
3 0.000 0.000 0.916 88 33 ' '
4 0.667 0.333 0.631 1262 278 ' '
5 0.667 0.333 0.249 89 33 ' '
6 0.667 0.333 0.980 24 8 ' '
7 0.333 0.667 0.964 1262 277 ' '
8 0.333 0.667 0.582 87 33 ' '
9 0.333 0.667 0.313 24 8 ' '
